data_1570267
loop_
_publ_author_name
'Jori, Nadir'
'Keener, Megan'
'Rajeshkumar, Thayalan'
'Scopelliti, Rosario'
'Maron, Laurent'
'Mazzanti, Marinella'

_publ_section_title
;
 Dinitrogen cleavage by a dinuclear uranium(iii) complex.
;
_journal_issue 46
_journal_name_full 'Chemical science'
_journal_page_first 13485
_journal_page_last 13494
_journal_paper_doi 10.1039/d3sc05253b
_journal_volume 14
_journal_year 2023
_chemical_formula_moiety 'C60 H135 N2 O21 Si5 U2, 2(C18 H36 K N2 O6)'
_chemical_formula_sum 'C96 H207 K2 N6 O33 Si5 U2'
_chemical_formula_weight 2668.37
_space_group_crystal_system triclinic
_space_group_IT_number 2
_space_group_name_Hall '-P 1'
_space_group_name_H-M_alt 'P -1'
_atom_sites_solution_hydrogens geom
_atom_sites_solution_primary dual
_atom_sites_solution_secondary difmap
_audit_creation_date 2023-02-07
_audit_creation_method
;
Olex2 1.5
(compiled 2022.04.07 svn.rca3783a0 for OlexSys, GUI svn.r6498)
;
_audit_update_record
;
2023-06-27 deposited with the CCDC.	2023-11-06 downloaded from the CCDC.
;
_cell_angle_alpha 111.0011(18)
_cell_angle_beta 94.4333(17)
_cell_angle_gamma 104.1127(18)
_cell_formula_units_Z 4
_cell_length_a 16.3644(3)
_cell_length_b 30.3735(6)
_cell_length_c 32.8860(6)
_cell_measurement_reflns_used 28919
_cell_measurement_temperature 139.99(10)
_cell_measurement_theta_max 72.4400
_cell_measurement_theta_min 3.2050
_cell_volume 14552.5(5)
_computing_cell_refinement 'CrysAlisPro 1.171.42.80a (Rigaku OD, 2023)'
_computing_data_collection 'CrysAlisPro 1.171.42.80a (Rigaku OD, 2023)'
_computing_data_reduction 'CrysAlisPro 1.171.42.80a (Rigaku OD, 2023)'
_computing_molecular_graphics 'Olex2 1.5 (Dolomanov et al., 2009)'
_computing_publication_material 'Olex2 1.5 (Dolomanov et al., 2009)'
_computing_structure_refinement 'SHELXL 2018/3 (Sheldrick, 2015)'
_computing_structure_solution 'SHELXT (Sheldrick, 2015)'
_diffrn_ambient_environment N~2~
_diffrn_ambient_temperature 139.99(10)
_diffrn_detector 'CCD plate'
_diffrn_detector_area_resol_mean 5.2817
_diffrn_detector_type AtlasS2
_diffrn_measured_fraction_theta_full 0.996
_diffrn_measured_fraction_theta_max 0.965
_diffrn_measurement_details
;
List of Runs (angles in degrees, time in seconds):

  # Type    Start    End  Width  t~exp~   \w     \q     \k     \f   Frames
#--------------------------------------------------------------------------
  1  \w    -26.00   7.00   1.00    8.50    --  -40.91  26.00 154.00   33
  2  \w   -116.00  -9.00   1.00    8.50    --  -40.91 -26.00  -8.00  107
  3  \w    -30.00  18.00   1.00    8.50    --   40.91 -26.00  -8.00   48
  4  \w     19.00 118.00   1.00    8.50    --   40.91  26.00 154.00   99
  5  \w     28.00 137.00   1.00   34.00    --  105.15 -26.00  -8.00  109
  6  \w    119.00 145.00   1.00   34.00    --  105.15  26.00 154.00   26
  7  \w    -22.00  40.00   1.00    8.50    --   40.91 -38.00-120.00   62
  8  \w     35.00  81.00   1.00    8.50    --   40.91-125.00-180.00   46
  9  \w      6.00  42.00   1.00    8.50    --   40.91 -99.00-120.00   36
 10  \w     27.00  94.00   1.00    8.50    --   40.91-125.00   0.00   67
 11  \w    105.00 172.00   1.00   34.00    --  105.15 111.00 150.00   67
 12  \w     80.00 177.00   1.00   34.00    --  105.15  45.00   0.00   97
 13  \w    123.00 166.00   1.00   34.00    --  105.15  77.00  30.00   43
 14  \w    109.00 137.00   1.00   34.00    --  105.15 -77.00  60.00   28
 15  \w     94.00 121.00   1.00   34.00    --  105.15 -45.00 120.00   27
 16  \w     52.00 109.00   1.00   34.00    --  105.15-111.00  90.00   57
 17  \w     38.00 108.00   1.00   34.00    --  105.15-111.00 -60.00   70
 18  \w    120.00 177.00   1.00   34.00    --  105.15  45.00  90.00   57
 19  \w     39.00 108.00   1.00   34.00    --  105.15-111.00 150.00   69
 20  \w     32.00  57.00   1.00   34.00    --  105.15 -45.00 120.00   25
 21  \w     67.00  93.00   1.00   34.00    --  105.15 -77.00  60.00   26
 22  \w    147.00 173.00   1.00   34.00    --  105.15 111.00 120.00   26
 23  \w    133.00 178.00   1.00   34.00    --  105.15  77.00 -60.00   45
 24  \w     33.00 106.00   1.00   34.00    --  105.15 -94.00 -30.00   73
 25  \w     35.00 107.00   1.00   34.00    --  105.15-111.00-120.00   72
;
_diffrn_measurement_device 'four-circle diffractometer'
_diffrn_measurement_device_type 'SuperNova, Dual, Cu at home/near, AtlasS2'
_diffrn_measurement_method '\w scans'
_diffrn_orient_matrix_type 'CrysAlisPro convention (1999,Acta A55,543-557)'
_diffrn_orient_matrix_UB_11 -0.0934170000
_diffrn_orient_matrix_UB_12 -0.0301824000
_diffrn_orient_matrix_UB_13 -0.0050413000
_diffrn_orient_matrix_UB_21 0.0262094000
_diffrn_orient_matrix_UB_22 -0.0479503000
_diffrn_orient_matrix_UB_23 -0.0163935000
_diffrn_orient_matrix_UB_31 0.0182059000
_diffrn_orient_matrix_UB_32 0.0040073000
_diffrn_orient_matrix_UB_33 0.0480614000
_diffrn_radiation_monochromator mirror
_diffrn_radiation_probe x-ray
_diffrn_radiation_type 'Cu K\a'
_diffrn_radiation_wavelength 1.54184
_diffrn_reflns_av_unetI/netI 0.1147
_diffrn_reflns_Laue_measured_fraction_full 0.996
_diffrn_reflns_Laue_measured_fraction_max 0.965
_diffrn_reflns_limit_h_max 20
_diffrn_reflns_limit_h_min -20
_diffrn_reflns_limit_k_max 36
_diffrn_reflns_limit_k_min -37
_diffrn_reflns_limit_l_max 40
_diffrn_reflns_limit_l_min -32
_diffrn_reflns_number 63246
_diffrn_reflns_point_group_measured_fraction_full 0.996
_diffrn_reflns_point_group_measured_fraction_max 0.965
_diffrn_reflns_theta_full 67.684
_diffrn_reflns_theta_max 73.123
_diffrn_reflns_theta_min 2.825
_diffrn_source 'micro-focus sealed X-ray tube'
_diffrn_source_type 'SuperNova (Cu) X-ray Source'
_exptl_absorpt_coefficient_mu 7.627
_exptl_absorpt_correction_T_max 0.787
_exptl_absorpt_correction_T_min 0.213
_exptl_absorpt_correction_type gaussian
_exptl_absorpt_process_details
;
CrysAlisPro 1.171.42.80a (Rigaku Oxford Diffraction, 2023)
Numerical absorption correction based on gaussian integration over
a multifaceted crystal model
Empirical absorption correction using spherical harmonics,
implemented in SCALE3 ABSPACK scaling algorithm.
;
_exptl_crystal_colour 'clear intense yellow'
_exptl_crystal_density_diffrn 1.218
_exptl_crystal_description irregular
_exptl_crystal_F_000 5524
_exptl_crystal_size_max 0.328
_exptl_crystal_size_mid 0.246
_exptl_crystal_size_min 0.116
_refine_diff_density_max 3.044
_refine_diff_density_min -2.657
_refine_diff_density_rms 0.159
_refine_ls_extinction_method none
_refine_ls_goodness_of_fit_ref 0.928
_refine_ls_hydrogen_treatment constr
_refine_ls_matrix_type full
_refine_ls_number_parameters 2684
_refine_ls_number_reflns 63246
_refine_ls_number_restraints 78
_refine_ls_restrained_S_all 0.929
_refine_ls_R_factor_all 0.1068
_refine_ls_R_factor_gt 0.0588
_refine_ls_shift/su_max 0.002
_refine_ls_shift/su_mean 0.000
_refine_ls_structure_factor_coef Fsqd
_refine_ls_weighting_details 'w=1/[\s^2^(Fo^2^)+(0.0877P)^2^] where P=(Fo^2^+2Fc^2^)/3'
_refine_ls_weighting_scheme calc
_refine_ls_wR_factor_gt 0.1401
_refine_ls_wR_factor_ref 0.1538
_reflns_Friedel_coverage 0.000
_reflns_number_gt 35657
_reflns_number_total 63246
_reflns_threshold_expression 'I > 2\s(I)'
_twin_special_details
;
Component 2 rotated by 2.6056\% 
around [0.46 -0.51 0.72] (reciprocal) or [0.93 -0.02 0.37] (direct)
;
_cod_data_source_file d3sc05253b2.cif
_cod_data_source_block nj1053-cryp_sq
_cod_depositor_comments 'Adding full bibliography for 1570263--1570267.cif.'
_cod_database_code 1570267
_shelx_shelxl_version_number 2018/3
_chemical_oxdiff_formula 'C113.5 H227 N6 O33 Si5 K2 U2'
_shelx_space_group_comment
;
The symmetry employed for this shelxl refinement is uniquely defined
by the following loop, which should always be used as a source of
symmetry information in preference to the above space-group names.
They are only intended as comments.
;
_shelx_estimated_absorpt_t_max 0.472
_shelx_estimated_absorpt_t_min 0.189
_olex2_refinement_description
;
1. Twinned data refinement
 Scales: 0.6313(7)
 0.3687(7)
2. Fixed Uiso
 At 1.2 times of:
  All C(H,H) groups
 At 1.5 times of:
  All C(H,H,H) groups
3. Uiso/Uaniso restraints and constraints
Uanis(C12) \\sim Ueq, Uanis(C18) \\sim Ueq, Uanis(C19) \\sim Ueq, Uanis(C44)
\\sim Ueq, Uanis(C86) \\sim Ueq, Uanis(C88) \\sim Ueq, Uanis(C172) \\sim Ueq,
Uanis(C179) \\sim Ueq, Uanis(C184) \\sim Ueq: with sigma of 0.01 and sigma for
terminal atoms of 0.02
Uanis(C58) \\sim Ueq, Uanis(C59) \\sim Ueq, Uanis(C60) \\sim Ueq, Uanis(C87)
\\sim Ueq: with sigma of 0.005 and sigma for terminal atoms of 0.01
4.a Secondary CH2 refined with riding coordinates:
 C121(H12G,H12H), C122(H12I,H12J), C123(H12K,H12L), C124(H12M,H12N), C125(H12O,
 H12P), C126(H12Q,H12R), C127(H12S,H12T), C128(H12U,H12V), C129(H12W,H12X),
 C130(H13A,H13B), C131(H13C,H13D), C132(H13E,H13F), C133(H13G,H13H), C134(H13I,
 H13J), C135(H13K,H13L), C136(H13M,H13N), C137(H13O,H13P), C138(H13Q,H13R),
 C139(H13S,H13T), C140(H14D,H14E), C141(H14F,H14G), C142(H14H,H14I), C143(H14J,
 H14K), C144(H14L,H14M), C145(H14N,H14O), C146(H14P,H14Q), C147(H14R,H14S),
 C148(H14T,H14U), C149(H14V,H14W), C150(H15D,H15E), C151(H15F,H15G), C152(H15H,
 H15I), C153(H15J,H15K), C154(H15L,H15M), C155(H15N,H15O), C156(H15P,H15Q),
 C157(H15R,H15S), C158(H15T,H15U), C159(H15V,H15W), C160(H16D,H16E), C161(H16F,
 H16G), C162(H16H,H16I), C163(H16J,H16K), C164(H16L,H16M), C165(H16N,H16O),
 C166(H16P,H16Q), C167(H16R,H16S), C168(H16T,H16U), C169(H16V,H16W), C170(H17A,
 H17B), C171(H17C,H17D), C172(H17E,H17F), C173(H17G,H17H), C174(H17I,H17J),
 C175(H17K,H17L), C176(H17M,H17N), C177(H17O,H17P), C178(H17Q,H17R), C179(H17S,
 H17T), C180(H18D,H18E), C181(H18F,H18G), C182(H18H,H18I), C183(H18J,H18K),
 C184(H18L,H18M), C185(H18N,H18O), C186(H18P,H18Q), C187(H18R,H18S), C188(H18T,
 H18U), C189(H18V,H18W), C190(H19D,H19E), C191(H19F,H19G), C192(H19H,H19I)
4.b Idealised Me refined as rotating group:
 C2(H2A,H2B,H2C), C3(H3A,H3B,H3C), C4(H4A,H4B,H4C), C6(H6A,H6B,H6C), C7(H7A,
 H7B,H7C), C8(H8A,H8B,H8C), C10(H10A,H10B,H10C), C11(H11A,H11B,H11C), C12(H12A,
 H12B,H12C), C14(H14A,H14B,H14C), C15(H15A,H15B,H15C), C16(H16A,H16B,H16C),
 C18(H18A,H18B,H18C), C19(H19A,H19B,H19C), C20(H20A,H20B,H20C), C22(H22A,H22B,
 H22C), C23(H23A,H23B,H23C), C24(H24A,H24B,H24C), C26(H26A,H26B,H26C), C27(H27A,
 H27B,H27C), C28(H28A,H28B,H28C), C30(H30A,H30B,H30C), C31(H31A,H31B,H31C),
 C32(H32A,H32B,H32C), C34(H34A,H34B,H34C), C35(H35A,H35B,H35C), C36(H36A,H36B,
 H36C), C38(H38A,H38B,H38C), C39(H39A,H39B,H39C), C40(H40A,H40B,H40C), C42(H42A,
 H42B,H42C), C43(H43A,H43B,H43C), C44(H44A,H44B,H44C), C46(H46A,H46B,H46C),
 C47(H47A,H47B,H47C), C48(H48A,H48B,H48C), C50(H50A,H50B,H50C), C51(H51A,H51B,
 H51C), C52(H52A,H52B,H52C), C54(H54A,H54B,H54C), C55(H55A,H55B,H55C), C56(H56A,
 H56B,H56C), C58(H58A,H58B,H58C), C59(H59A,H59B,H59C), C60(H60A,H60B,H60C),
 C62(H62A,H62B,H62C), C63(H63A,H63B,H63C), C64(H64A,H64B,H64C), C66(H66A,H66B,
 H66C), C67(H67A,H67B,H67C), C68(H68A,H68B,H68C), C70(H70A,H70B,H70C), C71(H71A,
 H71B,H71C), C72(H72A,H72B,H72C), C74(H74A,H74B,H74C), C75(H75A,H75B,H75C),
 C76(H76A,H76B,H76C), C78(H78A,H78B,H78C), C79(H79A,H79B,H79C), C80(H80A,H80B,
 H80C), C82(H82A,H82B,H82C), C83(H83A,H83B,H83C), C84(H84A,H84B,H84C), C86(H86A,
 H86B,H86C), C87(H87A,H87B,H87C), C88(H88A,H88B,H88C), C90(H90A,H90B,H90C),
 C91(H91A,H91B,H91C), C92(H92A,H92B,H92C), C94(H94A,H94B,H94C), C95(H95A,H95B,
 H95C), C96(H96A,H96B,H96C), C98(H98A,H98B,H98C), C99(H99A,H99B,H99C),
 C100(H10D,H10E,H10F), C102(H10G,H10H,H10I), C103(H10J,H10K,H10L), C104(H10M,
 H10N,H10O), C106(H10P,H10Q,H10R), C107(H10S,H10T,H10U), C108(H10V,H10W,H10X),
 C110(H11D,H11E,H11F), C111(H11G,H11H,H11I), C112(H11J,H11K,H11L), C114(H11M,
 H11N,H11O), C115(H11P,H11Q,H11R), C116(H11S,H11T,H11U), C118(H11V,H11W,H11X),
 C119(H11Y,H,HA), C120(H12D,H12E,H12F)
;
_platon_squeeze_special_details
;
A solvent mask was calculated and 451 electrons were 
found in a volume of 2425\%A^3^ in 11 voids per unit cell. 
This is consistent with the presence of 
0.25[], 0.2[C7H8], 0.25[], 0.2[C7H8], 1[C7H8], 0.5[C7H8], 0.25[], 0.25[], 0.5[C7H8], 0.25[], 0.25[] per Asymmetric Unit 
which account for 480 electrons 
per unit cell.
;
_platon_squeeze_void_probe_radius 1.20
_olex2_submission_special_instructions 'No special instructions were received'
_oxdiff_exptl_absorpt_empirical_details
;
Empirical correction (ABSPACK) includes:
- Absorption correction using spherical harmonics
- Frame scaling
- Detector area scaling
- B-factor correction
;
_oxdiff_exptl_absorpt_empirical_full_max 4.728
_oxdiff_exptl_absorpt_empirical_full_min 0.198
_oxdiff_twin_integration_method simultaneous
_oxdiff_twin_items 2

loop_
_space_group_symop_operation_xyz
'x, y, z'
'-x, -y, -z'

loop_
_atom_site_label
_atom_site_type_symbol
_atom_site_fract_x
_atom_site_fract_y
_atom_site_fract_z
_atom_site_U_iso_or_equiv
_atom_site_adp_type
_atom_site_occupancy
_atom_site_site_symmetry_order
_atom_site_calc_flag
_atom_site_refinement_flags_posn
_atom_site_refinement_flags_adp
_atom_site_refinement_flags_occupancy
_atom_site_disorder_assembly
_atom_site_disorder_group
U1 U 0.29458(2) 0.74254(2) 0.44145(2) 0.02586(8) Uani 1 1 d . . . . .
U2 U 0.39827(2) 0.72290(2) 0.35502(2) 0.02755(8) Uani 1 1 d . . . . .
Si1 Si 0.46894(14) 0.75460(8) 0.52968(8) 0.0290(5) Uani 1 1 d . . . . .
Si2 Si 0.24253(14) 0.85898(8) 0.50512(8) 0.0287(5) Uani 1 1 d . . . . .
Si3 Si 0.09109(14) 0.67266(9) 0.46546(9) 0.0352(6) Uani 1 1 d . . . . .
Si4 Si 0.24939(16) 0.73056(9) 0.26586(9) 0.0348(6) Uani 1 1 d . . . . .
Si5 Si 0.61852(15) 0.79346(9) 0.34479(9) 0.0337(6) Uani 1 1 d . . . . .
O1 O 0.4150(4) 0.6653(2) 0.3174(2) 0.0425(17) Uani 1 1 d . . . . .
O2 O 0.3942(4) 0.7533(2) 0.4937(2) 0.0341(14) Uani 1 1 d . . . . .
O3 O 0.5492(4) 0.7391(2) 0.5082(2) 0.0349(15) Uani 1 1 d . . . . .
O4 O 0.5013(4) 0.8099(2) 0.5684(2) 0.0368(15) Uani 1 1 d . . . . .
O5 O 0.4396(4) 0.7183(2) 0.5560(2) 0.0368(15) Uani 1 1 d . . . . .
O6 O 0.2587(3) 0.80886(18) 0.4749(2) 0.0320(14) Uani 1 1 d . . . . .
O7 O 0.3315(4) 0.90372(19) 0.52826(19) 0.0320(14) Uani 1 1 d . . . . .
O8 O 0.1918(4) 0.8560(2) 0.5454(2) 0.0381(15) Uani 1 1 d . . . . .
O9 O 0.1808(4) 0.8734(2) 0.4733(2) 0.0355(15) Uani 1 1 d . . . . .
O10 O 0.1746(4) 0.7001(2) 0.4527(2) 0.0376(15) Uani 1 1 d . . . . .
O11 O 0.1189(4) 0.6520(2) 0.5024(2) 0.0432(16) Uani 1 1 d . . . . .
O12 O 0.0314(4) 0.7083(2) 0.4878(2) 0.0392(15) Uani 1 1 d . . . . .
O13 O 0.0267(4) 0.6272(2) 0.4217(2) 0.0438(16) Uani 1 1 d . . . . .
O14 O 0.3051(4) 0.7231(2) 0.3025(2) 0.0396(16) Uani 1 1 d . . . . .
O15 O 0.1673(4) 0.7506(2) 0.2821(2) 0.0425(16) Uani 1 1 d . . . . .
O16 O 0.2040(5) 0.6820(2) 0.2213(2) 0.054(2) Uani 1 1 d . . . . .
O17 O 0.3121(4) 0.7689(2) 0.2492(2) 0.0414(16) Uani 1 1 d . . . . .
O18 O 0.5324(4) 0.7653(2) 0.3543(2) 0.0356(14) Uani 1 1 d . . . . .
O19 O 0.6484(4) 0.7637(2) 0.2985(2) 0.0431(16) Uani 1 1 d . . . . .
O20 O 0.6192(4) 0.8464(2) 0.3420(2) 0.0450(17) Uani 1 1 d . . . . .
O21 O 0.6965(4) 0.8031(2) 0.3838(2) 0.0476(17) Uani 1 1 d . . . . .
N1 N 0.3777(5) 0.7765(3) 0.4002(3) 0.042(2) Uani 1 1 d . . . . .
N2 N 0.3185(4) 0.6886(2) 0.3947(3) 0.038(2) Uani 1 1 d . . . . .
C1 C 0.5893(5) 0.7491(3) 0.4740(3) 0.033(2) Uani 1 1 d . . . . .
C2 C 0.5417(6) 0.7089(3) 0.4291(3) 0.041(2) Uani 1 1 d . . . . .
H2A H 0.541702 0.676557 0.428973 0.061 Uiso 1 1 calc R U . . .
H2B H 0.570468 0.714420 0.405593 0.061 Uiso 1 1 calc R U . . .
H2C H 0.482536 0.709939 0.424145 0.061 Uiso 1 1 calc R U . . .
C3 C 0.6812(6) 0.7469(4) 0.4828(4) 0.051(3) Uani 1 1 d . . . . .
H3A H 0.711576 0.773159 0.511335 0.077 Uiso 1 1 calc R U . . .
H3B H 0.710864 0.751379 0.459163 0.077 Uiso 1 1 calc R U . . .
H3C H 0.680063 0.714821 0.483587 0.077 Uiso 1 1 calc R U . . .
C4 C 0.5913(6) 0.8003(3) 0.4750(3) 0.042(2) Uani 1 1 d . . . . .
H4A H 0.534209 0.799450 0.462673 0.063 Uiso 1 1 calc R U . . .
H4B H 0.632669 0.809570 0.457381 0.063 Uiso 1 1 calc R U . . .
H4C H 0.608199 0.824504 0.505697 0.063 Uiso 1 1 calc R U . . .
C5 C 0.5525(6) 0.8282(3) 0.6110(3) 0.036(2) Uani 1 1 d . . . . .
C6 C 0.6202(6) 0.8021(4) 0.6118(3) 0.050(3) Uani 1 1 d . . . . .
H6A H 0.592384 0.767266 0.605230 0.074 Uiso 1 1 calc R U . . .
H6B H 0.656795 0.817433 0.641114 0.074 Uiso 1 1 calc R U . . .
H6C H 0.655161 0.804759 0.589389 0.074 Uiso 1 1 calc R U . . .
C7 C 0.5980(8) 0.8822(4) 0.6222(4) 0.070(4) Uani 1 1 d . . . . .
H7A H 0.638487 0.884832 0.602154 0.106 Uiso 1 1 calc R U . . .
H7B H 0.629146 0.897511 0.652869 0.106 Uiso 1 1 calc R U . . .
H7C H 0.555673 0.899197 0.618879 0.106 Uiso 1 1 calc R U . . .
C8 C 0.4954(7) 0.8225(4) 0.6439(4) 0.059(3) Uani 1 1 d . . . . .
H8A H 0.456105 0.842535 0.645563 0.089 Uiso 1 1 calc R U . . .
H8B H 0.530695 0.833421 0.673114 0.089 Uiso 1 1 calc R U . . .
H8C H 0.462331 0.787763 0.634231 0.089 Uiso 1 1 calc R U . . .
C9 C 0.4095(6) 0.6656(3) 0.5400(4) 0.047(3) Uani 1 1 d . . . . .
C10 C 0.3719(9) 0.6535(4) 0.5757(4) 0.085(5) Uani 1 1 d . . . . .
H10A H 0.415492 0.667792 0.602719 0.128 Uiso 1 1 calc R U . . .
H10B H 0.351841 0.617610 0.566460 0.128 Uiso 1 1 calc R U . . .
H10C H 0.323510 0.667095 0.581593 0.128 Uiso 1 1 calc R U . . .
C11 C 0.3440(9) 0.6431(4) 0.4973(4) 0.090(5) Uani 1 1 d . . . . .
H11A H 0.296045 0.657281 0.501892 0.136 Uiso 1 1 calc R U . . .
H11B H 0.322735 0.607328 0.488579 0.136 Uiso 1 1 calc R U . . .
H11C H 0.370942 0.650168 0.473839 0.136 Uiso 1 1 calc R U . . .
C12 C 0.4854(9) 0.6455(5) 0.5320(6) 0.107(5) Uani 1 1 d . U . . .
H12A H 0.505486 0.649249 0.505731 0.160 Uiso 1 1 calc R U . . .
H12B H 0.468274 0.610568 0.527192 0.160 Uiso 1 1 calc R U . . .
H12C H 0.531686 0.663854 0.557791 0.160 Uiso 1 1 calc R U . . .
C13 C 0.4066(5) 0.9170(3) 0.5105(3) 0.031(2) Uani 1 1 d . . . . .
C14 C 0.3830(6) 0.9101(3) 0.4626(3) 0.042(2) Uani 1 1 d . . . . .
H14A H 0.355047 0.875139 0.444501 0.064 Uiso 1 1 calc R U . . .
H14B H 0.434936 0.921504 0.451813 0.064 Uiso 1 1 calc R U . . .
H14C H 0.343660 0.929293 0.460621 0.064 Uiso 1 1 calc R U . . .
C15 C 0.4641(5) 0.8855(3) 0.5142(4) 0.047(3) Uani 1 1 d . . . . .
H15A H 0.476494 0.889181 0.545124 0.070 Uiso 1 1 calc R U . . .
H15B H 0.517845 0.896190 0.504503 0.070 Uiso 1 1 calc R U . . .
H15C H 0.434956 0.850815 0.495517 0.070 Uiso 1 1 calc R U . . .
C16 C 0.4510(7) 0.9711(3) 0.5401(4) 0.055(3) Uani 1 1 d . . . . .
H16A H 0.410578 0.990406 0.541176 0.083 Uiso 1 1 calc R U . . .
H16B H 0.500233 0.983724 0.528027 0.083 Uiso 1 1 calc R U . . .
H16C H 0.470765 0.973906 0.570065 0.083 Uiso 1 1 calc R U . . .
C17 C 0.2199(6) 0.8492(4) 0.5848(3) 0.045(2) Uani 1 1 d . . . . .
C18 C 0.2779(11) 0.8964(6) 0.6179(4) 0.110(6) Uani 1 1 d . U . . .
H18A H 0.326094 0.908243 0.604849 0.165 Uiso 1 1 calc R U . . .
H18B H 0.299535 0.891179 0.643908 0.165 Uiso 1 1 calc R U . . .
H18C H 0.246362 0.920893 0.626770 0.165 Uiso 1 1 calc R U . . .
C19 C 0.1400(8) 0.8338(6) 0.6016(5) 0.093(5) Uani 1 1 d . U . . .
H19A H 0.116365 0.861629 0.612937 0.140 Uiso 1 1 calc R U . . .
H19B H 0.153332 0.823055 0.625457 0.140 Uiso 1 1 calc R U . . .
H19C H 0.097800 0.806435 0.577396 0.140 Uiso 1 1 calc R U . . .
C20 C 0.2625(9) 0.8099(5) 0.5747(4) 0.084(5) Uani 1 1 d . . . . .
H20A H 0.219219 0.777676 0.560965 0.126 Uiso 1 1 calc R U . . .
H20B H 0.295008 0.812421 0.602102 0.126 Uiso 1 1 calc R U . . .
H20C H 0.301581 0.813611 0.554186 0.126 Uiso 1 1 calc R U . . .
C21 C 0.1379(6) 0.9107(3) 0.4831(3) 0.041(2) Uani 1 1 d . . . . .
C22 C 0.0549(7) 0.8933(4) 0.4967(4) 0.070(4) Uani 1 1 d . . . . .
H22A H 0.020535 0.861758 0.473523 0.105 Uiso 1 1 calc R U . . .
H22B H 0.023431 0.917735 0.500932 0.105 Uiso 1 1 calc R U . . .
H22C H 0.066255 0.888863 0.524461 0.105 Uiso 1 1 calc R U . . .
C23 C 0.1202(9) 0.9179(5) 0.4407(4) 0.081(4) Uani 1 1 d . . . . .
H23A H 0.174009 0.926128 0.430205 0.121 Uiso 1 1 calc R U . . .
H23B H 0.094153 0.944885 0.446111 0.121 Uiso 1 1 calc R U . . .
H23C H 0.080802 0.887524 0.418297 0.121 Uiso 1 1 calc R U . . .
C24 C 0.1928(8) 0.9581(4) 0.5203(4) 0.077(4) Uani 1 1 d . . . . .
H24A H 0.203056 0.951991 0.547309 0.116 Uiso 1 1 calc R U . . .
H24B H 0.162959 0.983428 0.525791 0.116 Uiso 1 1 calc R U . . .
H24C H 0.247653 0.969377 0.511799 0.116 Uiso 1 1 calc R U . . .
C25 C 0.0719(7) 0.6316(4) 0.5302(4) 0.052(3) Uani 1 1 d . . . . .
C26 C 0.0919(8) 0.6716(5) 0.5758(4) 0.079(4) Uani 1 1 d . . . . .
H26A H 0.154126 0.686498 0.584754 0.118 Uiso 1 1 calc R U . . .
H26B H 0.070099 0.657601 0.596765 0.118 Uiso 1 1 calc R U . . .
H26C H 0.064673 0.696923 0.575543 0.118 Uiso 1 1 calc R U . . .
C27 C -0.0244(7) 0.6110(5) 0.5112(5) 0.089(5) Uani 1 1 d . . . . .
H27A H -0.046722 0.637655 0.509886 0.134 Uiso 1 1 calc R U . . .
H27B H -0.054041 0.596586 0.530303 0.134 Uiso 1 1 calc R U . . .
H27C H -0.033869 0.585507 0.481358 0.134 Uiso 1 1 calc R U . . .
C28 C 0.1079(9) 0.5901(5) 0.5300(5) 0.080(4) Uani 1 1 d . . . . .
H28A H 0.103448 0.567486 0.499410 0.121 Uiso 1 1 calc R U . . .
H28B H 0.075352 0.572209 0.545981 0.121 Uiso 1 1 calc R U . . .
H28C H 0.168198 0.603792 0.544625 0.121 Uiso 1 1 calc R U . . .
C29 C -0.0270(6) 0.7257(3) 0.4668(3) 0.040(2) Uani 1 1 d . . . . .
C30 C -0.0336(7) 0.7722(4) 0.5023(4) 0.053(3) Uani 1 1 d . . . . .
H30A H -0.051071 0.765032 0.527670 0.080 Uiso 1 1 calc R U . . .
H30B H -0.076255 0.784290 0.490471 0.080 Uiso 1 1 calc R U . . .
H30C H 0.022211 0.797338 0.511835 0.080 Uiso 1 1 calc R U . . .
C31 C -0.1140(6) 0.6868(4) 0.4493(4) 0.057(3) Uani 1 1 d . . . . .
H31A H -0.108573 0.657436 0.425631 0.085 Uiso 1 1 calc R U . . .
H31B H -0.154951 0.699985 0.437498 0.085 Uiso 1 1 calc R U . . .
H31C H -0.134404 0.678017 0.473358 0.085 Uiso 1 1 calc R U . . .
C32 C 0.0090(6) 0.7385(4) 0.4301(3) 0.048(3) Uani 1 1 d . . . . .
H32A H 0.067797 0.760343 0.441508 0.073 Uiso 1 1 calc R U . . .
H32B H -0.026460 0.755306 0.419453 0.073 Uiso 1 1 calc R U . . .
H32C H 0.008949 0.708286 0.405719 0.073 Uiso 1 1 calc R U . . .
C33 C 0.0495(7) 0.5920(4) 0.3851(4) 0.052(3) Uani 1 1 d . . . . .
C34 C -0.0314(8) 0.5481(4) 0.3662(4) 0.070(4) Uani 1 1 d . . . . .
H34A H -0.040850 0.532119 0.387259 0.105 Uiso 1 1 calc R U . . .
H34B H -0.024532 0.524349 0.338134 0.105 Uiso 1 1 calc R U . . .
H34C H -0.080721 0.559525 0.360949 0.105 Uiso 1 1 calc R U . . .
C35 C 0.0692(8) 0.6138(4) 0.3509(4) 0.063(3) Uani 1 1 d . . . . .
H35A H 0.019781 0.623274 0.341877 0.094 Uiso 1 1 calc R U . . .
H35B H 0.081074 0.589281 0.324966 0.094 Uiso 1 1 calc R U . . .
H35C H 0.119318 0.642967 0.363643 0.094 Uiso 1 1 calc R U . . .
C36 C 0.1241(7) 0.5772(4) 0.3992(4) 0.063(3) Uani 1 1 d . . . . .
H36A H 0.175387 0.605782 0.410285 0.094 Uiso 1 1 calc R U . . .
H36B H 0.133674 0.550960 0.373919 0.094 Uiso 1 1 calc R U . . .
H36C H 0.112089 0.565325 0.422817 0.094 Uiso 1 1 calc R U . . .
C37 C 0.1612(6) 0.7837(3) 0.3244(4) 0.043(2) Uani 1 1 d . . . . .
C38 C 0.2416(6) 0.8279(3) 0.3442(4) 0.057(3) Uani 1 1 d . . . . .
H38A H 0.290235 0.816957 0.351583 0.086 Uiso 1 1 calc R U . . .
H38B H 0.232241 0.852270 0.371139 0.086 Uiso 1 1 calc R U . . .
H38C H 0.253874 0.842923 0.322644 0.086 Uiso 1 1 calc R U . . .
C39 C 0.1479(7) 0.7557(4) 0.3552(4) 0.054(3) Uani 1 1 d . . . . .
H39A H 0.095483 0.727973 0.342551 0.081 Uiso 1 1 calc R U . . .
H39B H 0.142670 0.778010 0.384336 0.081 Uiso 1 1 calc R U . . .
H39C H 0.196996 0.743338 0.358284 0.081 Uiso 1 1 calc R U . . .
C40 C 0.0852(6) 0.8015(4) 0.3158(4) 0.061(3) Uani 1 1 d . . . . .
H40A H 0.097585 0.820079 0.296962 0.091 Uiso 1 1 calc R U . . .
H40B H 0.074557 0.822818 0.344059 0.091 Uiso 1 1 calc R U . . .
H40C H 0.034444 0.773054 0.300963 0.091 Uiso 1 1 calc R U . . .
C41 C 0.1807(7) 0.6307(3) 0.2116(4) 0.055(3) Uani 1 1 d . . . . .
C42 C 0.1309(10) 0.6193(6) 0.2458(5) 0.116(6) Uani 1 1 d . . . . .
H42A H 0.162201 0.641507 0.275670 0.174 Uiso 1 1 calc R U . . .
H42B H 0.124393 0.585081 0.242062 0.174 Uiso 1 1 calc R U . . .
H42C H 0.074185 0.624058 0.241643 0.174 Uiso 1 1 calc R U . . .
C43 C 0.1256(9) 0.6063(4) 0.1651(4) 0.084(5) Uani 1 1 d . . . . .
H43A H 0.072514 0.615785 0.165901 0.126 Uiso 1 1 calc R U . . .
H43B H 0.111863 0.570373 0.155176 0.126 Uiso 1 1 calc R U . . .
H43C H 0.157329 0.617035 0.144621 0.126 Uiso 1 1 calc R U . . .
C44 C 0.2604(9) 0.6150(5) 0.2137(5) 0.104(6) Uani 1 1 d . U . . .
H44A H 0.296706 0.625640 0.194552 0.155 Uiso 1 1 calc R U . . .
H44B H 0.244879 0.579049 0.203514 0.155 Uiso 1 1 calc R U . . .
H44C H 0.291786 0.630132 0.244240 0.155 Uiso 1 1 calc R U . . .
C45 C 0.3010(7) 0.7796(4) 0.2104(4) 0.053(3) Uani 1 1 d . . . . .
C46 C 0.2080(6) 0.7814(4) 0.2007(4) 0.056(3) Uani 1 1 d . . . . .
H46A H 0.200517 0.789342 0.174486 0.084 Uiso 1 1 calc R U . . .
H46B H 0.196776 0.806783 0.226182 0.084 Uiso 1 1 calc R U . . .
H46C H 0.167750 0.749274 0.195146 0.084 Uiso 1 1 calc R U . . .
C47 C 0.3170(7) 0.7397(4) 0.1706(3) 0.055(3) Uani 1 1 d . . . . .
H47A H 0.271882 0.708612 0.163023 0.083 Uiso 1 1 calc R U . . .
H47B H 0.372830 0.735156 0.177874 0.083 Uiso 1 1 calc R U . . .
H47C H 0.316645 0.749526 0.145312 0.083 Uiso 1 1 calc R U . . .
C48 C 0.3664(6) 0.8287(4) 0.2219(4) 0.054(3) Uani 1 1 d . . . . .
H48A H 0.365879 0.837487 0.195930 0.081 Uiso 1 1 calc R U . . .
H48B H 0.423398 0.826688 0.230790 0.081 Uiso 1 1 calc R U . . .
H48C H 0.352306 0.854002 0.246306 0.081 Uiso 1 1 calc R U . . .
C49 C 0.6122(8) 0.7505(4) 0.2535(4) 0.061(3) Uani 1 1 d . . . . .
C50 C 0.5152(7) 0.7323(5) 0.2471(3) 0.067(4) Uani 1 1 d . . . . .
H50A H 0.490995 0.716833 0.215353 0.100 Uiso 1 1 calc R U . . .
H50B H 0.493080 0.760278 0.261220 0.100 Uiso 1 1 calc R U . . .
H50C H 0.498870 0.708187 0.260547 0.100 Uiso 1 1 calc R U . . .
C51 C 0.6477(8) 0.7086(4) 0.2270(4) 0.072(4) Uani 1 1 d . . . . .
H51A H 0.631623 0.681519 0.237064 0.108 Uiso 1 1 calc R U . . .
H51B H 0.710272 0.720910 0.231560 0.108 Uiso 1 1 calc R U . . .
H51C H 0.623803 0.696760 0.195434 0.108 Uiso 1 1 calc R U . . .
C52 C 0.6473(11) 0.7942(5) 0.2419(5) 0.105(6) Uani 1 1 d . . . . .
H52A H 0.622034 0.786709 0.211357 0.158 Uiso 1 1 calc R U . . .
H52B H 0.709660 0.801455 0.244887 0.158 Uiso 1 1 calc R U . . .
H52C H 0.632890 0.822789 0.262045 0.158 Uiso 1 1 calc R U . . .
C53 C 0.5835(7) 0.8838(4) 0.3674(4) 0.052(3) Uani 1 1 d . . . . .
C54 C 0.4881(9) 0.8703(5) 0.3467(5) 0.095(5) Uani 1 1 d . . . . .
H54A H 0.456253 0.839695 0.348955 0.143 Uiso 1 1 calc R U . . .
H54B H 0.483305 0.865688 0.315458 0.143 Uiso 1 1 calc R U . . .
H54C H 0.464356 0.896934 0.362569 0.143 Uiso 1 1 calc R U . . .
C55 C 0.5911(7) 0.8889(4) 0.4150(4) 0.063(3) Uani 1 1 d . . . . .
H55A H 0.574027 0.917715 0.432556 0.094 Uiso 1 1 calc R U . . .
H55B H 0.650639 0.893066 0.426776 0.094 Uiso 1 1 calc R U . . .
H55C H 0.553717 0.859199 0.416574 0.094 Uiso 1 1 calc R U . . .
C56 C 0.6355(9) 0.9315(4) 0.3649(5) 0.082(4) Uani 1 1 d . . . . .
H56A H 0.628676 0.928373 0.334065 0.123 Uiso 1 1 calc R U . . .
H56B H 0.696099 0.938072 0.376508 0.123 Uiso 1 1 calc R U . . .
H56C H 0.614984 0.958871 0.382700 0.123 Uiso 1 1 calc R U . . .
C57 C 0.7873(6) 0.8243(4) 0.3906(4) 0.049(3) Uani 1 1 d . . . . .
C58 C 0.8182(10) 0.8534(6) 0.4374(5) 0.109(5) Uani 1 1 d . U . . .
H58A H 0.880313 0.868437 0.442592 0.164 Uiso 1 1 calc R U . . .
H58B H 0.805490 0.832147 0.453944 0.164 Uiso 1 1 calc R U . . .
H58C H 0.789895 0.879345 0.447328 0.164 Uiso 1 1 calc R U . . .
C59 C 0.8136(9) 0.8588(6) 0.3676(5) 0.101(5) Uani 1 1 d . U . . .
H59A H 0.803086 0.890319 0.384127 0.151 Uiso 1 1 calc R U . . .
H59B H 0.780085 0.844329 0.337533 0.151 Uiso 1 1 calc R U . . .
H59C H 0.874677 0.864420 0.366261 0.151 Uiso 1 1 calc R U . . .
C60 C 0.8261(8) 0.7836(5) 0.3763(5) 0.100(5) Uani 1 1 d . U . . .
H60A H 0.888610 0.797117 0.381889 0.149 Uiso 1 1 calc R U . . .
H60B H 0.805357 0.763941 0.344615 0.149 Uiso 1 1 calc R U . . .
H60C H 0.810216 0.762742 0.392982 0.149 Uiso 1 1 calc R U . . .
U3 U 0.30209(2) 0.72711(2) -0.06708(2) 0.02758(8) Uani 1 1 d . . . . .
U4 U 0.40463(2) 0.70926(2) -0.15371(2) 0.02641(8) Uani 1 1 d . . . . .
Si6 Si 0.47595(15) 0.73797(9) 0.02087(9) 0.0335(6) Uani 1 1 d . . . . .
Si7 Si 0.10073(14) 0.65257(9) -0.04415(9) 0.0331(6) Uani 1 1 d . . . . .
Si8 Si 0.24988(15) 0.84364(8) -0.00382(8) 0.0295(5) Uani 1 1 d . . . . .
Si9 Si 0.24806(16) 0.71862(9) -0.23929(8) 0.0318(6) Uani 1 1 d . . . . .
Si10 Si 0.62201(15) 0.78097(9) -0.16364(9) 0.0330(6) Uani 1 1 d . . . . .
O22 O 0.4206(4) 0.6530(2) -0.1934(2) 0.0403(15) Uani 1 1 d . . . . .
O23 O 0.4010(4) 0.7365(2) -0.01455(19) 0.0340(14) Uani 1 1 d . . . . .
O24 O 0.5529(4) 0.7181(2) -0.0023(2) 0.0374(15) Uani 1 1 d . . . . .
O25 O 0.4469(4) 0.7051(2) 0.0497(2) 0.0390(15) Uani 1 1 d . . . . .
O26 O 0.5144(4) 0.7950(2) 0.0572(2) 0.0380(15) Uani 1 1 d . . . . .
O27 O 0.1851(4) 0.6851(2) -0.0534(2) 0.0342(14) Uani 1 1 d . . . . .
O28 O 0.0463(4) 0.6064(2) -0.0894(2) 0.0466(17) Uani 1 1 d . . . . .
O29 O 0.1294(4) 0.6330(2) -0.0066(2) 0.0471(18) Uani 1 1 d . . . . .
O30 O 0.0322(4) 0.6820(2) -0.0247(2) 0.0416(16) Uani 1 1 d . . . . .
O31 O 0.2705(3) 0.7953(2) -0.0338(2) 0.0330(14) Uani 1 1 d . . . . .
O32 O 0.1967(4) 0.8378(2) 0.0350(2) 0.0394(16) Uani 1 1 d . . . . .
O33 O 0.1888(4) 0.8572(2) -0.0367(2) 0.0341(14) Uani 1 1 d . . . . .
O34 O 0.3359(4) 0.8899(2) 0.0214(2) 0.0373(15) Uani 1 1 d . . . . .
O35 O 0.3116(4) 0.7115(2) -0.2053(2) 0.0369(15) Uani 1 1 d . . . . .
O36 O 0.1632(4) 0.7310(2) -0.22017(19) 0.0335(14) Uani 1 1 d . . . . .
O37 O 0.3004(4) 0.7628(2) -0.2533(2) 0.0410(16) Uani 1 1 d . . . . .
O38 O 0.2065(5) 0.6715(2) -0.2859(2) 0.0487(18) Uani 1 1 d . . . . .
O39 O 0.5375(4) 0.7533(2) -0.1528(2) 0.0383(15) Uani 1 1 d . . . . .
O40 O 0.6266(4) 0.8369(2) -0.1607(2) 0.0394(16) Uani 1 1 d . . . . .
O41 O 0.6401(4) 0.7528(2) -0.2132(2) 0.0407(16) Uani 1 1 d . . . . .
O42 O 0.7053(4) 0.7839(2) -0.1304(2) 0.0400(16) Uani 1 1 d . . . . .
N3 N 0.3247(4) 0.6730(2) -0.1152(2) 0.0329(17) Uani 1 1 d . . . . .
N4 N 0.3839(4) 0.7611(2) -0.1067(3) 0.0357(18) Uani 1 1 d . . . . .
C61 C 0.5928(5) 0.7280(3) -0.0359(3) 0.037(2) Uani 1 1 d . . . . .
C62 C 0.5994(6) 0.7792(3) -0.0341(3) 0.042(2) Uani 1 1 d . . . . .
H62A H 0.620621 0.803209 -0.003477 0.063 Uiso 1 1 calc R U . . .
H62B H 0.542670 0.780621 -0.044491 0.063 Uiso 1 1 calc R U . . .
H62C H 0.639037 0.787063 -0.053020 0.063 Uiso 1 1 calc R U . . .
C63 C 0.5439(6) 0.6898(4) -0.0809(3) 0.046(3) Uani 1 1 d . . . . .
H63A H 0.484572 0.691033 -0.084540 0.068 Uiso 1 1 calc R U . . .
H63B H 0.544324 0.656902 -0.082850 0.068 Uiso 1 1 calc R U . . .
H63C H 0.571157 0.696859 -0.104251 0.068 Uiso 1 1 calc R U . . .
C64 C 0.6825(6) 0.7222(4) -0.0287(4) 0.052(3) Uani 1 1 d . . . . .
H64A H 0.677928 0.690392 -0.026469 0.077 Uiso 1 1 calc R U . . .
H64B H 0.716601 0.748906 -0.001229 0.077 Uiso 1 1 calc R U . . .
H64C H 0.710383 0.723619 -0.053684 0.077 Uiso 1 1 calc R U . . .
C65 C 0.4125(6) 0.6526(3) 0.0373(4) 0.044(2) Uani 1 1 d . . . . .
C66 C 0.3410(6) 0.6305(4) -0.0028(4) 0.053(3) Uani 1 1 d . . . . .
H66A H 0.362985 0.637260 -0.027483 0.080 Uiso 1 1 calc R U . . .
H66B H 0.294287 0.645242 0.004489 0.080 Uiso 1 1 calc R U . . .
H66C H 0.319580 0.594794 -0.011214 0.080 Uiso 1 1 calc R U . . .
C67 C 0.4853(7) 0.6289(4) 0.0284(4) 0.055(3) Uani 1 1 d . . . . .
H67A H 0.530745 0.644284 0.054717 0.082 Uiso 1 1 calc R U . . .
H67B H 0.508524 0.633772 0.003238 0.082 Uiso 1 1 calc R U . . .
H67C H 0.463344 0.593535 0.021583 0.082 Uiso 1 1 calc R U . . .
C68 C 0.3796(8) 0.6470(4) 0.0777(4) 0.064(3) Uani 1 1 d . . . . .
H68A H 0.332836 0.662006 0.083400 0.096 Uiso 1 1 calc R U . . .
H68B H 0.426254 0.663529 0.103431 0.096 Uiso 1 1 calc R U . . .
H68C H 0.358588 0.611936 0.072198 0.096 Uiso 1 1 calc R U . . .
C69 C 0.5612(6) 0.8134(3) 0.1020(3) 0.038(2) Uani 1 1 d . . . . .
C70 C 0.6217(7) 0.7834(4) 0.1046(4) 0.055(3) Uani 1 1 d . . . . .
H70A H 0.659953 0.783996 0.083221 0.082 Uiso 1 1 calc R U . . .
H70B H 0.588352 0.749250 0.097768 0.082 Uiso 1 1 calc R U . . .
H70C H 0.655696 0.797478 0.134575 0.082 Uiso 1 1 calc R U . . .
C71 C 0.4985(7) 0.8104(4) 0.1324(3) 0.052(3) Uani 1 1 d . . . . .
H71A H 0.470112 0.775692 0.126259 0.079 Uiso 1 1 calc R U . . .
H71B H 0.455523 0.826406 0.127688 0.079 Uiso 1 1 calc R U . . .
H71C H 0.528828 0.827012 0.163209 0.079 Uiso 1 1 calc R U . . .
C72 C 0.6122(6) 0.8662(3) 0.1110(3) 0.047(3) Uani 1 1 d . . . . .
H72A H 0.572589 0.885684 0.110525 0.071 Uiso 1 1 calc R U . . .
H72B H 0.647168 0.866207 0.088119 0.071 Uiso 1 1 calc R U . . .
H72C H 0.649492 0.880735 0.140116 0.071 Uiso 1 1 calc R U . . .
C73 C 0.0751(6) 0.5713(3) -0.1241(4) 0.047(3) Uani 1 1 d . . . . .
C74 C 0.1037(7) 0.5927(4) -0.1580(4) 0.054(3) Uani 1 1 d . . . . .
H74A H 0.158242 0.618771 -0.144918 0.081 Uiso 1 1 calc R U . . .
H74B H 0.060186 0.606568 -0.166493 0.081 Uiso 1 1 calc R U . . .
H74C H 0.110896 0.566604 -0.184243 0.081 Uiso 1 1 calc R U . . .
C75 C 0.1474(7) 0.5574(4) -0.1053(4) 0.064(3) Uani 1 1 d . . . . .
H75A H 0.126863 0.540366 -0.086121 0.096 Uiso 1 1 calc R U . . .
H75B H 0.194473 0.587217 -0.088054 0.096 Uiso 1 1 calc R U . . .
H75C H 0.167820 0.535487 -0.129608 0.096 Uiso 1 1 calc R U . . .
C76 C -0.0046(8) 0.5263(4) -0.1465(5) 0.087(5) Uani 1 1 d . . . . .
H76A H -0.049877 0.536103 -0.159197 0.130 Uiso 1 1 calc R U . . .
H76B H -0.025074 0.513590 -0.124458 0.130 Uiso 1 1 calc R U . . .
H76C H 0.010323 0.500547 -0.170051 0.130 Uiso 1 1 calc R U . . .
C77 C 0.0800(6) 0.6122(4) 0.0207(4) 0.055(3) Uani 1 1 d . . . . .
C78 C 0.1244(7) 0.5767(5) 0.0276(4) 0.073(4) Uani 1 1 d . . . . .
H78A H 0.181487 0.595084 0.045640 0.109 Uiso 1 1 calc R U . . .
H78B H 0.129812 0.553733 -0.001226 0.109 Uiso 1 1 calc R U . . .
H78C H 0.090707 0.558182 0.042715 0.109 Uiso 1 1 calc R U . . .
C79 C 0.0836(10) 0.6548(6) 0.0628(5) 0.097(5) Uani 1 1 d . . . . .
H79A H 0.057283 0.677608 0.055912 0.145 Uiso 1 1 calc R U . . .
H79B H 0.143508 0.672081 0.077310 0.145 Uiso 1 1 calc R U . . .
H79C H 0.052439 0.642517 0.082701 0.145 Uiso 1 1 calc R U . . .
C80 C -0.0100(8) 0.5836(5) -0.0037(4) 0.082(4) Uani 1 1 d . . . . .
H80A H -0.008724 0.555257 -0.029822 0.124 Uiso 1 1 calc R U . . .
H80B H -0.036360 0.604944 -0.013054 0.124 Uiso 1 1 calc R U . . .
H80C H -0.043416 0.571984 0.015841 0.124 Uiso 1 1 calc R U . . .
C81 C -0.0294(6) 0.6975(4) -0.0464(4) 0.043(2) Uani 1 1 d . . . . .
C82 C -0.0452(7) 0.7405(4) -0.0112(4) 0.065(3) Uani 1 1 d . . . . .
H82A H 0.008876 0.766896 0.002282 0.098 Uiso 1 1 calc R U . . .
H82B H -0.068777 0.730216 0.011536 0.098 Uiso 1 1 calc R U . . .
H82C H -0.086074 0.752637 -0.024415 0.098 Uiso 1 1 calc R U . . .
C83 C 0.0071(6) 0.7130(4) -0.0815(3) 0.045(2) Uani 1 1 d . . . . .
H83A H 0.017817 0.684807 -0.104307 0.067 Uiso 1 1 calc R U . . .
H83B H 0.061083 0.739515 -0.068014 0.067 Uiso 1 1 calc R U . . .
H83C H -0.033725 0.724891 -0.095014 0.067 Uiso 1 1 calc R U . . .
C84 C -0.1105(7) 0.6554(4) -0.0665(4) 0.070(4) Uani 1 1 d . . . . .
H84A H -0.128125 0.642236 -0.044339 0.104 Uiso 1 1 calc R U . . .
H84B H -0.100318 0.629306 -0.091863 0.104 Uiso 1 1 calc R U . . .
H84C H -0.155833 0.667088 -0.076524 0.104 Uiso 1 1 calc R U . . .
C85 C 0.2242(6) 0.8283(4) 0.0731(4) 0.048(3) Uani 1 1 d . . . . .
C86 C 0.2724(8) 0.7898(4) 0.0608(4) 0.066(4) Uani 1 1 d . U . . .
H86A H 0.302179 0.792005 0.036562 0.100 Uiso 1 1 calc R U . . .
H86B H 0.231720 0.756891 0.051332 0.100 Uiso 1 1 calc R U . . .
H86C H 0.314220 0.795797 0.086583 0.100 Uiso 1 1 calc R U . . .
C87 C 0.1428(9) 0.8059(6) 0.0852(5) 0.094(4) Uani 1 1 d . U . . .
H87A H 0.105134 0.779526 0.058596 0.141 Uiso 1 1 calc R U . . .
H87B H 0.114203 0.831263 0.097862 0.141 Uiso 1 1 calc R U . . .
H87C H 0.155611 0.792324 0.106969 0.141 Uiso 1 1 calc R U . . .
C88 C 0.2776(11) 0.8744(5) 0.1078(4) 0.095(5) Uani 1 1 d . U . . .
H88A H 0.243395 0.897335 0.117590 0.142 Uiso 1 1 calc R U . . .
H88B H 0.325736 0.888952 0.096193 0.142 Uiso 1 1 calc R U . . .
H88C H 0.299537 0.867765 0.132937 0.142 Uiso 1 1 calc R U . . .
C89 C 0.1414(6) 0.8928(3) -0.0278(3) 0.041(2) Uani 1 1 d . . . . .
C90 C 0.0510(7) 0.8653(4) -0.0256(4) 0.068(4) Uani 1 1 d . . . . .
H90A H 0.053396 0.855344 -0.000459 0.102 Uiso 1 1 calc R U . . .
H90B H 0.027434 0.836015 -0.053128 0.102 Uiso 1 1 calc R U . . .
H90C H 0.014174 0.887068 -0.021972 0.102 Uiso 1 1 calc R U . . .
C91 C 0.1804(7) 0.9365(4) 0.0158(4) 0.068(4) Uani 1 1 d . . . . .
H91A H 0.238245 0.953956 0.014296 0.102 Uiso 1 1 calc R U . . .
H91B H 0.183383 0.924861 0.039922 0.102 Uiso 1 1 calc R U . . .
H91C H 0.144773 0.959007 0.021362 0.102 Uiso 1 1 calc R U . . .
C92 C 0.1394(8) 0.9082(4) -0.0670(4) 0.061(3) Uani 1 1 d . . . . .
H92A H 0.117846 0.878842 -0.094526 0.092 Uiso 1 1 calc R U . . .
H92B H 0.197378 0.926500 -0.067412 0.092 Uiso 1 1 calc R U . . .
H92C H 0.101579 0.929319 -0.064171 0.092 Uiso 1 1 calc R U . . .
C93 C 0.4108(6) 0.9068(3) 0.0054(3) 0.038(2) Uani 1 1 d . . . . .
C94 C 0.4700(6) 0.8756(4) 0.0075(3) 0.049(3) Uani 1 1 d . . . . .
H94A H 0.443342 0.841581 -0.013669 0.073 Uiso 1 1 calc R U . . .
H94B H 0.479865 0.876245 0.037451 0.073 Uiso 1 1 calc R U . . .
H94C H 0.524745 0.889018 -0.000116 0.073 Uiso 1 1 calc R U . . .
C95 C 0.4514(8) 0.9607(4) 0.0370(4) 0.074(4) Uani 1 1 d . . . . .
H95A H 0.470704 0.962339 0.066576 0.111 Uiso 1 1 calc R U . . .
H95B H 0.408973 0.978862 0.038484 0.111 Uiso 1 1 calc R U . . .
H95C H 0.500510 0.975494 0.026048 0.111 Uiso 1 1 calc R U . . .
C96 C 0.3889(6) 0.9034(4) -0.0412(3) 0.051(3) Uani 1 1 d . . . . .
H96A H 0.348946 0.922583 -0.042007 0.076 Uiso 1 1 calc R U . . .
H96B H 0.362178 0.868877 -0.061064 0.076 Uiso 1 1 calc R U . . .
H96C H 0.441291 0.916669 -0.050748 0.076 Uiso 1 1 calc R U . . .
C97 C 0.1585(6) 0.7595(3) -0.1765(3) 0.035(2) Uani 1 1 d . . . . .
C98 C 0.1563(5) 0.7281(4) -0.1497(3) 0.041(2) Uani 1 1 d . . . . .
H98A H 0.212536 0.722829 -0.145406 0.062 Uiso 1 1 calc R U . . .
H98B H 0.112749 0.696276 -0.165405 0.062 Uiso 1 1 calc R U . . .
H98C H 0.142273 0.744960 -0.120765 0.062 Uiso 1 1 calc R U . . .
C99 C 0.0742(6) 0.7726(4) -0.1780(3) 0.047(3) Uani 1 1 d . . . . .
H99A H 0.026255 0.742218 -0.190584 0.071 Uiso 1 1 calc R U . . .
H99B H 0.073729 0.791764 -0.196344 0.071 Uiso 1 1 calc R U . . .
H99C H 0.068573 0.792082 -0.147846 0.071 Uiso 1 1 calc R U . . .
C100 C 0.2346(6) 0.8065(3) -0.1550(3) 0.044(2) Uani 1 1 d . . . . .
H10D H 0.243037 0.823569 -0.175343 0.066 Uiso 1 1 calc R U . . .
H10E H 0.286462 0.797704 -0.148675 0.066 Uiso 1 1 calc R U . . .
H10F H 0.222691 0.828279 -0.127388 0.066 Uiso 1 1 calc R U . . .
C101 C 0.2821(7) 0.7759(4) -0.2896(4) 0.053(3) Uani 1 1 d . . . . .
C102 C 0.1863(8) 0.7714(4) -0.2991(4) 0.067(4) Uani 1 1 d . . . . .
H10G H 0.170305 0.792732 -0.272602 0.100 Uiso 1 1 calc R U . . .
H10H H 0.152349 0.737152 -0.307219 0.100 Uiso 1 1 calc R U . . .
H10I H 0.175079 0.781622 -0.323608 0.100 Uiso 1 1 calc R U . . .
C103 C 0.3378(8) 0.8280(4) -0.2772(4) 0.066(3) Uani 1 1 d . . . . .
H10J H 0.398092 0.828540 -0.275354 0.098 Uiso 1 1 calc R U . . .
H10K H 0.328888 0.849194 -0.248478 0.098 Uiso 1 1 calc R U . . .
H10L H 0.322467 0.840079 -0.299812 0.098 Uiso 1 1 calc R U . . .
C104 C 0.3064(7) 0.7416(4) -0.3310(3) 0.055(3) Uani 1 1 d . . . . .
H10M H 0.267059 0.708263 -0.340802 0.082 Uiso 1 1 calc R U . . .
H10N H 0.365177 0.740894 -0.323783 0.082 Uiso 1 1 calc R U . . .
H10O H 0.302441 0.753842 -0.354652 0.082 Uiso 1 1 calc R U . . .
C105 C 0.2010(6) 0.6206(3) -0.2981(3) 0.036(2) Uani 1 1 d . . . . .
C106 C 0.1648(7) 0.6005(4) -0.2665(4) 0.065(3) Uani 1 1 d . . . . .
H10P H 0.201687 0.618350 -0.237293 0.097 Uiso 1 1 calc R U . . .
H10Q H 0.161361 0.565436 -0.276823 0.097 Uiso 1 1 calc R U . . .
H10R H 0.107290 0.604282 -0.264531 0.097 Uiso 1 1 calc R U . . .
C107 C 0.2897(6) 0.6142(4) -0.3043(3) 0.049(3) Uani 1 1 d . . . . .
H10S H 0.285458 0.579051 -0.316307 0.073 Uiso 1 1 calc R U . . .
H10T H 0.328850 0.630777 -0.275707 0.073 Uiso 1 1 calc R U . . .
H10U H 0.311494 0.628814 -0.324978 0.073 Uiso 1 1 calc R U . . .
C108 C 0.1429(7) 0.5946(4) -0.3434(4) 0.059(3) Uani 1 1 d . . . . .
H10V H 0.087526 0.601413 -0.341259 0.088 Uiso 1 1 calc R U . . .
H10W H 0.134135 0.558965 -0.353557 0.088 Uiso 1 1 calc R U . . .
H10X H 0.169681 0.606624 -0.364543 0.088 Uiso 1 1 calc R U . . .
C109 C 0.5873(6) 0.8718(4) -0.1342(4) 0.050(3) Uani 1 1 d . . . . .
C110 C 0.5914(7) 0.8730(4) -0.0872(4) 0.057(3) Uani 1 1 d . . . . .
H11D H 0.559514 0.840603 -0.088363 0.085 Uiso 1 1 calc R U . . .
H11E H 0.565993 0.898011 -0.069711 0.085 Uiso 1 1 calc R U . . .
H11F H 0.651306 0.881060 -0.073487 0.085 Uiso 1 1 calc R U . . .
C111 C 0.4940(7) 0.8578(4) -0.1568(4) 0.060(3) Uani 1 1 d . . . . .
H11G H 0.466778 0.882092 -0.139604 0.089 Uiso 1 1 calc R U . . .
H11H H 0.463137 0.825080 -0.158332 0.089 Uiso 1 1 calc R U . . .
H11I H 0.492269 0.857365 -0.186762 0.089 Uiso 1 1 calc R U . . .
C112 C 0.6381(8) 0.9213(4) -0.1336(4) 0.067(3) Uani 1 1 d . . . . .
H11J H 0.694321 0.932423 -0.114551 0.100 Uiso 1 1 calc R U . . .
H11K H 0.606935 0.945610 -0.122011 0.100 Uiso 1 1 calc R U . . .
H11L H 0.645669 0.917843 -0.163728 0.100 Uiso 1 1 calc R U . . .
C113 C 0.5950(7) 0.7434(4) -0.2557(3) 0.047(3) Uani 1 1 d . . . . .
C114 C 0.4995(7) 0.7255(6) -0.2589(4) 0.079(4) Uani 1 1 d . . . . .
H11M H 0.471382 0.710844 -0.290055 0.118 Uiso 1 1 calc R U . . .
H11N H 0.478578 0.753283 -0.242677 0.118 Uiso 1 1 calc R U . . .
H11O H 0.486279 0.700631 -0.245980 0.118 Uiso 1 1 calc R U . . .
C115 C 0.6247(8) 0.7895(4) -0.2655(4) 0.070(4) Uani 1 1 d . . . . .
H11P H 0.614403 0.817480 -0.242155 0.105 Uiso 1 1 calc R U . . .
H11Q H 0.592823 0.784241 -0.294125 0.105 Uiso 1 1 calc R U . . .
H11R H 0.686103 0.796600 -0.266431 0.105 Uiso 1 1 calc R U . . .
C116 C 0.6224(8) 0.7016(4) -0.2902(4) 0.065(3) Uani 1 1 d . . . . .
H11S H 0.583145 0.688591 -0.318602 0.098 Uiso 1 1 calc R U . . .
H11T H 0.620356 0.675084 -0.279615 0.098 Uiso 1 1 calc R U . . .
H11U H 0.680835 0.714821 -0.294031 0.098 Uiso 1 1 calc R U . . .
C117 C 0.7953(6) 0.8053(4) -0.1246(4) 0.046(3) Uani 1 1 d . . . . .
C118 C 0.8169(7) 0.8599(4) -0.0979(4) 0.056(3) Uani 1 1 d . . . . .
H11V H 0.878973 0.874804 -0.092904 0.084 Uiso 1 1 calc R U . . .
H11W H 0.798247 0.865484 -0.069306 0.084 Uiso 1 1 calc R U . . .
H11X H 0.787592 0.874864 -0.114043 0.084 Uiso 1 1 calc R U . . .
C119 C 0.8356(6) 0.7806(4) -0.0991(4) 0.072(4) Uani 1 1 d . . . . .
H11Y H 0.820322 0.789757 -0.069596 0.108 Uiso 1 1 calc R U . . .
H H 0.898049 0.791506 -0.096239 0.108 Uiso 1 1 calc R U . . .
HA H 0.814478 0.744772 -0.115055 0.108 Uiso 1 1 calc R U . . .
C120 C 0.8249(6) 0.7952(4) -0.1693(4) 0.060(3) Uani 1 1 d . . . . .
H12D H 0.886964 0.810243 -0.164297 0.089 Uiso 1 1 calc R U . . .
H12E H 0.795554 0.809372 -0.186287 0.089 Uiso 1 1 calc R U . . .
H12F H 0.811253 0.759532 -0.185891 0.089 Uiso 1 1 calc R U . . .
K1 K 0.86551(12) 0.97439(7) 0.15057(7) 0.0410(5) Uani 1 1 d . . . . .
O43 O 0.9924(5) 1.0683(2) 0.1882(2) 0.0519(18) Uani 1 1 d . . . . .
O44 O 1.0322(4) 0.9870(3) 0.1278(2) 0.0511(18) Uani 1 1 d . . . . .
O45 O 0.7832(5) 0.9159(3) 0.0624(3) 0.060(2) Uani 1 1 d . . . . .
O46 O 0.7490(4) 1.0052(3) 0.1084(3) 0.059(2) Uani 1 1 d . . . . .
O47 O 0.7951(5) 0.9775(3) 0.2283(2) 0.057(2) Uani 1 1 d . . . . .
O48 O 0.8663(4) 0.9014(2) 0.1848(2) 0.0486(18) Uani 1 1 d . . . . .
N5 N 0.8166(6) 1.0638(3) 0.2041(3) 0.059(3) Uani 1 1 d . . . . .
N6 N 0.9191(6) 0.8859(3) 0.0976(3) 0.052(2) Uani 1 1 d . . . . .
C121 C 0.8961(9) 1.1054(4) 0.2277(5) 0.084(4) Uani 1 1 d . . . . .
H12G H 0.921466 1.100655 0.253544 0.100 Uiso 1 1 calc R U . . .
H12H H 0.880686 1.136652 0.238852 0.100 Uiso 1 1 calc R U . . .
C122 C 0.9616(9) 1.1095(4) 0.1988(5) 0.078(4) Uani 1 1 d . . . . .
H12I H 0.935430 1.111084 0.171358 0.094 Uiso 1 1 calc R U . . .
H12J H 1.009417 1.140072 0.214537 0.094 Uiso 1 1 calc R U . . .
C123 C 1.0583(7) 1.0729(4) 0.1638(4) 0.061(3) Uani 1 1 d . . . . .
H12K H 1.103540 1.104523 0.180136 0.073 Uiso 1 1 calc R U . . .
H12L H 1.035352 1.072781 0.134942 0.073 Uiso 1 1 calc R U . . .
C124 C 1.0947(7) 1.0313(4) 0.1564(4) 0.063(3) Uani 1 1 d . . . . .
H12M H 1.146349 1.036548 0.142954 0.076 Uiso 1 1 calc R U . . .
H12N H 1.111490 1.029172 0.185064 0.076 Uiso 1 1 calc R U . . .
C125 C 1.0647(7) 0.9460(4) 0.1195(4) 0.063(3) Uani 1 1 d . . . . .
H12O H 1.073840 0.939997 0.146945 0.075 Uiso 1 1 calc R U . . .
H12P H 1.120353 0.952655 0.109578 0.075 Uiso 1 1 calc R U . . .
C126 C 1.0008(7) 0.9014(4) 0.0840(4) 0.064(3) Uani 1 1 d . . . . .
H12Q H 0.989719 0.908916 0.057569 0.077 Uiso 1 1 calc R U . . .
H12R H 1.026276 0.873730 0.075479 0.077 Uiso 1 1 calc R U . . .
C127 C 0.7645(9) 1.0766(5) 0.1731(5) 0.082(5) Uani 1 1 d . . . . .
H12S H 0.803478 1.095097 0.159375 0.098 Uiso 1 1 calc R U . . .
H12T H 0.732424 1.098415 0.190225 0.098 Uiso 1 1 calc R U . . .
C128 C 0.7020(8) 1.0321(5) 0.1371(5) 0.081(5) Uani 1 1 d . . . . .
H12U H 0.666709 1.011119 0.150151 0.097 Uiso 1 1 calc R U . . .
H12V H 0.663275 1.042597 0.120224 0.097 Uiso 1 1 calc R U . . .
C129 C 0.6951(7) 0.9695(4) 0.0690(5) 0.075(4) Uani 1 1 d . . . . .
H12W H 0.667156 0.985778 0.053209 0.090 Uiso 1 1 calc R U . . .
H12X H 0.649794 0.946477 0.075972 0.090 Uiso 1 1 calc R U . . .
C130 C 0.7468(8) 0.9417(4) 0.0403(5) 0.077(4) Uani 1 1 d . . . . .
H13A H 0.709976 0.917892 0.011757 0.093 Uiso 1 1 calc R U . . .
H13B H 0.793144 0.964864 0.033965 0.093 Uiso 1 1 calc R U . . .
C131 C 0.8209(8) 0.8826(4) 0.0338(4) 0.069(4) Uani 1 1 d . . . . .
H13C H 0.869619 0.900720 0.024461 0.083 Uiso 1 1 calc R U . . .
H13D H 0.778308 0.859253 0.007055 0.083 Uiso 1 1 calc R U . . .
C132 C 0.8520(8) 0.8546(4) 0.0590(4) 0.074(4) Uani 1 1 d . . . . .
H13E H 0.802663 0.837537 0.068759 0.089 Uiso 1 1 calc R U . . .
H13F H 0.873926 0.829112 0.038547 0.089 Uiso 1 1 calc R U . . .
C133 C 0.7654(8) 1.0528(5) 0.2362(4) 0.072(4) Uani 1 1 d . . . . .
H13G H 0.706092 1.033344 0.220585 0.087 Uiso 1 1 calc R U . . .
H13H H 0.762818 1.084168 0.258880 0.087 Uiso 1 1 calc R U . . .
C134 C 0.8007(8) 1.0249(5) 0.2588(4) 0.072(4) Uani 1 1 d . . . . .
H13I H 0.861385 1.042875 0.272807 0.086 Uiso 1 1 calc R U . . .
H13J H 0.768262 1.022143 0.282457 0.086 Uiso 1 1 calc R U . . .
C135 C 0.8200(7) 0.9480(4) 0.2485(4) 0.056(3) Uani 1 1 d . . . . .
H13K H 0.784609 0.945370 0.271060 0.067 Uiso 1 1 calc R U . . .
H13L H 0.880744 0.963166 0.263443 0.067 Uiso 1 1 calc R U . . .
C136 C 0.8092(6) 0.8985(4) 0.2147(4) 0.055(3) Uani 1 1 d . . . . .
H13M H 0.820748 0.876602 0.229134 0.066 Uiso 1 1 calc R U . . .
H13N H 0.749438 0.884336 0.198227 0.066 Uiso 1 1 calc R U . . .
C137 C 0.8611(8) 0.8538(4) 0.1519(4) 0.063(3) Uani 1 1 d . . . . .
H13O H 0.804447 0.839761 0.132147 0.076 Uiso 1 1 calc R U . . .
H13P H 0.867141 0.831189 0.166647 0.076 Uiso 1 1 calc R U . . .
C138 C 0.9295(8) 0.8581(4) 0.1255(4) 0.065(4) Uani 1 1 d . . . . .
H13Q H 0.985516 0.874734 0.145767 0.078 Uiso 1 1 calc R U . . .
H13R H 0.930080 0.824640 0.106196 0.078 Uiso 1 1 calc R U . . .
K2 K 0.82269(12) 0.98497(7) 0.67176(7) 0.0421(5) Uani 1 1 d . . . . .
O49 O 0.7819(5) 0.9504(2) 0.7401(3) 0.057(2) Uani 1 1 d . . . . .
O50 O 0.8481(5) 0.8956(3) 0.6693(3) 0.071(3) Uani 1 1 d . . . . .
O51 O 0.6755(4) 1.0070(2) 0.6467(3) 0.0504(18) Uani 1 1 d . . . . .
O52 O 0.7736(4) 0.9701(3) 0.5842(2) 0.057(2) Uani 1 1 d . . . . .
O53 O 0.8984(4) 1.0858(2) 0.7268(3) 0.0497(18) Uani 1 1 d . . . . .
O54 O 0.9962(4) 1.0334(3) 0.6726(3) 0.0546(19) Uani 1 1 d . . . . .
N7 N 0.9151(6) 0.9333(4) 0.6032(4) 0.074(3) Uani 1 1 d . . . . .
N8 N 0.7321(5) 1.0375(3) 0.7410(3) 0.052(2) Uani 1 1 d . . . . .
C139 C 0.8979(9) 0.8817(5) 0.6008(6) 0.103(6) Uani 1 1 d . . . . .
H13S H 0.935989 0.865756 0.582601 0.123 Uiso 1 1 calc R U . . .
H13T H 0.838015 0.863087 0.585639 0.123 Uiso 1 1 calc R U . . .
C140 C 0.9109(8) 0.8782(5) 0.6452(5) 0.088(5) Uani 1 1 d . . . . .
H14D H 0.904666 0.843602 0.641199 0.105 Uiso 1 1 calc R U . . .
H14E H 0.969260 0.898511 0.661767 0.105 Uiso 1 1 calc R U . . .
C141 C 0.8501(9) 0.8892(4) 0.7115(5) 0.082(5) Uani 1 1 d . . . . .
H14F H 0.848458 0.854823 0.706562 0.098 Uiso 1 1 calc R U . . .
H14G H 0.903505 0.911553 0.732328 0.098 Uiso 1 1 calc R U . . .
C142 C 0.7758(8) 0.9003(4) 0.7301(4) 0.064(3) Uani 1 1 d . . . . .
H14H H 0.722583 0.879112 0.708508 0.077 Uiso 1 1 calc R U . . .
H14I H 0.773449 0.893537 0.757322 0.077 Uiso 1 1 calc R U . . .
C143 C 0.7123(7) 0.9638(5) 0.7589(4) 0.065(3) Uani 1 1 d . . . . .
H14J H 0.703551 0.952107 0.783230 0.078 Uiso 1 1 calc R U . . .
H14K H 0.659414 0.947809 0.736171 0.078 Uiso 1 1 calc R U . . .
C144 C 0.7294(8) 1.0182(4) 0.7765(4) 0.068(3) Uani 1 1 d . . . . .
H14L H 0.684014 1.027220 0.793144 0.081 Uiso 1 1 calc R U . . .
H14M H 0.784809 1.034003 0.797353 0.081 Uiso 1 1 calc R U . . .
C145 C 0.8814(8) 0.9326(6) 0.5604(4) 0.085(5) Uani 1 1 d . . . . .
H14N H 0.892500 0.904959 0.536530 0.102 Uiso 1 1 calc R U . . .
H14O H 0.912939 0.963603 0.557991 0.102 Uiso 1 1 calc R U . . .
C146 C 0.7878(8) 0.9275(6) 0.5534(4) 0.084(5) Uani 1 1 d . . . . .
H14P H 0.767837 0.923767 0.522822 0.100 Uiso 1 1 calc R U . . .
H14Q H 0.755399 0.897835 0.557642 0.100 Uiso 1 1 calc R U . . .
C147 C 0.6928(6) 0.9757(4) 0.5719(3) 0.051(3) Uani 1 1 d . . . . .
H14R H 0.646874 0.945031 0.566332 0.061 Uiso 1 1 calc R U . . .
H14S H 0.691613 0.981947 0.544404 0.061 Uiso 1 1 calc R U . . .
C148 C 0.6782(7) 1.0177(4) 0.6083(4) 0.054(3) Uani 1 1 d . . . . .
H14T H 0.725027 1.048203 0.614549 0.065 Uiso 1 1 calc R U . . .
H14U H 0.623436 1.023067 0.599376 0.065 Uiso 1 1 calc R U . . .
C149 C 0.6393(7) 1.0392(4) 0.6781(4) 0.056(3) Uani 1 1 d . . . . .
H14V H 0.578729 1.033682 0.665979 0.067 Uiso 1 1 calc R U . . .
H14W H 0.671179 1.073981 0.684999 0.067 Uiso 1 1 calc R U . . .
C150 C 0.6451(6) 1.0285(4) 0.7198(4) 0.065(4) Uani 1 1 d . . . . .
H15D H 0.616807 1.049158 0.741186 0.078 Uiso 1 1 calc R U . . .
H15E H 0.613091 0.993552 0.712101 0.078 Uiso 1 1 calc R U . . .
C151 C 1.0075(7) 0.9590(5) 0.6163(4) 0.077(4) Uani 1 1 d . . . . .
H15F H 1.035607 0.947190 0.590510 0.092 Uiso 1 1 calc R U . . .
H15G H 1.031868 0.950456 0.639914 0.092 Uiso 1 1 calc R U . . .
C152 C 1.0281(8) 1.0143(5) 0.6326(5) 0.081(4) Uani 1 1 d . . . . .
H15H H 1.090975 1.029122 0.638095 0.097 Uiso 1 1 calc R U . . .
H15I H 1.002011 1.023270 0.609671 0.097 Uiso 1 1 calc R U . . .
C153 C 1.0145(7) 1.0855(4) 0.6884(5) 0.065(4) Uani 1 1 d . . . . .
H15J H 0.982896 1.094605 0.667231 0.079 Uiso 1 1 calc R U . . .
H15K H 1.076582 1.100829 0.691294 0.079 Uiso 1 1 calc R U . . .
C154 C 0.9883(6) 1.1035(4) 0.7320(4) 0.058(3) Uani 1 1 d . . . . .
H15L H 1.016157 1.091936 0.752365 0.070 Uiso 1 1 calc R U . . .
H15M H 1.006702 1.140045 0.745054 0.070 Uiso 1 1 calc R U . . .
C155 C 0.8729(7) 1.1007(4) 0.7680(4) 0.060(3) Uani 1 1 d . . . . .
H15N H 0.900540 1.136456 0.784820 0.072 Uiso 1 1 calc R U . . .
H15O H 0.891087 1.082788 0.785193 0.072 Uiso 1 1 calc R U . . .
C156 C 0.7776(7) 1.0903(4) 0.7615(4) 0.063(3) Uani 1 1 d . . . . .
H15P H 0.760905 1.104637 0.790563 0.075 Uiso 1 1 calc R U . . .
H15Q H 0.759897 1.106604 0.742572 0.075 Uiso 1 1 calc R U . . .
K3 K 0.30287(12) 0.43947(7) 0.30602(8) 0.0420(5) Uani 1 1 d . . . . .
O55 O 0.3945(4) 0.5398(2) 0.3448(3) 0.059(2) Uani 1 1 d . . . . .
O56 O 0.2200(4) 0.5108(2) 0.3063(2) 0.0504(18) Uani 1 1 d . . . . .
O57 O 0.3361(7) 0.4222(3) 0.3852(3) 0.080(3) Uani 1 1 d . . . . .
O58 O 0.1687(6) 0.3817(3) 0.3319(3) 0.080(3) Uani 1 1 d . . . . .
O59 O 0.4279(4) 0.4046(2) 0.2621(3) 0.054(2) Uani 1 1 d . . . . .
O60 O 0.2635(5) 0.3820(3) 0.2132(3) 0.056(2) Uani 1 1 d . . . . .
N9 N 0.4830(6) 0.4692(3) 0.3565(4) 0.071(3) Uani 1 1 d . . . . .
N10 N 0.1208(6) 0.4065(3) 0.2564(4) 0.065(3) Uani 1 1 d . . . . .
C157 C 0.5328(7) 0.4394(5) 0.3293(5) 0.084(5) Uani 1 1 d . . . . .
H15R H 0.518484 0.406796 0.331567 0.101 Uiso 1 1 calc R U . . .
H15S H 0.594569 0.455795 0.341466 0.101 Uiso 1 1 calc R U . . .
C158 C 0.5156(7) 0.4315(4) 0.2799(5) 0.080(5) Uani 1 1 d . . . . .
H15T H 0.528322 0.463787 0.277096 0.096 Uiso 1 1 calc R U . . .
H15U H 0.552886 0.412982 0.263549 0.096 Uiso 1 1 calc R U . . .
C159 C 0.4120(8) 0.3868(5) 0.2154(4) 0.067(4) Uani 1 1 d . . . . .
H15V H 0.451701 0.367587 0.203357 0.081 Uiso 1 1 calc R U . . .
H15W H 0.421531 0.414829 0.205886 0.081 Uiso 1 1 calc R U . . .
C160 C 0.3214(7) 0.3549(4) 0.1984(4) 0.063(3) Uani 1 1 d . . . . .
H16D H 0.310766 0.340556 0.165578 0.076 Uiso 1 1 calc R U . . .
H16E H 0.311981 0.327389 0.208599 0.076 Uiso 1 1 calc R U . . .
C161 C 0.1774(7) 0.3528(4) 0.1956(4) 0.069(4) Uani 1 1 d . . . . .
H16F H 0.162685 0.326770 0.207532 0.082 Uiso 1 1 calc R U . . .
H16G H 0.169186 0.336680 0.162904 0.082 Uiso 1 1 calc R U . . .
C162 C 0.1214(8) 0.3860(5) 0.2085(5) 0.088(5) Uani 1 1 d . . . . .
H16H H 0.141110 0.413619 0.198928 0.106 Uiso 1 1 calc R U . . .
H16I H 0.062030 0.367339 0.192574 0.106 Uiso 1 1 calc R U . . .
C163 C 0.5214(7) 0.5213(4) 0.3633(5) 0.089(5) Uani 1 1 d . . . . .
H16J H 0.535198 0.522749 0.334910 0.107 Uiso 1 1 calc R U . . .
H16K H 0.575707 0.534849 0.384912 0.107 Uiso 1 1 calc R U . . .
C164 C 0.4626(7) 0.5536(4) 0.3800(5) 0.077(4) Uani 1 1 d . . . . .
H16L H 0.440332 0.548456 0.405629 0.093 Uiso 1 1 calc R U . . .
H16M H 0.494578 0.588859 0.389508 0.093 Uiso 1 1 calc R U . . .
C165 C 0.3437(7) 0.5731(3) 0.3556(4) 0.059(3) Uani 1 1 d . . . . .
H16N H 0.380141 0.607416 0.364375 0.070 Uiso 1 1 calc R U . . .
H16O H 0.315249 0.570863 0.380608 0.070 Uiso 1 1 calc R U . . .
C166 C 0.2774(7) 0.5586(4) 0.3148(4) 0.066(4) Uani 1 1 d . . . . .
H16P H 0.245075 0.583156 0.319665 0.080 Uiso 1 1 calc R U . . .
H16Q H 0.305834 0.557482 0.289082 0.080 Uiso 1 1 calc R U . . .
C167 C 0.1550(7) 0.4956(4) 0.2700(4) 0.069(4) Uani 1 1 d . . . . .
H16R H 0.179366 0.488380 0.242530 0.083 Uiso 1 1 calc R U . . .
H16S H 0.128430 0.522332 0.273004 0.083 Uiso 1 1 calc R U . . .
C168 C 0.0872(7) 0.4497(4) 0.2670(4) 0.066(4) Uani 1 1 d . . . . .
H16T H 0.066738 0.456193 0.295507 0.080 Uiso 1 1 calc R U . . .
H16U H 0.037733 0.442113 0.243712 0.080 Uiso 1 1 calc R U . . .
C169 C 0.4838(10) 0.4640(5) 0.3992(5) 0.091(5) Uani 1 1 d . . . . .
H16V H 0.541431 0.463440 0.410226 0.110 Uiso 1 1 calc R U . . .
H16W H 0.471065 0.492574 0.421123 0.110 Uiso 1 1 calc R U . . .
C170 C 0.4204(10) 0.4187(5) 0.3942(5) 0.093(5) Uani 1 1 d . . . . .
H17A H 0.428783 0.390649 0.369593 0.111 Uiso 1 1 calc R U . . .
H17B H 0.427838 0.412659 0.421681 0.111 Uiso 1 1 calc R U . . .
C171 C 0.2736(11) 0.3816(5) 0.3866(5) 0.106(6) Uani 1 1 d . . . . .
H17C H 0.283224 0.380164 0.416125 0.127 Uiso 1 1 calc R U . . .
H17D H 0.277451 0.350490 0.364072 0.127 Uiso 1 1 calc R U . . .
C172 C 0.1902(11) 0.3878(5) 0.3778(5) 0.093(5) Uani 1 1 d . U . . .
H17E H 0.189818 0.421112 0.397664 0.112 Uiso 1 1 calc R U . . .
H17F H 0.146472 0.363278 0.383925 0.112 Uiso 1 1 calc R U . . .
C173 C 0.0852(9) 0.3819(6) 0.3191(7) 0.103(6) Uani 1 1 d . . . . .
H17G H 0.078353 0.414937 0.334945 0.124 Uiso 1 1 calc R U . . .
H17H H 0.043382 0.357638 0.326561 0.124 Uiso 1 1 calc R U . . .
C174 C 0.0696(8) 0.3689(5) 0.2707(6) 0.093(5) Uani 1 1 d . . . . .
H17I H 0.008010 0.363631 0.260746 0.111 Uiso 1 1 calc R U . . .
H17J H 0.082316 0.337364 0.255758 0.111 Uiso 1 1 calc R U . . .
K4 K 0.68124(14) 0.57247(7) 0.20593(8) 0.0462(5) Uani 1 1 d . . . . .
O61 O 0.8545(5) 0.6346(3) 0.2476(3) 0.074(3) Uani 1 1 d . . . . .
O62 O 0.7926(7) 0.6109(3) 0.1580(3) 0.079(3) Uani 1 1 d . . . . .
O63 O 0.6654(5) 0.4763(2) 0.1540(3) 0.060(2) Uani 1 1 d . . . . .
O64 O 0.6874(5) 0.5074(2) 0.2478(3) 0.055(2) Uani 1 1 d . . . . .
O65 O 0.5143(5) 0.5628(3) 0.1664(3) 0.089(3) Uani 1 1 d . . . . .
O66 O 0.5704(5) 0.6089(3) 0.2591(3) 0.068(2) Uani 1 1 d . . . . .
N11 N 0.7330(6) 0.6139(3) 0.3050(3) 0.062(3) Uani 1 1 d . . . . .
N12 N 0.6303(8) 0.5377(4) 0.1076(4) 0.085(4) Uani 1 1 d . . . . .
C175 C 0.8239(10) 0.6408(5) 0.3180(5) 0.093(5) Uani 1 1 d . . . . .
H17K H 0.856625 0.617114 0.317096 0.112 Uiso 1 1 calc R U . . .
H17L H 0.834367 0.664539 0.349169 0.112 Uiso 1 1 calc R U . . .
C176 C 0.8585(8) 0.6681(5) 0.2910(5) 0.084(4) Uani 1 1 d . . . . .
H17M H 0.824743 0.690872 0.290132 0.101 Uiso 1 1 calc R U . . .
H17N H 0.918677 0.687987 0.304346 0.101 Uiso 1 1 calc R U . . .
C177 C 0.8973(9) 0.6593(5) 0.2225(5) 0.089(5) Uani 1 1 d . . . . .
H17O H 0.959811 0.671118 0.233819 0.107 Uiso 1 1 calc R U . . .
H17P H 0.877043 0.688194 0.225013 0.107 Uiso 1 1 calc R U . . .
C178 C 0.8790(11) 0.6243(5) 0.1752(6) 0.096(5) Uani 1 1 d . . . . .
H17Q H 0.912933 0.639969 0.157798 0.115 Uiso 1 1 calc R U . . .
H17R H 0.895938 0.594494 0.173089 0.115 Uiso 1 1 calc R U . . .
C179 C 0.7761(11) 0.5881(6) 0.1100(5) 0.098(5) Uani 1 1 d . U . . .
H17S H 0.797069 0.558683 0.100092 0.118 Uiso 1 1 calc R U . . .
H17T H 0.806418 0.611580 0.097830 0.118 Uiso 1 1 calc R U . . .
C180 C 0.6836(13) 0.5737(5) 0.0943(6) 0.114(6) Uani 1 1 d . . . . .
H18D H 0.664572 0.603830 0.104700 0.137 Uiso 1 1 calc R U . . .
H18E H 0.673124 0.560629 0.061515 0.137 Uiso 1 1 calc R U . . .
C181 C 0.6808(9) 0.6467(4) 0.3219(4) 0.078(4) Uani 1 1 d . . . . .
H18F H 0.701188 0.675972 0.314529 0.093 Uiso 1 1 calc R U . . .
H18G H 0.690719 0.658294 0.354545 0.093 Uiso 1 1 calc R U . . .
C182 C 0.5847(8) 0.6249(5) 0.3046(5) 0.074(4) Uani 1 1 d . . . . .
H18H H 0.561895 0.596921 0.313306 0.089 Uiso 1 1 calc R U . . .
H18I H 0.555167 0.650143 0.317372 0.089 Uiso 1 1 calc R U . . .
C183 C 0.4797(8) 0.5837(5) 0.2396(6) 0.094(6) Uani 1 1 d . . . . .
H18J H 0.443287 0.599623 0.259220 0.112 Uiso 1 1 calc R U . . .
H18K H 0.465795 0.548781 0.235940 0.112 Uiso 1 1 calc R U . . .
C184 C 0.4633(10) 0.5871(6) 0.1948(6) 0.101(5) Uani 1 1 d . U . . .
H18L H 0.401916 0.571460 0.181300 0.122 Uiso 1 1 calc R U . . .
H18M H 0.478042 0.622152 0.198622 0.122 Uiso 1 1 calc R U . . .
C185 C 0.5068(11) 0.5682(6) 0.1250(5) 0.111(6) Uani 1 1 d . . . . .
H18N H 0.540399 0.601785 0.128785 0.133 Uiso 1 1 calc R U . . .
H18O H 0.446144 0.563223 0.113450 0.133 Uiso 1 1 calc R U . . .
C186 C 0.5398(11) 0.5311(6) 0.0938(5) 0.097(5) Uani 1 1 d . . . . .
H18P H 0.506137 0.497933 0.090850 0.117 Uiso 1 1 calc R U . . .
H18Q H 0.531400 0.532839 0.064363 0.117 Uiso 1 1 calc R U . . .
C187 C 0.7129(9) 0.5711(5) 0.3179(4) 0.074(4) Uani 1 1 d . . . . .
H18R H 0.650230 0.559989 0.316581 0.089 Uiso 1 1 calc R U . . .
H18S H 0.741019 0.581843 0.349029 0.089 Uiso 1 1 calc R U . . .
C188 C 0.7405(8) 0.5279(4) 0.2895(4) 0.071(4) Uani 1 1 d . . . . .
H18T H 0.801158 0.539056 0.286650 0.085 Uiso 1 1 calc R U . . .
H18U H 0.734837 0.503154 0.302904 0.085 Uiso 1 1 calc R U . . .
C189 C 0.7046(7) 0.4630(4) 0.2170(5) 0.066(4) Uani 1 1 d . . . . .
H18V H 0.764568 0.471548 0.212355 0.080 Uiso 1 1 calc R U . . .
H18W H 0.697718 0.437937 0.230185 0.080 Uiso 1 1 calc R U . . .
C190 C 0.6462(8) 0.4422(4) 0.1742(5) 0.067(4) Uani 1 1 d . . . . .
H19D H 0.654099 0.410370 0.155153 0.081 Uiso 1 1 calc R U . . .
H19E H 0.586003 0.436257 0.178633 0.081 Uiso 1 1 calc R U . . .
C191 C 0.6154(10) 0.4555(4) 0.1104(5) 0.083(4) Uani 1 1 d . . . . .
H19F H 0.554359 0.452631 0.112184 0.100 Uiso 1 1 calc R U . . .
H19G H 0.620408 0.422062 0.094305 0.100 Uiso 1 1 calc R U . . .
C192 C 0.6467(11) 0.4880(4) 0.0856(4) 0.088(5) Uani 1 1 d . . . . .
H19H H 0.616311 0.471877 0.054423 0.106 Uiso 1 1 calc R U . . .
H19I H 0.708801 0.492881 0.085676 0.106 Uiso 1 1 calc R U . . .

loop_
_atom_site_aniso_label
_atom_site_aniso_U_11
_atom_site_aniso_U_22
_atom_site_aniso_U_33
_atom_site_aniso_U_23
_atom_site_aniso_U_13
_atom_site_aniso_U_12
U1 0.02232(14) 0.02587(13) 0.0301(2) 0.01027(13) 0.00448(13) 0.00931(11)
U2 0.02855(15) 0.03139(15) 0.0263(2) 0.01243(14) 0.00714(14) 0.01253(12)
Si1 0.0293(12) 0.0338(12) 0.0255(15) 0.0115(11) 0.0047(11) 0.0122(10)
Si2 0.0288(12) 0.0343(12) 0.0274(15) 0.0130(11) 0.0078(11) 0.0144(10)
Si3 0.0249(12) 0.0409(13) 0.0412(18) 0.0182(13) 0.0094(12) 0.0081(10)
Si4 0.0448(14) 0.0416(13) 0.0228(15) 0.0138(12) 0.0042(12) 0.0199(11)
Si5 0.0302(12) 0.0410(13) 0.0350(16) 0.0182(12) 0.0109(12) 0.0127(10)
O1 0.048(4) 0.052(4) 0.024(4) 0.011(3) -0.011(3) 0.019(3)
O2 0.034(3) 0.039(3) 0.032(4) 0.014(3) 0.016(3) 0.013(3)
O3 0.034(3) 0.055(4) 0.028(4) 0.023(3) 0.003(3) 0.024(3)
O4 0.041(3) 0.040(3) 0.030(4) 0.014(3) -0.003(3) 0.017(3)
O5 0.043(4) 0.037(3) 0.032(4) 0.017(3) 0.003(3) 0.010(3)
O6 0.036(3) 0.023(3) 0.035(4) 0.005(3) 0.003(3) 0.014(2)
O7 0.035(3) 0.031(3) 0.027(4) 0.009(3) 0.006(3) 0.010(3)
O8 0.046(4) 0.046(3) 0.036(4) 0.022(3) 0.021(3) 0.024(3)
O9 0.037(3) 0.044(3) 0.037(4) 0.019(3) 0.017(3) 0.025(3)
O10 0.044(4) 0.036(3) 0.031(4) 0.011(3) 0.008(3) 0.012(3)
O11 0.040(4) 0.053(4) 0.044(5) 0.027(4) 0.005(3) 0.016(3)
O12 0.033(3) 0.053(4) 0.032(4) 0.017(3) 0.006(3) 0.014(3)
O13 0.036(3) 0.036(3) 0.048(5) 0.012(3) -0.001(3) 0.001(3)
O14 0.060(4) 0.051(4) 0.018(4) 0.017(3) 0.011(3) 0.029(3)
O15 0.039(4) 0.052(4) 0.041(4) 0.020(4) 0.006(3) 0.018(3)
O16 0.088(6) 0.041(4) 0.029(4) 0.011(3) -0.007(4) 0.018(4)
O17 0.042(4) 0.049(4) 0.039(4) 0.022(3) 0.010(3) 0.014(3)
O18 0.037(3) 0.045(3) 0.026(4) 0.016(3) 0.010(3) 0.009(3)
O19 0.041(4) 0.048(4) 0.045(5) 0.018(4) 0.022(4) 0.017(3)
O20 0.060(4) 0.047(4) 0.042(4) 0.024(3) 0.023(4) 0.024(3)
O21 0.037(4) 0.057(4) 0.056(5) 0.032(4) 0.009(4) 0.010(3)
N1 0.042(5) 0.030(4) 0.054(6) 0.015(4) 0.012(4) 0.011(3)
N2 0.037(4) 0.029(4) 0.053(6) 0.021(4) 0.014(4) 0.012(3)
C1 0.037(5) 0.040(5) 0.026(6) 0.014(4) 0.004(4) 0.015(4)
C2 0.047(6) 0.046(5) 0.035(6) 0.014(5) 0.012(5) 0.025(5)
C3 0.040(6) 0.071(7) 0.059(8) 0.034(6) 0.023(6) 0.028(5)
C4 0.035(5) 0.035(5) 0.055(7) 0.016(5) 0.010(5) 0.009(4)
C5 0.039(5) 0.037(5) 0.027(6) 0.012(4) -0.002(5) 0.006(4)
C6 0.040(6) 0.064(7) 0.032(6) 0.009(5) -0.012(5) 0.013(5)
C7 0.082(9) 0.048(6) 0.065(9) 0.028(6) -0.019(7) -0.008(6)
C8 0.060(7) 0.084(8) 0.037(7) 0.025(7) 0.006(6) 0.025(6)
C9 0.051(6) 0.029(5) 0.058(8) 0.014(5) 0.005(6) 0.009(4)
C10 0.124(12) 0.049(7) 0.076(10) 0.038(7) 0.019(9) -0.005(7)
C11 0.125(12) 0.038(6) 0.083(11) 0.023(7) -0.006(10) -0.012(7)
C12 0.110(10) 0.065(7) 0.186(15) 0.075(9) 0.043(10) 0.052(7)
C13 0.034(5) 0.032(4) 0.027(6) 0.014(4) 0.005(4) 0.006(4)
C14 0.039(5) 0.048(5) 0.053(7) 0.032(5) 0.016(5) 0.015(4)
C15 0.021(4) 0.032(4) 0.087(9) 0.027(5) 0.004(5) 0.003(4)
C16 0.063(7) 0.030(5) 0.060(8) 0.012(5) -0.004(6) 0.005(5)
C17 0.049(6) 0.056(6) 0.030(6) 0.019(5) 0.001(5) 0.016(5)
C18 0.154(13) 0.118(11) 0.046(8) 0.046(8) 0.009(9) 0.000(10)
C19 0.062(8) 0.180(13) 0.087(10) 0.100(10) 0.030(7) 0.044(8)
C20 0.120(11) 0.114(11) 0.061(9) 0.058(9) 0.013(8) 0.075(10)
C21 0.046(5) 0.044(5) 0.047(7) 0.022(5) 0.014(5) 0.030(4)
C22 0.052(7) 0.088(9) 0.105(11) 0.053(8) 0.042(7) 0.048(7)
C23 0.111(11) 0.105(10) 0.078(10) 0.057(9) 0.046(9) 0.082(9)
C24 0.082(9) 0.046(6) 0.102(12) 0.014(7) 0.001(8) 0.043(6)
C25 0.062(7) 0.063(7) 0.039(7) 0.032(6) 0.013(6) 0.011(5)
C26 0.080(9) 0.104(11) 0.076(11) 0.052(9) 0.027(8) 0.038(8)
C27 0.053(7) 0.123(12) 0.106(12) 0.085(10) 0.008(8) -0.012(7)
C28 0.097(10) 0.081(9) 0.095(11) 0.058(9) 0.042(9) 0.040(8)
C29 0.040(5) 0.046(5) 0.037(6) 0.016(5) 0.005(5) 0.016(4)
C30 0.058(7) 0.052(6) 0.060(8) 0.021(6) 0.026(6) 0.028(5)
C31 0.032(5) 0.073(7) 0.073(9) 0.035(7) 0.014(6) 0.017(5)
C32 0.041(6) 0.063(6) 0.050(7) 0.029(6) 0.007(5) 0.021(5)
C33 0.051(6) 0.045(6) 0.062(8) 0.016(6) 0.027(6) 0.017(5)
C34 0.071(8) 0.045(6) 0.067(9) 0.007(6) -0.001(7) -0.004(6)
C35 0.073(8) 0.062(7) 0.046(8) 0.010(6) 0.017(7) 0.021(6)
C36 0.061(7) 0.044(6) 0.075(10) 0.008(6) 0.021(7) 0.021(5)
C37 0.036(5) 0.043(5) 0.047(7) 0.008(5) 0.016(5) 0.018(4)
C38 0.058(7) 0.042(5) 0.072(9) 0.020(6) 0.012(6) 0.019(5)
C39 0.054(7) 0.089(8) 0.036(7) 0.040(7) 0.023(6) 0.019(6)
C40 0.043(6) 0.077(8) 0.054(8) 0.007(6) 0.003(6) 0.032(6)
C41 0.074(8) 0.032(5) 0.046(7) 0.011(5) -0.003(6) 0.003(5)
C42 0.106(13) 0.129(14) 0.108(14) 0.079(12) -0.005(11) -0.018(10)
C43 0.100(11) 0.062(8) 0.057(9) 0.022(7) -0.026(8) -0.021(7)
C44 0.115(11) 0.098(10) 0.089(11) 0.006(8) -0.008(9) 0.069(9)
C45 0.053(6) 0.052(6) 0.064(9) 0.028(6) 0.015(6) 0.022(5)
C46 0.050(6) 0.090(8) 0.051(7) 0.055(7) 0.002(6) 0.018(6)
C47 0.082(8) 0.057(6) 0.039(7) 0.028(6) 0.026(6) 0.022(6)
C48 0.059(7) 0.067(7) 0.064(8) 0.050(7) 0.028(6) 0.025(5)
C49 0.090(9) 0.061(7) 0.054(8) 0.031(6) 0.039(7) 0.038(7)
C50 0.076(8) 0.112(10) 0.021(6) 0.016(7) 0.011(6) 0.057(8)
C51 0.091(9) 0.063(7) 0.069(10) 0.020(7) 0.049(8) 0.033(7)
C52 0.164(16) 0.094(11) 0.095(13) 0.060(10) 0.055(12) 0.057(11)
C53 0.072(7) 0.052(6) 0.051(8) 0.036(6) 0.013(6) 0.025(5)
C54 0.100(11) 0.097(10) 0.115(14) 0.041(10) 0.024(10) 0.072(9)
C55 0.067(7) 0.066(7) 0.071(9) 0.026(7) 0.028(7) 0.044(6)
C56 0.114(11) 0.053(7) 0.097(12) 0.038(8) 0.049(10) 0.033(7)
C57 0.034(5) 0.053(6) 0.059(8) 0.022(6) 0.015(5) 0.010(4)
C58 0.082(8) 0.114(9) 0.094(9) 0.013(7) 0.012(7) 0.007(7)
C59 0.075(8) 0.115(8) 0.126(10) 0.075(8) 0.017(7) 0.009(6)
C60 0.056(6) 0.090(8) 0.146(10) 0.026(7) 0.025(7) 0.038(6)
U3 0.02499(15) 0.02957(14) 0.0328(2) 0.01419(14) 0.00633(14) 0.01250(11)
U4 0.02579(15) 0.03157(14) 0.0264(2) 0.01355(14) 0.00701(14) 0.01212(11)
Si6 0.0373(13) 0.0413(13) 0.0243(15) 0.0133(12) 0.0033(12) 0.0154(11)
Si7 0.0237(11) 0.0400(13) 0.0402(17) 0.0184(12) 0.0094(12) 0.0120(10)
Si8 0.0353(12) 0.0357(12) 0.0224(14) 0.0119(11) 0.0057(11) 0.0179(10)
Si9 0.0489(14) 0.0392(13) 0.0164(14) 0.0122(11) 0.0098(12) 0.0255(11)
Si10 0.0279(12) 0.0394(13) 0.0371(17) 0.0191(13) 0.0098(12) 0.0117(10)
O22 0.045(4) 0.044(3) 0.036(4) 0.017(3) 0.012(3) 0.017(3)
O23 0.041(3) 0.039(3) 0.016(4) 0.001(3) 0.010(3) 0.015(3)
O24 0.040(3) 0.058(4) 0.028(4) 0.024(3) 0.009(3) 0.027(3)
O25 0.044(4) 0.036(3) 0.031(4) 0.012(3) -0.001(3) 0.007(3)
O26 0.045(4) 0.037(3) 0.028(4) 0.009(3) 0.000(3) 0.013(3)
O27 0.042(3) 0.034(3) 0.031(4) 0.014(3) 0.018(3) 0.014(3)
O28 0.044(4) 0.034(3) 0.055(5) 0.010(3) 0.003(4) 0.012(3)
O29 0.040(4) 0.069(4) 0.057(5) 0.043(4) 0.020(4) 0.026(3)
O30 0.043(4) 0.051(4) 0.042(4) 0.023(3) 0.018(3) 0.024(3)
O31 0.034(3) 0.047(3) 0.027(4) 0.014(3) 0.010(3) 0.026(3)
O32 0.046(4) 0.053(4) 0.037(4) 0.024(3) 0.018(3) 0.030(3)
O33 0.040(3) 0.035(3) 0.029(4) 0.010(3) 0.003(3) 0.019(3)
O34 0.039(3) 0.041(3) 0.031(4) 0.012(3) 0.003(3) 0.014(3)
O35 0.043(4) 0.053(4) 0.030(4) 0.021(3) 0.022(3) 0.029(3)
O36 0.039(3) 0.048(3) 0.018(4) 0.011(3) 0.001(3) 0.024(3)
O37 0.060(4) 0.050(4) 0.025(4) 0.019(3) 0.023(3) 0.024(3)
O38 0.085(5) 0.042(4) 0.028(4) 0.011(3) 0.005(4) 0.039(4)
O39 0.036(3) 0.060(4) 0.028(4) 0.025(3) 0.009(3) 0.017(3)
O40 0.047(4) 0.046(4) 0.042(4) 0.028(3) 0.024(3) 0.023(3)
O41 0.034(3) 0.045(4) 0.049(5) 0.023(3) 0.010(3) 0.013(3)
O42 0.029(3) 0.046(3) 0.046(4) 0.022(3) 0.002(3) 0.007(3)
N3 0.033(4) 0.038(4) 0.025(5) 0.012(4) 0.003(4) 0.007(3)
N4 0.034(4) 0.028(4) 0.033(5) 0.000(4) 0.015(4) 0.003(3)
C61 0.028(5) 0.055(6) 0.034(6) 0.023(5) 0.007(4) 0.016(4)
C62 0.036(5) 0.050(6) 0.038(7) 0.012(5) 0.005(5) 0.016(4)
C63 0.054(6) 0.071(7) 0.032(6) 0.032(6) 0.005(5) 0.037(5)
C64 0.044(6) 0.072(7) 0.059(8) 0.037(6) 0.021(6) 0.032(5)
C65 0.052(6) 0.044(5) 0.046(7) 0.024(5) 0.015(5) 0.019(5)
C66 0.056(6) 0.044(6) 0.058(8) 0.013(5) 0.006(6) 0.022(5)
C67 0.057(6) 0.049(6) 0.060(8) 0.021(6) 0.003(6) 0.022(5)
C68 0.079(8) 0.058(7) 0.059(9) 0.033(7) 0.012(7) 0.011(6)
C69 0.045(5) 0.046(5) 0.015(5) 0.005(4) -0.004(5) 0.014(4)
C70 0.060(7) 0.054(6) 0.052(8) 0.025(6) 0.002(6) 0.015(5)
C71 0.061(7) 0.054(6) 0.035(7) 0.013(5) 0.007(6) 0.011(5)
C72 0.052(6) 0.050(6) 0.040(7) 0.019(5) 0.000(5) 0.015(5)
C73 0.054(6) 0.038(5) 0.042(7) 0.009(5) 0.001(5) 0.015(5)
C74 0.053(6) 0.041(5) 0.060(8) 0.011(5) 0.005(6) 0.016(5)
C75 0.073(8) 0.053(6) 0.075(9) 0.021(7) 0.015(7) 0.037(6)
C76 0.079(9) 0.044(6) 0.100(12) 0.006(7) 0.028(9) -0.016(6)
C77 0.047(6) 0.073(7) 0.073(9) 0.053(7) 0.023(6) 0.026(5)
C78 0.059(7) 0.098(9) 0.105(11) 0.078(9) 0.030(7) 0.033(7)
C79 0.116(12) 0.120(13) 0.110(14) 0.078(12) 0.067(11) 0.068(11)
C80 0.070(8) 0.119(11) 0.090(11) 0.085(10) 0.014(8) 0.016(8)
C81 0.038(5) 0.054(6) 0.045(7) 0.022(5) 0.012(5) 0.018(5)
C82 0.067(7) 0.084(8) 0.075(10) 0.045(8) 0.026(7) 0.050(7)
C83 0.046(6) 0.056(6) 0.043(7) 0.022(5) 0.014(5) 0.027(5)
C84 0.042(6) 0.087(9) 0.092(11) 0.048(8) 0.010(7) 0.021(6)
C85 0.044(6) 0.069(7) 0.044(7) 0.031(6) 0.009(5) 0.026(5)
C86 0.098(8) 0.077(7) 0.037(7) 0.024(6) -0.014(6) 0.051(7)
C87 0.076(7) 0.143(9) 0.089(8) 0.070(7) 0.020(6) 0.036(7)
C88 0.157(13) 0.065(8) 0.043(8) 0.010(7) -0.001(8) 0.021(8)
C89 0.042(5) 0.048(5) 0.048(7) 0.023(5) 0.019(5) 0.030(5)
C90 0.055(7) 0.077(8) 0.081(10) 0.025(7) 0.020(7) 0.040(6)
C91 0.077(8) 0.056(7) 0.070(9) 0.007(7) 0.007(7) 0.046(6)
C92 0.093(9) 0.063(7) 0.045(7) 0.024(6) 0.005(7) 0.052(7)
C93 0.036(5) 0.046(5) 0.043(7) 0.025(5) 0.011(5) 0.016(4)
C94 0.045(6) 0.066(7) 0.045(7) 0.028(6) 0.009(5) 0.025(5)
C95 0.080(9) 0.045(6) 0.079(10) 0.010(7) 0.019(8) 0.007(6)
C96 0.035(5) 0.078(7) 0.047(7) 0.034(6) 0.003(5) 0.015(5)
C97 0.042(5) 0.045(5) 0.027(6) 0.017(5) 0.010(5) 0.025(4)
C98 0.028(5) 0.071(7) 0.037(6) 0.029(6) 0.009(5) 0.025(5)
C99 0.058(6) 0.057(6) 0.037(7) 0.016(5) 0.007(5) 0.037(5)
C100 0.044(5) 0.035(5) 0.051(7) 0.013(5) 0.008(5) 0.013(4)
C101 0.084(8) 0.057(6) 0.040(7) 0.032(6) 0.015(6) 0.040(6)
C102 0.096(9) 0.081(8) 0.052(8) 0.049(7) 0.005(7) 0.044(7)
C103 0.105(10) 0.055(7) 0.059(8) 0.035(6) 0.044(8) 0.035(7)
C104 0.089(8) 0.045(6) 0.033(7) 0.014(5) 0.013(6) 0.026(6)
C105 0.037(5) 0.041(5) 0.039(6) 0.017(5) 0.015(5) 0.020(4)
C106 0.060(7) 0.087(8) 0.086(10) 0.068(8) 0.033(7) 0.032(6)
C107 0.048(6) 0.054(6) 0.040(7) 0.008(5) 0.007(5) 0.025(5)
C108 0.070(7) 0.043(6) 0.053(8) 0.010(6) -0.004(6) 0.019(5)
C109 0.049(6) 0.051(6) 0.069(9) 0.034(6) 0.027(6) 0.029(5)
C110 0.071(8) 0.066(7) 0.046(8) 0.019(6) 0.027(6) 0.042(6)
C111 0.065(7) 0.072(7) 0.060(8) 0.033(7) 0.015(6) 0.040(6)
C112 0.083(8) 0.046(6) 0.083(10) 0.028(7) 0.037(8) 0.029(6)
C113 0.052(6) 0.058(6) 0.033(6) 0.021(5) 0.009(5) 0.013(5)
C114 0.058(8) 0.137(13) 0.040(8) 0.032(8) 0.004(7) 0.032(8)
C115 0.092(9) 0.077(8) 0.074(10) 0.051(8) 0.038(8) 0.039(7)
C116 0.090(9) 0.060(7) 0.059(9) 0.034(7) 0.027(7) 0.022(6)
C117 0.027(5) 0.049(6) 0.067(8) 0.029(6) 0.013(5) 0.010(4)
C118 0.050(6) 0.050(6) 0.060(8) 0.017(6) 0.004(6) 0.010(5)
C119 0.040(6) 0.066(7) 0.118(12) 0.052(8) -0.005(7) 0.010(5)
C120 0.038(6) 0.065(7) 0.073(9) 0.024(7) 0.024(6) 0.011(5)
K1 0.0391(10) 0.0422(10) 0.0461(14) 0.0199(10) 0.0078(10) 0.0156(8)
O43 0.058(4) 0.045(4) 0.053(5) 0.023(4) 0.014(4) 0.010(3)
O44 0.042(4) 0.061(4) 0.053(5) 0.021(4) 0.014(4) 0.019(3)
O45 0.055(5) 0.059(5) 0.055(5) 0.020(4) -0.009(4) 0.008(4)
O46 0.040(4) 0.077(5) 0.082(6) 0.053(5) 0.016(4) 0.022(4)
O47 0.064(5) 0.075(5) 0.055(5) 0.040(4) 0.016(4) 0.039(4)
O48 0.047(4) 0.038(3) 0.063(5) 0.024(4) 0.005(4) 0.010(3)
N5 0.066(6) 0.069(6) 0.073(7) 0.043(6) 0.030(6) 0.045(5)
N6 0.060(6) 0.043(5) 0.046(6) 0.004(4) 0.007(5) 0.021(4)
C121 0.113(12) 0.050(7) 0.088(11) 0.018(7) 0.011(10) 0.040(8)
C122 0.116(11) 0.048(6) 0.089(11) 0.037(7) 0.050(9) 0.030(7)
C123 0.046(6) 0.059(7) 0.070(9) 0.033(7) 0.005(6) -0.007(5)
C124 0.043(6) 0.073(8) 0.074(9) 0.037(7) 0.012(6) 0.004(6)
C125 0.049(7) 0.081(8) 0.067(9) 0.028(7) 0.022(6) 0.032(6)
C126 0.071(8) 0.070(8) 0.059(9) 0.016(7) 0.025(7) 0.046(7)
C127 0.116(12) 0.094(10) 0.101(12) 0.070(10) 0.071(10) 0.081(10)
C128 0.066(8) 0.115(11) 0.123(14) 0.084(11) 0.052(9) 0.063(8)
C129 0.053(7) 0.073(8) 0.105(12) 0.057(8) -0.020(8) 0.006(6)
C130 0.066(8) 0.062(7) 0.090(11) 0.038(8) -0.026(8) -0.005(6)
C131 0.077(9) 0.060(7) 0.045(8) 0.002(6) -0.008(7) 0.009(6)
C132 0.082(9) 0.046(6) 0.070(10) -0.001(6) 0.007(8) 0.013(6)
C133 0.088(9) 0.093(9) 0.072(10) 0.040(8) 0.047(8) 0.066(8)
C134 0.090(9) 0.087(9) 0.073(10) 0.044(8) 0.048(8) 0.058(8)
C135 0.060(7) 0.074(8) 0.052(8) 0.039(7) 0.011(6) 0.030(6)
C136 0.034(5) 0.069(7) 0.073(9) 0.053(7) -0.006(6) 0.001(5)
C137 0.075(8) 0.041(6) 0.067(9) 0.022(6) -0.008(7) 0.009(5)
C138 0.071(8) 0.041(6) 0.080(10) 0.012(6) 0.011(7) 0.030(6)
K2 0.0364(10) 0.0449(11) 0.0421(14) 0.0144(10) 0.0032(10) 0.0119(9)
O49 0.067(5) 0.047(4) 0.056(5) 0.024(4) 0.006(4) 0.012(4)
O50 0.077(6) 0.038(4) 0.087(7) 0.009(4) 0.002(5) 0.027(4)
O51 0.048(4) 0.049(4) 0.063(5) 0.029(4) 0.015(4) 0.019(3)
O52 0.048(4) 0.073(5) 0.045(5) 0.019(4) 0.008(4) 0.013(4)
O53 0.048(4) 0.047(4) 0.053(5) 0.018(4) 0.005(4) 0.014(3)
O54 0.044(4) 0.070(5) 0.055(5) 0.027(4) 0.021(4) 0.020(4)
N7 0.052(6) 0.080(7) 0.080(9) 0.013(6) 0.019(6) 0.029(5)
N8 0.045(5) 0.058(5) 0.059(7) 0.025(5) 0.017(5) 0.022(4)
C139 0.081(10) 0.081(10) 0.118(15) -0.010(10) 0.020(10) 0.051(9)
C140 0.075(9) 0.058(8) 0.115(14) 0.012(8) -0.016(9) 0.035(7)
C141 0.100(11) 0.041(6) 0.093(12) 0.017(7) -0.019(9) 0.028(7)
C142 0.087(9) 0.045(6) 0.056(8) 0.024(6) -0.008(7) 0.010(6)
C143 0.045(6) 0.088(9) 0.064(9) 0.039(8) 0.007(6) 0.009(6)
C144 0.058(7) 0.069(8) 0.077(10) 0.025(7) 0.024(7) 0.020(6)
C145 0.052(8) 0.126(13) 0.049(9) -0.004(8) 0.006(7) 0.034(8)
C146 0.049(7) 0.110(11) 0.053(9) -0.008(8) 0.008(7) 0.017(7)
C147 0.041(6) 0.078(7) 0.033(7) 0.032(6) -0.003(5) 0.003(5)
C148 0.046(6) 0.065(7) 0.056(8) 0.040(6) -0.006(6) 0.006(5)
C149 0.046(6) 0.072(7) 0.066(9) 0.031(7) 0.014(6) 0.036(6)
C150 0.040(6) 0.065(7) 0.096(11) 0.033(7) 0.028(7) 0.020(5)
C151 0.052(7) 0.105(11) 0.066(10) 0.013(8) 0.015(7) 0.040(7)
C152 0.046(7) 0.094(10) 0.089(12) 0.027(9) 0.022(8) 0.007(7)
C153 0.048(6) 0.063(7) 0.105(11) 0.057(8) 0.029(7) 0.010(5)
C154 0.036(6) 0.048(6) 0.090(10) 0.033(7) 0.004(6) 0.006(5)
C155 0.047(6) 0.055(6) 0.066(9) 0.015(6) -0.002(6) 0.010(5)
C156 0.070(8) 0.058(7) 0.071(9) 0.029(7) 0.021(7) 0.031(6)
K3 0.0415(11) 0.0386(10) 0.0488(15) 0.0161(10) 0.0099(10) 0.0180(9)
O55 0.047(4) 0.037(4) 0.091(6) 0.021(4) 0.011(4) 0.018(3)
O56 0.045(4) 0.044(4) 0.062(5) 0.017(4) 0.005(4) 0.020(3)
O57 0.126(8) 0.053(5) 0.060(6) 0.021(4) 0.014(6) 0.029(5)
O58 0.084(6) 0.062(5) 0.089(8) 0.027(5) 0.034(6) 0.014(5)
O59 0.038(4) 0.053(4) 0.076(6) 0.020(4) 0.018(4) 0.024(3)
O60 0.060(5) 0.063(4) 0.055(5) 0.015(4) 0.018(4) 0.043(4)
N9 0.051(6) 0.059(6) 0.102(10) 0.019(6) 0.011(6) 0.033(5)
N10 0.049(5) 0.039(5) 0.085(8) -0.002(5) 0.007(6) 0.020(4)
C157 0.042(7) 0.067(8) 0.112(13) 0.002(8) -0.028(8) 0.026(6)
C158 0.050(7) 0.058(7) 0.125(14) 0.017(8) 0.029(8) 0.030(6)
C159 0.081(9) 0.093(9) 0.041(8) 0.016(7) 0.027(7) 0.061(8)
C160 0.055(7) 0.076(8) 0.066(9) 0.019(7) 0.014(6) 0.043(6)
C161 0.054(7) 0.057(7) 0.071(9) -0.005(6) -0.016(7) 0.028(6)
C162 0.062(8) 0.073(8) 0.090(11) -0.020(8) -0.026(8) 0.043(7)
C163 0.051(7) 0.051(7) 0.140(14) 0.011(8) -0.009(8) 0.019(6)
C164 0.054(7) 0.050(6) 0.113(12) 0.018(7) -0.015(8) 0.018(6)
C165 0.062(7) 0.032(5) 0.082(9) 0.022(6) 0.001(7) 0.018(5)
C166 0.067(7) 0.042(6) 0.108(11) 0.042(7) 0.026(8) 0.024(5)
C167 0.061(7) 0.067(7) 0.092(11) 0.027(7) 0.022(7) 0.044(6)
C168 0.040(6) 0.059(7) 0.081(10) 0.003(7) -0.003(6) 0.023(5)
C169 0.098(11) 0.077(9) 0.104(13) 0.032(9) 0.000(10) 0.046(9)
C170 0.138(14) 0.088(10) 0.069(11) 0.037(9) -0.001(10) 0.057(10)
C171 0.148(16) 0.072(9) 0.074(11) 0.036(9) -0.003(11) -0.014(10)
C172 0.114(9) 0.080(7) 0.079(8) 0.033(7) 0.047(7) 0.006(6)
C173 0.068(10) 0.073(10) 0.168(19) 0.038(12) 0.066(12) 0.020(8)
C174 0.052(8) 0.054(8) 0.138(16) 0.005(10) 0.001(10) 0.011(6)
K4 0.0585(13) 0.0397(10) 0.0473(15) 0.0172(10) 0.0102(11) 0.0255(10)
O61 0.070(6) 0.050(5) 0.098(8) 0.023(5) 0.029(5) 0.016(4)
O62 0.098(7) 0.066(5) 0.087(8) 0.040(5) 0.035(6) 0.027(5)
O63 0.081(6) 0.043(4) 0.060(6) 0.019(4) 0.031(5) 0.023(4)
O64 0.064(5) 0.053(4) 0.064(6) 0.030(4) 0.016(4) 0.030(4)
O65 0.074(6) 0.061(5) 0.110(9) 0.003(5) -0.008(6) 0.038(5)
O66 0.072(6) 0.070(5) 0.070(6) 0.019(5) 0.038(5) 0.039(4)
N11 0.050(5) 0.060(6) 0.070(8) 0.016(5) 0.010(5) 0.021(5)
N12 0.119(10) 0.073(7) 0.079(9) 0.041(7) 0.015(8) 0.037(7)
C175 0.112(13) 0.083(10) 0.074(11) 0.019(9) 0.011(10) 0.030(9)
C176 0.062(8) 0.074(9) 0.106(13) 0.036(10) -0.003(9) 0.005(7)
C177 0.072(9) 0.073(9) 0.118(14) 0.042(10) 0.035(10) 0.004(7)
C178 0.120(14) 0.063(9) 0.123(15) 0.041(10) 0.080(13) 0.033(9)
C179 0.125(9) 0.083(8) 0.094(9) 0.053(7) 0.033(8) 0.010(7)
C180 0.18(2) 0.077(10) 0.100(14) 0.056(10) 0.035(14) 0.038(11)
C181 0.112(11) 0.052(7) 0.054(9) 0.001(6) -0.008(8) 0.035(7)
C182 0.068(8) 0.082(9) 0.078(11) 0.019(8) 0.044(8) 0.042(7)
C183 0.051(8) 0.057(8) 0.150(16) 0.005(9) 0.044(9) 0.022(6)
C184 0.083(8) 0.091(8) 0.121(10) 0.016(7) 0.015(7) 0.051(7)
C185 0.150(15) 0.114(12) 0.077(11) 0.030(10) -0.036(11) 0.080(12)
C186 0.136(14) 0.090(11) 0.066(10) 0.026(9) -0.012(10) 0.050(10)
C187 0.095(10) 0.082(9) 0.060(9) 0.035(8) 0.018(8) 0.040(8)
C188 0.092(9) 0.084(9) 0.071(10) 0.051(8) 0.026(8) 0.048(8)
C189 0.062(7) 0.052(6) 0.113(12) 0.049(8) 0.029(8) 0.036(6)
C190 0.075(8) 0.035(5) 0.101(11) 0.032(7) 0.026(8) 0.019(5)
C191 0.116(12) 0.046(7) 0.077(11) 0.010(7) 0.021(10) 0.023(7)
C192 0.155(14) 0.054(7) 0.064(10) 0.024(7) 0.023(10) 0.040(8)

loop_
_atom_type_symbol
_atom_type_description
_atom_type_scat_dispersion_real
_atom_type_scat_dispersion_imag
_atom_type_scat_source
C C 0.0181 0.0091 'International Tables Vol C Tables 4.2.6.8 and 6.1.1.4'
H H 0.0000 0.0000 'International Tables Vol C Tables 4.2.6.8 and 6.1.1.4'
K K 0.3868 1.0657 'International Tables Vol C Tables 4.2.6.8 and 6.1.1.4'
N N 0.0311 0.0180 'International Tables Vol C Tables 4.2.6.8 and 6.1.1.4'
O O 0.0492 0.0322 'International Tables Vol C Tables 4.2.6.8 and 6.1.1.4'
Si Si 0.2541 0.3302 'International Tables Vol C Tables 4.2.6.8 and 6.1.1.4'
U U -4.3638 13.4090 'International Tables Vol C Tables 4.2.6.8 and 6.1.1.4'

loop_
_exptl_crystal_face_index_h
_exptl_crystal_face_index_k
_exptl_crystal_face_index_l
_exptl_crystal_face_perp_dist
-1 -2 -1 0.0632
0 -1 2 0.1318
1 -2 -1 0.1258
1 -2 -2 0.1266
-2 2 1 0.1144
-1 1 1 0.1130
2 -2 -1 0.1316
1 -1 -1 0.1352
-2 1 0 0.1103
-1 1 -2 0.1425
1 0 -2 0.1383
2 -1 0 0.1259
1 -1 2 0.1277
-1 0 2 0.1098
-2 -1 2 0.0940
-1 -1 2 0.1001
2 1 -1 0.1008
1 1 -2 0.1307
1 2 -1 0.0766
2 2 1 0.0709
0 -2 1 0.0801
-1 -17 -1 0.0691
1 16 2 0.0484
1 18 -4 0.0669
1 8 13 0.0766
-7 17 -5 0.1076
-1 -1 0 0.0578
-4 -16 5 0.0516
0 -2 -1 0.0766
1 -19 3 0.0705
4 16 -6 0.0653
4 11 6 0.0519
-4 19 -4 0.0812
-3 15 7 0.0667

loop_
_geom_angle_atom_site_label_1
_geom_angle_atom_site_label_2
_geom_angle_atom_site_label_3
_geom_angle
_geom_angle_site_symmetry_1
_geom_angle_site_symmetry_3
_geom_angle_publ_flag
O2 U1 U2 100.98(15) . . ?
O2 U1 O6 97.3(2) . . ?
O2 U1 O10 106.6(2) . . ?
O2 U1 N1 99.0(2) . . ?
O6 U1 U2 125.42(16) . . ?
O6 U1 O10 88.0(2) . . ?
O6 U1 N1 93.9(2) . . ?
O10 U1 U2 133.11(16) . . ?
O10 U1 N1 153.9(3) . . ?
N1 U1 U2 32.70(18) . . ?
N2 U1 U2 39.9(2) . . ?
N2 U1 O2 98.1(3) . . ?
N2 U1 O6 161.0(3) . . ?
N2 U1 O10 98.3(3) . . ?
N2 U1 N1 72.6(3) . . ?
O1 U2 U1 129.7(2) . . ?
O1 U2 O14 91.8(2) . . ?
O1 U2 O18 90.1(3) . . ?
O1 U2 N1 170.4(3) . . ?
O1 U2 N2 96.0(3) . . ?
O14 U2 U1 102.53(16) . . ?
O14 U2 O18 110.3(2) . . ?
O14 U2 N2 105.4(3) . . ?
O18 U2 U1 127.11(16) . . ?
N1 U2 U1 41.4(2) . . ?
N1 U2 O14 94.1(3) . . ?
N1 U2 O18 94.9(3) . . ?
N1 U2 N2 75.1(3) . . ?
N2 U2 U1 33.76(18) . . ?
N2 U2 O18 143.6(2) . . ?
O2 Si1 O3 113.2(3) . . ?
O2 Si1 O4 108.0(3) . . ?
O2 Si1 O5 115.5(3) . . ?
O3 Si1 O4 110.6(3) . . ?
O3 Si1 O5 104.5(3) . . ?
O4 Si1 O5 104.7(3) . . ?
O6 Si2 O7 112.4(3) . . ?
O6 Si2 O8 115.0(3) . . ?
O6 Si2 O9 107.2(3) . . ?
O7 Si2 O8 106.0(3) . . ?
O7 Si2 O9 110.2(3) . . ?
O8 Si2 O9 105.7(3) . . ?
O10 Si3 O11 109.4(3) . . ?
O10 Si3 O12 114.1(3) . . ?
O10 Si3 O13 111.8(4) . . ?
O11 Si3 O12 105.9(3) . . ?
O11 Si3 O13 110.6(3) . . ?
O12 Si3 O13 104.9(3) . . ?
O14 Si4 O15 114.1(4) . . ?
O14 Si4 O16 116.4(3) . . ?
O14 Si4 O17 108.1(4) . . ?
O16 Si4 O15 102.4(4) . . ?
O16 Si4 O17 105.2(4) . . ?
O17 Si4 O15 110.3(3) . . ?
O18 Si5 O19 116.1(4) . . ?
O18 Si5 O20 114.8(3) . . ?
O18 Si5 O21 108.4(3) . . ?
O20 Si5 O19 103.8(3) . . ?
O21 Si5 O19 104.5(4) . . ?
O21 Si5 O20 108.6(4) . . ?
Si1 O2 U1 173.1(4) . . ?
C1 O3 Si1 130.9(5) . . ?
C5 O4 Si1 130.7(5) . . ?
C9 O5 Si1 130.7(6) . . ?
Si2 O6 U1 172.0(4) . . ?
C13 O7 Si2 130.2(6) . . ?
C17 O8 Si2 129.5(6) . . ?
C21 O9 Si2 131.9(6) . . ?
Si3 O10 U1 174.8(4) . . ?
C25 O11 Si3 133.1(6) . . ?
C29 O12 Si3 129.4(6) . . ?
C33 O13 Si3 128.0(6) . . ?
Si4 O14 U2 171.3(4) . . ?
C37 O15 Si4 129.1(6) . . ?
C41 O16 Si4 133.6(7) . . ?
C45 O17 Si4 131.4(6) . . ?
Si5 O18 U2 169.2(4) . . ?
C49 O19 Si5 130.8(6) . . ?
C53 O20 Si5 130.4(6) . . ?
C57 O21 Si5 132.5(7) . . ?
U2 N1 U1 105.9(3) . . ?
U1 N2 U2 106.3(3) . . ?
O3 C1 C2 108.7(7) . . ?
O3 C1 C3 105.8(7) . . ?
O3 C1 C4 112.2(7) . . ?
C2 C1 C3 110.0(8) . . ?
C2 C1 C4 110.6(7) . . ?
C3 C1 C4 109.4(8) . . ?
C1 C2 H2A 109.5 . . ?
C1 C2 H2B 109.5 . . ?
C1 C2 H2C 109.5 . . ?
H2A C2 H2B 109.5 . . ?
H2A C2 H2C 109.5 . . ?
H2B C2 H2C 109.5 . . ?
C1 C3 H3A 109.5 . . ?
C1 C3 H3B 109.5 . . ?
C1 C3 H3C 109.5 . . ?
H3A C3 H3B 109.5 . . ?
H3A C3 H3C 109.5 . . ?
H3B C3 H3C 109.5 . . ?
C1 C4 H4A 109.5 . . ?
C1 C4 H4B 109.5 . . ?
C1 C4 H4C 109.5 . . ?
H4A C4 H4B 109.5 . . ?
H4A C4 H4C 109.5 . . ?
H4B C4 H4C 109.5 . . ?
O4 C5 C6 112.1(8) . . ?
O4 C5 C7 106.4(7) . . ?
O4 C5 C8 109.1(8) . . ?
C6 C5 C7 107.9(8) . . ?
C8 C5 C6 110.2(8) . . ?
C8 C5 C7 111.0(9) . . ?
C5 C6 H6A 109.5 . . ?
C5 C6 H6B 109.5 . . ?
C5 C6 H6C 109.5 . . ?
H6A C6 H6B 109.5 . . ?
H6A C6 H6C 109.5 . . ?
H6B C6 H6C 109.5 . . ?
C5 C7 H7A 109.5 . . ?
C5 C7 H7B 109.5 . . ?
C5 C7 H7C 109.5 . . ?
H7A C7 H7B 109.5 . . ?
H7A C7 H7C 109.5 . . ?
H7B C7 H7C 109.5 . . ?
C5 C8 H8A 109.5 . . ?
C5 C8 H8B 109.5 . . ?
C5 C8 H8C 109.5 . . ?
H8A C8 H8B 109.5 . . ?
H8A C8 H8C 109.5 . . ?
H8B C8 H8C 109.5 . . ?
O5 C9 C10 106.8(9) . . ?
O5 C9 C11 112.3(8) . . ?
O5 C9 C12 108.5(9) . . ?
C10 C9 C11 110.9(10) . . ?
C10 C9 C12 109.1(10) . . ?
C12 C9 C11 109.2(11) . . ?
C9 C10 H10A 109.5 . . ?
C9 C10 H10B 109.5 . . ?
C9 C10 H10C 109.5 . . ?
H10A C10 H10B 109.5 . . ?
H10A C10 H10C 109.5 . . ?
H10B C10 H10C 109.5 . . ?
C9 C11 H11A 109.5 . . ?
C9 C11 H11B 109.5 . . ?
C9 C11 H11C 109.5 . . ?
H11A C11 H11B 109.5 . . ?
H11A C11 H11C 109.5 . . ?
H11B C11 H11C 109.5 . . ?
C9 C12 H12A 109.5 . . ?
C9 C12 H12B 109.5 . . ?
C9 C12 H12C 109.5 . . ?
H12A C12 H12B 109.5 . . ?
H12A C12 H12C 109.5 . . ?
H12B C12 H12C 109.5 . . ?
O7 C13 C14 111.0(7) . . ?
O7 C13 C15 108.8(6) . . ?
O7 C13 C16 105.0(7) . . ?
C14 C13 C15 110.6(8) . . ?
C14 C13 C16 111.4(7) . . ?
C15 C13 C16 109.9(7) . . ?
C13 C14 H14A 109.5 . . ?
C13 C14 H14B 109.5 . . ?
C13 C14 H14C 109.5 . . ?
H14A C14 H14B 109.5 . . ?
H14A C14 H14C 109.5 . . ?
H14B C14 H14C 109.5 . . ?
C13 C15 H15A 109.5 . . ?
C13 C15 H15B 109.5 . . ?
C13 C15 H15C 109.5 . . ?
H15A C15 H15B 109.5 . . ?
H15A C15 H15C 109.5 . . ?
H15B C15 H15C 109.5 . . ?
C13 C16 H16A 109.5 . . ?
C13 C16 H16B 109.5 . . ?
C13 C16 H16C 109.5 . . ?
H16A C16 H16B 109.5 . . ?
H16A C16 H16C 109.5 . . ?
H16B C16 H16C 109.5 . . ?
O8 C17 C18 109.7(9) . . ?
O8 C17 C19 105.3(8) . . ?
O8 C17 C20 111.3(9) . . ?
C18 C17 C19 110.6(11) . . ?
C20 C17 C18 110.7(11) . . ?
C20 C17 C19 109.0(11) . . ?
C17 C18 H18A 109.5 . . ?
C17 C18 H18B 109.5 . . ?
C17 C18 H18C 109.5 . . ?
H18A C18 H18B 109.5 . . ?
H18A C18 H18C 109.5 . . ?
H18B C18 H18C 109.5 . . ?
C17 C19 H19A 109.5 . . ?
C17 C19 H19B 109.5 . . ?
C17 C19 H19C 109.5 . . ?
H19A C19 H19B 109.5 . . ?
H19A C19 H19C 109.5 . . ?
H19B C19 H19C 109.5 . . ?
C17 C20 H20A 109.5 . . ?
C17 C20 H20B 109.5 . . ?
C17 C20 H20C 109.5 . . ?
H20A C20 H20B 109.5 . . ?
H20A C20 H20C 109.5 . . ?
H20B C20 H20C 109.5 . . ?
O9 C21 C22 109.7(7) . . ?
O9 C21 C23 106.0(8) . . ?
O9 C21 C24 110.9(7) . . ?
C22 C21 C23 109.3(9) . . ?
C22 C21 C24 109.1(10) . . ?
C23 C21 C24 111.7(10) . . ?
C21 C22 H22A 109.5 . . ?
C21 C22 H22B 109.5 . . ?
C21 C22 H22C 109.5 . . ?
H22A C22 H22B 109.5 . . ?
H22A C22 H22C 109.5 . . ?
H22B C22 H22C 109.5 . . ?
C21 C23 H23A 109.5 . . ?
C21 C23 H23B 109.5 . . ?
C21 C23 H23C 109.5 . . ?
H23A C23 H23B 109.5 . . ?
H23A C23 H23C 109.5 . . ?
H23B C23 H23C 109.5 . . ?
C21 C24 H24A 109.5 . . ?
C21 C24 H24B 109.5 . . ?
C21 C24 H24C 109.5 . . ?
H24A C24 H24B 109.5 . . ?
H24A C24 H24C 109.5 . . ?
H24B C24 H24C 109.5 . . ?
O11 C25 C26 107.1(9) . . ?
O11 C25 C27 111.5(8) . . ?
O11 C25 C28 104.5(9) . . ?
C26 C25 C27 112.7(11) . . ?
C26 C25 C28 110.9(10) . . ?
C28 C25 C27 109.8(10) . . ?
C25 C26 H26A 109.5 . . ?
C25 C26 H26B 109.5 . . ?
C25 C26 H26C 109.5 . . ?
H26A C26 H26B 109.5 . . ?
H26A C26 H26C 109.5 . . ?
H26B C26 H26C 109.5 . . ?
C25 C27 H27A 109.5 . . ?
C25 C27 H27B 109.5 . . ?
C25 C27 H27C 109.5 . . ?
H27A C27 H27B 109.5 . . ?
H27A C27 H27C 109.5 . . ?
H27B C27 H27C 109.5 . . ?
C25 C28 H28A 109.5 . . ?
C25 C28 H28B 109.5 . . ?
C25 C28 H28C 109.5 . . ?
H28A C28 H28B 109.5 . . ?
H28A C28 H28C 109.5 . . ?
H28B C28 H28C 109.5 . . ?
O12 C29 C30 105.9(8) . . ?
O12 C29 C31 109.7(7) . . ?
O12 C29 C32 110.4(7) . . ?
C30 C29 C31 110.8(8) . . ?
C30 C29 C32 108.7(8) . . ?
C32 C29 C31 111.2(9) . . ?
C29 C30 H30A 109.5 . . ?
C29 C30 H30B 109.5 . . ?
C29 C30 H30C 109.5 . . ?
H30A C30 H30B 109.5 . . ?
H30A C30 H30C 109.5 . . ?
H30B C30 H30C 109.5 . . ?
C29 C31 H31A 109.5 . . ?
C29 C31 H31B 109.5 . . ?
C29 C31 H31C 109.5 . . ?
H31A C31 H31B 109.5 . . ?
H31A C31 H31C 109.5 . . ?
H31B C31 H31C 109.5 . . ?
C29 C32 H32A 109.5 . . ?
C29 C32 H32B 109.5 . . ?
C29 C32 H32C 109.5 . . ?
H32A C32 H32B 109.5 . . ?
H32A C32 H32C 109.5 . . ?
H32B C32 H32C 109.5 . . ?
O13 C33 C34 104.2(8) . . ?
O13 C33 C35 108.8(8) . . ?
O13 C33 C36 112.4(10) . . ?
C35 C33 C34 109.7(10) . . ?
C36 C33 C34 111.2(9) . . ?
C36 C33 C35 110.3(9) . . ?
C33 C34 H34A 109.5 . . ?
C33 C34 H34B 109.5 . . ?
C33 C34 H34C 109.5 . . ?
H34A C34 H34B 109.5 . . ?
H34A C34 H34C 109.5 . . ?
H34B C34 H34C 109.5 . . ?
C33 C35 H35A 109.5 . . ?
C33 C35 H35B 109.5 . . ?
C33 C35 H35C 109.5 . . ?
H35A C35 H35B 109.5 . . ?
H35A C35 H35C 109.5 . . ?
H35B C35 H35C 109.5 . . ?
C33 C36 H36A 109.5 . . ?
C33 C36 H36B 109.5 . . ?
C33 C36 H36C 109.5 . . ?
H36A C36 H36B 109.5 . . ?
H36A C36 H36C 109.5 . . ?
H36B C36 H36C 109.5 . . ?
O15 C37 C38 111.4(8) . . ?
O15 C37 C39 108.6(8) . . ?
O15 C37 C40 104.9(8) . . ?
C38 C37 C39 110.1(9) . . ?
C40 C37 C38 109.1(8) . . ?
C40 C37 C39 112.5(9) . . ?
C37 C38 H38A 109.5 . . ?
C37 C38 H38B 109.5 . . ?
C37 C38 H38C 109.5 . . ?
H38A C38 H38B 109.5 . . ?
H38A C38 H38C 109.5 . . ?
H38B C38 H38C 109.5 . . ?
C37 C39 H39A 109.5 . . ?
C37 C39 H39B 109.5 . . ?
C37 C39 H39C 109.5 . . ?
H39A C39 H39B 109.5 . . ?
H39A C39 H39C 109.5 . . ?
H39B C39 H39C 109.5 . . ?
C37 C40 H40A 109.5 . . ?
C37 C40 H40B 109.5 . . ?
C37 C40 H40C 109.5 . . ?
H40A C40 H40B 109.5 . . ?
H40A C40 H40C 109.5 . . ?
H40B C40 H40C 109.5 . . ?
O16 C41 C42 110.3(10) . . ?
O16 C41 C43 105.3(8) . . ?
O16 C41 C44 109.0(10) . . ?
C42 C41 C43 111.6(11) . . ?
C44 C41 C42 108.1(11) . . ?
C44 C41 C43 112.5(11) . . ?
C41 C42 H42A 109.5 . . ?
C41 C42 H42B 109.5 . . ?
C41 C42 H42C 109.5 . . ?
H42A C42 H42B 109.5 . . ?
H42A C42 H42C 109.5 . . ?
H42B C42 H42C 109.5 . . ?
C41 C43 H43A 109.5 . . ?
C41 C43 H43B 109.5 . . ?
C41 C43 H43C 109.5 . . ?
H43A C43 H43B 109.5 . . ?
H43A C43 H43C 109.5 . . ?
H43B C43 H43C 109.5 . . ?
C41 C44 H44A 109.5 . . ?
C41 C44 H44B 109.5 . . ?
C41 C44 H44C 109.5 . . ?
H44A C44 H44B 109.5 . . ?
H44A C44 H44C 109.5 . . ?
H44B C44 H44C 109.5 . . ?
O17 C45 C46 109.3(8) . . ?
O17 C45 C47 110.3(7) . . ?
O17 C45 C48 104.6(9) . . ?
C47 C45 C46 108.8(9) . . ?
C48 C45 C46 112.5(8) . . ?
C48 C45 C47 111.4(9) . . ?
C45 C46 H46A 109.5 . . ?
C45 C46 H46B 109.5 . . ?
C45 C46 H46C 109.5 . . ?
H46A C46 H46B 109.5 . . ?
H46A C46 H46C 109.5 . . ?
H46B C46 H46C 109.5 . . ?
C45 C47 H47A 109.5 . . ?
C45 C47 H47B 109.5 . . ?
C45 C47 H47C 109.5 . . ?
H47A C47 H47B 109.5 . . ?
H47A C47 H47C 109.5 . . ?
H47B C47 H47C 109.5 . . ?
C45 C48 H48A 109.5 . . ?
C45 C48 H48B 109.5 . . ?
C45 C48 H48C 109.5 . . ?
H48A C48 H48B 109.5 . . ?
H48A C48 H48C 109.5 . . ?
H48B C48 H48C 109.5 . . ?
O19 C49 C50 109.6(9) . . ?
O19 C49 C51 104.8(9) . . ?
O19 C49 C52 107.2(11) . . ?
C50 C49 C51 110.5(10) . . ?
C52 C49 C50 115.5(11) . . ?
C52 C49 C51 108.6(10) . . ?
C49 C50 H50A 109.5 . . ?
C49 C50 H50B 109.5 . . ?
C49 C50 H50C 109.5 . . ?
H50A C50 H50B 109.5 . . ?
H50A C50 H50C 109.5 . . ?
H50B C50 H50C 109.5 . . ?
C49 C51 H51A 109.5 . . ?
C49 C51 H51B 109.5 . . ?
C49 C51 H51C 109.5 . . ?
H51A C51 H51B 109.5 . . ?
H51A C51 H51C 109.5 . . ?
H51B C51 H51C 109.5 . . ?
C49 C52 H52A 109.5 . . ?
C49 C52 H52B 109.5 . . ?
C49 C52 H52C 109.5 . . ?
H52A C52 H52B 109.5 . . ?
H52A C52 H52C 109.5 . . ?
H52B C52 H52C 109.5 . . ?
O20 C53 C54 109.0(9) . . ?
O20 C53 C55 111.1(7) . . ?
O20 C53 C56 105.8(9) . . ?
C55 C53 C54 109.8(10) . . ?
C55 C53 C56 109.9(10) . . ?
C56 C53 C54 111.2(9) . . ?
C53 C54 H54A 109.5 . . ?
C53 C54 H54B 109.5 . . ?
C53 C54 H54C 109.5 . . ?
H54A C54 H54B 109.5 . . ?
H54A C54 H54C 109.5 . . ?
H54B C54 H54C 109.5 . . ?
C53 C55 H55A 109.5 . . ?
C53 C55 H55B 109.5 . . ?
C53 C55 H55C 109.5 . . ?
H55A C55 H55B 109.5 . . ?
H55A C55 H55C 109.5 . . ?
H55B C55 H55C 109.5 . . ?
C53 C56 H56A 109.5 . . ?
C53 C56 H56B 109.5 . . ?
C53 C56 H56C 109.5 . . ?
H56A C56 H56B 109.5 . . ?
H56A C56 H56C 109.5 . . ?
H56B C56 H56C 109.5 . . ?
O21 C57 C58 108.4(10) . . ?
O21 C57 C59 113.7(9) . . ?
O21 C57 C60 107.8(9) . . ?
C58 C57 C59 106.0(12) . . ?
C58 C57 C60 109.4(12) . . ?
C60 C57 C59 111.4(11) . . ?
C57 C58 H58A 109.5 . . ?
C57 C58 H58B 109.5 . . ?
C57 C58 H58C 109.5 . . ?
H58A C58 H58B 109.5 . . ?
H58A C58 H58C 109.5 . . ?
H58B C58 H58C 109.5 . . ?
C57 C59 H59A 109.5 . . ?
C57 C59 H59B 109.5 . . ?
C57 C59 H59C 109.5 . . ?
H59A C59 H59B 109.5 . . ?
H59A C59 H59C 109.5 . . ?
H59B C59 H59C 109.5 . . ?
C57 C60 H60A 109.5 . . ?
C57 C60 H60B 109.5 . . ?
C57 C60 H60C 109.5 . . ?
H60A C60 H60B 109.5 . . ?
H60A C60 H60C 109.5 . . ?
H60B C60 H60C 109.5 . . ?
O23 U3 U4 101.93(15) . . ?
O23 U3 O27 103.5(2) . . ?
O23 U3 O31 97.3(2) . . ?
O23 U3 N4 99.5(2) . . ?
O27 U3 U4 134.93(16) . . ?
O27 U3 N4 156.5(2) . . ?
O31 U3 U4 122.66(16) . . ?
O31 U3 O27 90.1(2) . . ?
O31 U3 N4 91.5(2) . . ?
N3 U3 U4 40.2(2) . . ?
N3 U3 O23 98.9(2) . . ?
N3 U3 O27 99.1(3) . . ?
N3 U3 O31 159.0(2) . . ?
N3 U3 N4 72.6(3) . . ?
N4 U3 U4 32.41(17) . . ?
O22 U4 U3 131.05(19) . . ?
O22 U4 O35 90.9(2) . . ?
O22 U4 O39 91.0(3) . . ?
O22 U4 N3 96.8(3) . . ?
O22 U4 N4 170.3(3) . . ?
O35 U4 U3 102.67(15) . . ?
O35 U4 O39 110.0(2) . . ?
O35 U4 N3 105.5(2) . . ?
O39 U4 U3 125.79(16) . . ?
O39 U4 N3 143.5(2) . . ?
N3 U4 U3 34.30(18) . . ?
N4 U4 U3 39.8(2) . . ?
N4 U4 O35 94.8(3) . . ?
N4 U4 O39 94.4(3) . . ?
N4 U4 N3 74.1(3) . . ?
O23 Si6 O24 112.6(3) . . ?
O23 Si6 O25 115.8(3) . . ?
O23 Si6 O26 107.7(3) . . ?
O25 Si6 O24 104.5(3) . . ?
O25 Si6 O26 105.3(3) . . ?
O26 Si6 O24 110.6(3) . . ?
O27 Si7 O28 111.6(4) . . ?
O27 Si7 O29 109.0(3) . . ?
O27 Si7 O30 115.1(3) . . ?
O28 Si7 O29 110.8(4) . . ?
O30 Si7 O28 104.9(3) . . ?
O30 Si7 O29 105.4(3) . . ?
O31 Si8 O32 114.7(3) . . ?
O31 Si8 O33 106.6(3) . . ?
O31 Si8 O34 112.8(3) . . ?
O32 Si8 O33 106.7(3) . . ?
O34 Si8 O32 105.9(4) . . ?
O34 Si8 O33 110.1(3) . . ?
O35 Si9 O36 113.4(3) . . ?
O35 Si9 O37 108.5(3) . . ?
O35 Si9 O38 116.5(3) . . ?
O36 Si9 O37 110.2(3) . . ?
O38 Si9 O36 102.6(4) . . ?
O38 Si9 O37 105.2(4) . . ?
O39 Si10 O40 114.8(3) . . ?
O39 Si10 O41 114.4(4) . . ?
O39 Si10 O42 109.5(3) . . ?
O41 Si10 O40 104.4(3) . . ?
O41 Si10 O42 103.8(3) . . ?
O42 Si10 O40 109.3(3) . . ?
Si6 O23 U3 173.7(4) . . ?
C61 O24 Si6 129.4(5) . . ?
C65 O25 Si6 132.1(6) . . ?
C69 O26 Si6 129.4(5) . . ?
Si7 O27 U3 177.8(3) . . ?
C73 O28 Si7 130.3(6) . . ?
C77 O29 Si7 131.4(6) . . ?
C81 O30 Si7 130.9(6) . . ?
Si8 O31 U3 172.4(4) . . ?
C85 O32 Si8 128.4(5) . . ?
C89 O33 Si8 131.9(6) . . ?
C93 O34 Si8 130.4(6) . . ?
Si9 O35 U4 174.5(4) . . ?
C97 O36 Si9 127.6(5) . . ?
C101 O37 Si9 131.7(7) . . ?
C105 O38 Si9 130.7(6) . . ?
Si10 O39 U4 166.8(4) . . ?
C109 O40 Si10 129.9(6) . . ?
C113 O41 Si10 130.5(6) . . ?
C117 O42 Si10 133.7(6) . . ?
U3 N3 U4 105.5(3) . . ?
U4 N4 U3 107.8(3) . . ?
O24 C61 C62 112.9(8) . . ?
O24 C61 C63 109.4(8) . . ?
O24 C61 C64 105.6(7) . . ?
C62 C61 C63 109.9(7) . . ?
C62 C61 C64 110.0(8) . . ?
C63 C61 C64 108.9(8) . . ?
C61 C62 H62A 109.5 . . ?
C61 C62 H62B 109.5 . . ?
C61 C62 H62C 109.5 . . ?
H62A C62 H62B 109.5 . . ?
H62A C62 H62C 109.5 . . ?
H62B C62 H62C 109.5 . . ?
C61 C63 H63A 109.5 . . ?
C61 C63 H63B 109.5 . . ?
C61 C63 H63C 109.5 . . ?
H63A C63 H63B 109.5 . . ?
H63A C63 H63C 109.5 . . ?
H63B C63 H63C 109.5 . . ?
C61 C64 H64A 109.5 . . ?
C61 C64 H64B 109.5 . . ?
C61 C64 H64C 109.5 . . ?
H64A C64 H64B 109.5 . . ?
H64A C64 H64C 109.5 . . ?
H64B C64 H64C 109.5 . . ?
O25 C65 C66 110.5(7) . . ?
O25 C65 C67 108.8(8) . . ?
O25 C65 C68 105.2(8) . . ?
C66 C65 C67 111.5(9) . . ?
C68 C65 C66 111.3(9) . . ?
C68 C65 C67 109.3(8) . . ?
C65 C66 H66A 109.5 . . ?
C65 C66 H66B 109.5 . . ?
C65 C66 H66C 109.5 . . ?
H66A C66 H66B 109.5 . . ?
H66A C66 H66C 109.5 . . ?
H66B C66 H66C 109.5 . . ?
C65 C67 H67A 109.5 . . ?
C65 C67 H67B 109.5 . . ?
C65 C67 H67C 109.5 . . ?
H67A C67 H67B 109.5 . . ?
H67A C67 H67C 109.5 . . ?
H67B C67 H67C 109.5 . . ?
C65 C68 H68A 109.5 . . ?
C65 C68 H68B 109.5 . . ?
C65 C68 H68C 109.5 . . ?
H68A C68 H68B 109.5 . . ?
H68A C68 H68C 109.5 . . ?
H68B C68 H68C 109.5 . . ?
O26 C69 C70 110.1(8) . . ?
O26 C69 C71 108.8(8) . . ?
O26 C69 C72 104.2(7) . . ?
C70 C69 C72 110.1(8) . . ?
C71 C69 C70 110.3(8) . . ?
C71 C69 C72 113.1(8) . . ?
C69 C70 H70A 109.5 . . ?
C69 C70 H70B 109.5 . . ?
C69 C70 H70C 109.5 . . ?
H70A C70 H70B 109.5 . . ?
H70A C70 H70C 109.5 . . ?
H70B C70 H70C 109.5 . . ?
C69 C71 H71A 109.5 . . ?
C69 C71 H71B 109.5 . . ?
C69 C71 H71C 109.5 . . ?
H71A C71 H71B 109.5 . . ?
H71A C71 H71C 109.5 . . ?
H71B C71 H71C 109.5 . . ?
C69 C72 H72A 109.5 . . ?
C69 C72 H72B 109.5 . . ?
C69 C72 H72C 109.5 . . ?
H72A C72 H72B 109.5 . . ?
H72A C72 H72C 109.5 . . ?
H72B C72 H72C 109.5 . . ?
O28 C73 C74 110.2(7) . . ?
O28 C73 C75 111.5(9) . . ?
O28 C73 C76 104.8(9) . . ?
C74 C73 C76 109.3(9) . . ?
C75 C73 C74 109.8(9) . . ?
C75 C73 C76 111.1(9) . . ?
C73 C74 H74A 109.5 . . ?
C73 C74 H74B 109.5 . . ?
C73 C74 H74C 109.5 . . ?
H74A C74 H74B 109.5 . . ?
H74A C74 H74C 109.5 . . ?
H74B C74 H74C 109.5 . . ?
C73 C75 H75A 109.5 . . ?
C73 C75 H75B 109.5 . . ?
C73 C75 H75C 109.5 . . ?
H75A C75 H75B 109.5 . . ?
H75A C75 H75C 109.5 . . ?
H75B C75 H75C 109.5 . . ?
C73 C76 H76A 109.5 . . ?
C73 C76 H76B 109.5 . . ?
C73 C76 H76C 109.5 . . ?
H76A C76 H76B 109.5 . . ?
H76A C76 H76C 109.5 . . ?
H76B C76 H76C 109.5 . . ?
O29 C77 C78 104.7(8) . . ?
O29 C77 C79 106.4(9) . . ?
O29 C77 C80 110.5(9) . . ?
C79 C77 C78 113.5(11) . . ?
C80 C77 C78 108.5(10) . . ?
C80 C77 C79 112.9(11) . . ?
C77 C78 H78A 109.5 . . ?
C77 C78 H78B 109.5 . . ?
C77 C78 H78C 109.5 . . ?
H78A C78 H78B 109.5 . . ?
H78A C78 H78C 109.5 . . ?
H78B C78 H78C 109.5 . . ?
C77 C79 H79A 109.5 . . ?
C77 C79 H79B 109.5 . . ?
C77 C79 H79C 109.5 . . ?
H79A C79 H79B 109.5 . . ?
H79A C79 H79C 109.5 . . ?
H79B C79 H79C 109.5 . . ?
C77 C80 H80A 109.5 . . ?
C77 C80 H80B 109.5 . . ?
C77 C80 H80C 109.5 . . ?
H80A C80 H80B 109.5 . . ?
H80A C80 H80C 109.5 . . ?
H80B C80 H80C 109.5 . . ?
O30 C81 C82 106.4(8) . . ?
O30 C81 C83 110.1(7) . . ?
O30 C81 C84 108.8(8) . . ?
C82 C81 C83 109.9(8) . . ?
C82 C81 C84 110.9(9) . . ?
C84 C81 C83 110.7(9) . . ?
C81 C82 H82A 109.5 . . ?
C81 C82 H82B 109.5 . . ?
C81 C82 H82C 109.5 . . ?
H82A C82 H82B 109.5 . . ?
H82A C82 H82C 109.5 . . ?
H82B C82 H82C 109.5 . . ?
C81 C83 H83A 109.5 . . ?
C81 C83 H83B 109.5 . . ?
C81 C83 H83C 109.5 . . ?
H83A C83 H83B 109.5 . . ?
H83A C83 H83C 109.5 . . ?
H83B C83 H83C 109.5 . . ?
C81 C84 H84A 109.5 . . ?
C81 C84 H84B 109.5 . . ?
C81 C84 H84C 109.5 . . ?
H84A C84 H84B 109.5 . . ?
H84A C84 H84C 109.5 . . ?
H84B C84 H84C 109.5 . . ?
O32 C85 C86 111.0(9) . . ?
O32 C85 C87 104.5(8) . . ?
O32 C85 C88 109.2(9) . . ?
C87 C85 C86 107.0(10) . . ?
C88 C85 C86 110.8(10) . . ?
C88 C85 C87 114.3(12) . . ?
C85 C86 H86A 109.5 . . ?
C85 C86 H86B 109.5 . . ?
C85 C86 H86C 109.5 . . ?
H86A C86 H86B 109.5 . . ?
H86A C86 H86C 109.5 . . ?
H86B C86 H86C 109.5 . . ?
C85 C87 H87A 109.5 . . ?
C85 C87 H87B 109.5 . . ?
C85 C87 H87C 109.5 . . ?
H87A C87 H87B 109.5 . . ?
H87A C87 H87C 109.5 . . ?
H87B C87 H87C 109.5 . . ?
C85 C88 H88A 109.5 . . ?
C85 C88 H88B 109.5 . . ?
C85 C88 H88C 109.5 . . ?
H88A C88 H88B 109.5 . . ?
H88A C88 H88C 109.5 . . ?
H88B C88 H88C 109.5 . . ?
O33 C89 C90 105.7(7) . . ?
O33 C89 C91 112.0(7) . . ?
O33 C89 C92 106.5(7) . . ?
C91 C89 C90 109.8(9) . . ?
C91 C89 C92 112.1(9) . . ?
C92 C89 C90 110.5(9) . . ?
C89 C90 H90A 109.5 . . ?
C89 C90 H90B 109.5 . . ?
C89 C90 H90C 109.5 . . ?
H90A C90 H90B 109.5 . . ?
H90A C90 H90C 109.5 . . ?
H90B C90 H90C 109.5 . . ?
C89 C91 H91A 109.5 . . ?
C89 C91 H91B 109.5 . . ?
C89 C91 H91C 109.5 . . ?
H91A C91 H91B 109.5 . . ?
H91A C91 H91C 109.5 . . ?
H91B C91 H91C 109.5 . . ?
C89 C92 H92A 109.5 . . ?
C89 C92 H92B 109.5 . . ?
C89 C92 H92C 109.5 . . ?
H92A C92 H92B 109.5 . . ?
H92A C92 H92C 109.5 . . ?
H92B C92 H92C 109.5 . . ?
O34 C93 C94 108.1(7) . . ?
O34 C93 C95 105.5(8) . . ?
O34 C93 C96 111.3(7) . . ?
C94 C93 C95 111.1(9) . . ?
C96 C93 C94 110.7(9) . . ?
C96 C93 C95 110.0(9) . . ?
C93 C94 H94A 109.5 . . ?
C93 C94 H94B 109.5 . . ?
C93 C94 H94C 109.5 . . ?
H94A C94 H94B 109.5 . . ?
H94A C94 H94C 109.5 . . ?
H94B C94 H94C 109.5 . . ?
C93 C95 H95A 109.5 . . ?
C93 C95 H95B 109.5 . . ?
C93 C95 H95C 109.5 . . ?
H95A C95 H95B 109.5 . . ?
H95A C95 H95C 109.5 . . ?
H95B C95 H95C 109.5 . . ?
C93 C96 H96A 109.5 . . ?
C93 C96 H96B 109.5 . . ?
C93 C96 H96C 109.5 . . ?
H96A C96 H96B 109.5 . . ?
H96A C96 H96C 109.5 . . ?
H96B C96 H96C 109.5 . . ?
O36 C97 C98 108.1(7) . . ?
O36 C97 C99 107.4(7) . . ?
O36 C97 C100 112.7(8) . . ?
C98 C97 C99 108.6(8) . . ?
C98 C97 C100 109.5(8) . . ?
C99 C97 C100 110.4(7) . . ?
C97 C98 H98A 109.5 . . ?
C97 C98 H98B 109.5 . . ?
C97 C98 H98C 109.5 . . ?
H98A C98 H98B 109.5 . . ?
H98A C98 H98C 109.5 . . ?
H98B C98 H98C 109.5 . . ?
C97 C99 H99A 109.5 . . ?
C97 C99 H99B 109.5 . . ?
C97 C99 H99C 109.5 . . ?
H99A C99 H99B 109.5 . . ?
H99A C99 H99C 109.5 . . ?
H99B C99 H99C 109.5 . . ?
C97 C100 H10D 109.5 . . ?
C97 C100 H10E 109.5 . . ?
C97 C100 H10F 109.5 . . ?
H10D C100 H10E 109.5 . . ?
H10D C100 H10F 109.5 . . ?
H10E C100 H10F 109.5 . . ?
O37 C101 C102 110.5(9) . . ?
O37 C101 C103 106.5(9) . . ?
O37 C101 C104 109.6(7) . . ?
C103 C101 C102 111.9(8) . . ?
C103 C101 C104 109.0(9) . . ?
C104 C101 C102 109.3(9) . . ?
C101 C102 H10G 109.5 . . ?
C101 C102 H10H 109.5 . . ?
C101 C102 H10I 109.5 . . ?
H10G C102 H10H 109.5 . . ?
H10G C102 H10I 109.5 . . ?
H10H C102 H10I 109.5 . . ?
C101 C103 H10J 109.5 . . ?
C101 C103 H10K 109.5 . . ?
C101 C103 H10L 109.5 . . ?
H10J C103 H10K 109.5 . . ?
H10J C103 H10L 109.5 . . ?
H10K C103 H10L 109.5 . . ?
C101 C104 H10M 109.5 . . ?
C101 C104 H10N 109.5 . . ?
C101 C104 H10O 109.5 . . ?
H10M C104 H10N 109.5 . . ?
H10M C104 H10O 109.5 . . ?
H10N C104 H10O 109.5 . . ?
O38 C105 C106 112.9(8) . . ?
O38 C105 C107 108.6(8) . . ?
O38 C105 C108 104.7(7) . . ?
C106 C105 C107 112.5(8) . . ?
C106 C105 C108 110.3(9) . . ?
C108 C105 C107 107.4(8) . . ?
C105 C106 H10P 109.5 . . ?
C105 C106 H10Q 109.5 . . ?
C105 C106 H10R 109.5 . . ?
H10P C106 H10Q 109.5 . . ?
H10P C106 H10R 109.5 . . ?
H10Q C106 H10R 109.5 . . ?
C105 C107 H10S 109.5 . . ?
C105 C107 H10T 109.5 . . ?
C105 C107 H10U 109.5 . . ?
H10S C107 H10T 109.5 . . ?
H10S C107 H10U 109.5 . . ?
H10T C107 H10U 109.5 . . ?
C105 C108 H10V 109.5 . . ?
C105 C108 H10W 109.5 . . ?
C105 C108 H10X 109.5 . . ?
H10V C108 H10W 109.5 . . ?
H10V C108 H10X 109.5 . . ?
H10W C108 H10X 109.5 . . ?
O40 C109 C110 111.6(7) . . ?
O40 C109 C111 108.5(9) . . ?
O40 C109 C112 105.0(8) . . ?
C110 C109 C111 110.3(9) . . ?
C112 C109 C110 110.6(10) . . ?
C112 C109 C111 110.6(8) . . ?
C109 C110 H11D 109.5 . . ?
C109 C110 H11E 109.5 . . ?
C109 C110 H11F 109.5 . . ?
H11D C110 H11E 109.5 . . ?
H11D C110 H11F 109.5 . . ?
H11E C110 H11F 109.5 . . ?
C109 C111 H11G 109.5 . . ?
C109 C111 H11H 109.5 . . ?
C109 C111 H11I 109.5 . . ?
H11G C111 H11H 109.5 . . ?
H11G C111 H11I 109.5 . . ?
H11H C111 H11I 109.5 . . ?
C109 C112 H11J 109.5 . . ?
C109 C112 H11K 109.5 . . ?
C109 C112 H11L 109.5 . . ?
H11J C112 H11K 109.5 . . ?
H11J C112 H11L 109.5 . . ?
H11K C112 H11L 109.5 . . ?
O41 C113 C114 111.5(9) . . ?
O41 C113 C115 108.3(9) . . ?
O41 C113 C116 107.0(8) . . ?
C114 C113 C115 114.1(10) . . ?
C114 C113 C116 107.8(9) . . ?
C115 C113 C116 107.8(9) . . ?
C113 C114 H11M 109.5 . . ?
C113 C114 H11N 109.5 . . ?
C113 C114 H11O 109.5 . . ?
H11M C114 H11N 109.5 . . ?
H11M C114 H11O 109.5 . . ?
H11N C114 H11O 109.5 . . ?
C113 C115 H11P 109.5 . . ?
C113 C115 H11Q 109.5 . . ?
C113 C115 H11R 109.5 . . ?
H11P C115 H11Q 109.5 . . ?
H11P C115 H11R 109.5 . . ?
H11Q C115 H11R 109.5 . . ?
C113 C116 H11S 109.5 . . ?
C113 C116 H11T 109.5 . . ?
C113 C116 H11U 109.5 . . ?
H11S C116 H11T 109.5 . . ?
H11S C116 H11U 109.5 . . ?
H11T C116 H11U 109.5 . . ?
O42 C117 C118 108.8(8) . . ?
O42 C117 C119 105.0(7) . . ?
O42 C117 C120 111.3(9) . . ?
C118 C117 C119 110.5(9) . . ?
C118 C117 C120 110.8(8) . . ?
C119 C117 C120 110.2(9) . . ?
C117 C118 H11V 109.5 . . ?
C117 C118 H11W 109.5 . . ?
C117 C118 H11X 109.5 . . ?
H11V C118 H11W 109.5 . . ?
H11V C118 H11X 109.5 . . ?
H11W C118 H11X 109.5 . . ?
C117 C119 H11Y 109.5 . . ?
C117 C119 H 109.5 . . ?
C117 C119 HA 109.5 . . ?
H11Y C119 H 109.5 . . ?
H11Y C119 HA 109.5 . . ?
H C119 HA 109.5 . . ?
C117 C120 H12D 109.5 . . ?
C117 C120 H12E 109.5 . . ?
C117 C120 H12F 109.5 . . ?
H12D C120 H12E 109.5 . . ?
H12D C120 H12F 109.5 . . ?
H12E C120 H12F 109.5 . . ?
O43 K1 O47 98.1(2) . . ?
O43 K1 N5 60.3(2) . . ?
O43 K1 N6 118.3(2) . . ?
O44 K1 O43 59.1(2) . . ?
O44 K1 O47 136.2(2) . . ?
O44 K1 N5 118.8(2) . . ?
O44 K1 N6 59.9(2) . . ?
O45 K1 O43 130.9(2) . . ?
O45 K1 O44 93.0(2) . . ?
O45 K1 O47 126.3(2) . . ?
O45 K1 O48 101.2(2) . . ?
O45 K1 N5 121.1(2) . . ?
O45 K1 N6 59.9(2) . . ?
O46 K1 O43 95.4(2) . . ?
O46 K1 O44 117.0(2) . . ?
O46 K1 O45 60.1(2) . . ?
O46 K1 O47 100.8(2) . . ?
O46 K1 O48 139.4(2) . . ?
O46 K1 N5 61.4(3) . . ?
O46 K1 N6 119.4(3) . . ?
O47 K1 N5 60.5(2) . . ?
O47 K1 N6 119.9(2) . . ?
O48 K1 O43 120.9(2) . . ?
O48 K1 O44 98.3(2) . . ?
O48 K1 O47 59.4(2) . . ?
O48 K1 N5 119.1(2) . . ?
O48 K1 N6 61.1(2) . . ?
N5 K1 N6 178.6(3) . . ?
C122 O43 K1 115.9(7) . . ?
C122 O43 C123 110.2(8) . . ?
C123 O43 K1 113.6(6) . . ?
C124 O44 K1 114.8(6) . . ?
C125 O44 K1 115.6(6) . . ?
C125 O44 C124 110.9(8) . . ?
C130 O45 K1 114.3(7) . . ?
C131 O45 K1 120.4(6) . . ?
C131 O45 C130 111.7(10) . . ?
C128 O46 K1 114.2(7) . . ?
C129 O46 K1 116.8(6) . . ?
C129 O46 C128 111.2(9) . . ?
C134 O47 K1 115.3(7) . . ?
C134 O47 C135 112.9(9) . . ?
C135 O47 K1 114.2(6) . . ?
C136 O48 K1 114.9(5) . . ?
C136 O48 C137 112.6(8) . . ?
C137 O48 K1 114.3(6) . . ?
C121 N5 K1 109.1(6) . . ?
C127 N5 K1 108.1(7) . . ?
C127 N5 C121 110.1(10) . . ?
C133 N5 K1 109.4(6) . . ?
C133 N5 C121 110.4(11) . . ?
C133 N5 C127 109.8(9) . . ?
C126 N6 K1 110.3(6) . . ?
C126 N6 C138 109.0(8) . . ?
C132 N6 K1 108.6(6) . . ?
C132 N6 C126 110.8(10) . . ?
C132 N6 C138 109.4(9) . . ?
C138 N6 K1 108.7(6) . . ?
N5 C121 H12G 109.0 . . ?
N5 C121 H12H 109.0 . . ?
N5 C121 C122 112.9(11) . . ?
H12G C121 H12H 107.8 . . ?
C122 C121 H12G 109.0 . . ?
C122 C121 H12H 109.0 . . ?
O43 C122 C121 109.0(9) . . ?
O43 C122 H12I 109.9 . . ?
O43 C122 H12J 109.9 . . ?
C121 C122 H12I 109.9 . . ?
C121 C122 H12J 109.9 . . ?
H12I C122 H12J 108.3 . . ?
O43 C123 H12K 109.9 . . ?
O43 C123 H12L 109.9 . . ?
O43 C123 C124 109.0(9) . . ?
H12K C123 H12L 108.3 . . ?
C124 C123 H12K 109.9 . . ?
C124 C123 H12L 109.9 . . ?
O44 C124 C123 109.0(9) . . ?
O44 C124 H12M 109.9 . . ?
O44 C124 H12N 109.9 . . ?
C123 C124 H12M 109.9 . . ?
C123 C124 H12N 109.9 . . ?
H12M C124 H12N 108.3 . . ?
O44 C125 H12O 110.0 . . ?
O44 C125 H12P 110.0 . . ?
O44 C125 C126 108.5(8) . . ?
H12O C125 H12P 108.4 . . ?
C126 C125 H12O 110.0 . . ?
C126 C125 H12P 110.0 . . ?
N6 C126 C125 113.8(9) . . ?
N6 C126 H12Q 108.8 . . ?
N6 C126 H12R 108.8 . . ?
C125 C126 H12Q 108.8 . . ?
C125 C126 H12R 108.8 . . ?
H12Q C126 H12R 107.7 . . ?
N5 C127 H12S 108.9 . . ?
N5 C127 H12T 108.9 . . ?
N5 C127 C128 113.2(10) . . ?
H12S C127 H12T 107.7 . . ?
C128 C127 H12S 108.9 . . ?
C128 C127 H12T 108.9 . . ?
O46 C128 C127 108.4(10) . . ?
O46 C128 H12U 110.0 . . ?
O46 C128 H12V 110.0 . . ?
C127 C128 H12U 110.0 . . ?
C127 C128 H12V 110.0 . . ?
H12U C128 H12V 108.4 . . ?
O46 C129 H12W 109.8 . . ?
O46 C129 H12X 109.8 . . ?
O46 C129 C130 109.4(9) . . ?
H12W C129 H12X 108.2 . . ?
C130 C129 H12W 109.8 . . ?
C130 C129 H12X 109.8 . . ?
O45 C130 C129 109.4(11) . . ?
O45 C130 H13A 109.8 . . ?
O45 C130 H13B 109.8 . . ?
C129 C130 H13A 109.8 . . ?
C129 C130 H13B 109.8 . . ?
H13A C130 H13B 108.2 . . ?
O45 C131 H13C 110.1 . . ?
O45 C131 H13D 110.1 . . ?
O45 C131 C132 108.0(10) . . ?
H13C C131 H13D 108.4 . . ?
C132 C131 H13C 110.1 . . ?
C132 C131 H13D 110.1 . . ?
N6 C132 C131 113.9(9) . . ?
N6 C132 H13E 108.8 . . ?
N6 C132 H13F 108.8 . . ?
C131 C132 H13E 108.8 . . ?
C131 C132 H13F 108.8 . . ?
H13E C132 H13F 107.7 . . ?
N5 C133 H13G 108.9 . . ?
N5 C133 H13H 108.9 . . ?
N5 C133 C134 113.2(9) . . ?
H13G C133 H13H 107.7 . . ?
C134 C133 H13G 108.9 . . ?
C134 C133 H13H 108.9 . . ?
O47 C134 C133 110.4(11) . . ?
O47 C134 H13I 109.6 . . ?
O47 C134 H13J 109.6 . . ?
C133 C134 H13I 109.6 . . ?
C133 C134 H13J 109.6 . . ?
H13I C134 H13J 108.1 . . ?
O47 C135 H13K 109.8 . . ?
O47 C135 H13L 109.8 . . ?
O47 C135 C136 109.6(9) . . ?
H13K C135 H13L 108.2 . . ?
C136 C135 H13K 109.8 . . ?
C136 C135 H13L 109.8 . . ?
O48 C136 C135 110.0(8) . . ?
O48 C136 H13M 109.7 . . ?
O48 C136 H13N 109.7 . . ?
C135 C136 H13M 109.7 . . ?
C135 C136 H13N 109.7 . . ?
H13M C136 H13N 108.2 . . ?
O48 C137 H13O 109.6 . . ?
O48 C137 H13P 109.6 . . ?
O48 C137 C138 110.4(9) . . ?
H13O C137 H13P 108.1 . . ?
C138 C137 H13O 109.6 . . ?
C138 C137 H13P 109.6 . . ?
N6 C138 C137 113.5(8) . . ?
N6 C138 H13Q 108.9 . . ?
N6 C138 H13R 108.9 . . ?
C137 C138 H13Q 108.9 . . ?
C137 C138 H13R 108.9 . . ?
H13Q C138 H13R 107.7 . . ?
O49 K2 N7 119.8(3) . . ?
O49 K2 N8 60.2(2) . . ?
O50 K2 O49 59.1(2) . . ?
O50 K2 O53 134.9(2) . . ?
O50 K2 O54 97.1(2) . . ?
O50 K2 N7 61.2(3) . . ?
O50 K2 N8 118.9(3) . . ?
O51 K2 O49 104.0(2) . . ?
O51 K2 O50 131.2(2) . . ?
O51 K2 O53 89.6(2) . . ?
O51 K2 O54 127.6(2) . . ?
O51 K2 N7 120.5(3) . . ?
O51 K2 N8 60.0(2) . . ?
O52 K2 O49 144.7(2) . . ?
O52 K2 O50 105.5(3) . . ?
O52 K2 O51 60.2(2) . . ?
O52 K2 O53 112.6(2) . . ?
O52 K2 O54 91.9(2) . . ?
O52 K2 N7 60.7(3) . . ?
O52 K2 N8 119.7(2) . . ?
O53 K2 O49 97.6(2) . . ?
O53 K2 O54 59.4(2) . . ?
O53 K2 N7 119.5(3) . . ?
O53 K2 N8 60.0(2) . . ?
O54 K2 O49 120.0(2) . . ?
O54 K2 N7 60.9(3) . . ?
O54 K2 N8 118.5(2) . . ?
N7 K2 N8 179.4(3) . . ?
C142 O49 K2 115.7(7) . . ?
C142 O49 C143 112.3(9) . . ?
C143 O49 K2 113.8(6) . . ?
C140 O50 K2 118.1(7) . . ?
C140 O50 C141 112.8(9) . . ?
C141 O50 K2 115.4(6) . . ?
C148 O51 K2 112.4(6) . . ?
C148 O51 C149 110.8(7) . . ?
C149 O51 K2 121.8(6) . . ?
C146 O52 K2 113.8(7) . . ?
C146 O52 C147 112.5(8) . . ?
C147 O52 K2 117.6(6) . . ?
C154 O53 K2 116.1(6) . . ?
C155 O53 K2 114.5(6) . . ?
C155 O53 C154 110.3(9) . . ?
C152 O54 K2 116.1(7) . . ?
C153 O54 K2 113.0(6) . . ?
C153 O54 C152 111.4(9) . . ?
C139 N7 K2 107.3(8) . . ?
C145 N7 K2 109.0(7) . . ?
C145 N7 C139 109.9(12) . . ?
C145 N7 C151 110.7(11) . . ?
C151 N7 K2 109.4(7) . . ?
C151 N7 C139 110.6(10) . . ?
C144 N8 K2 110.4(6) . . ?
C150 N8 K2 107.8(7) . . ?
C150 N8 C144 109.1(9) . . ?
C150 N8 C156 111.6(8) . . ?
C156 N8 K2 110.3(6) . . ?
C156 N8 C144 107.6(9) . . ?
N7 C139 H13S 108.7 . . ?
N7 C139 H13T 108.7 . . ?
N7 C139 C140 114.1(12) . . ?
H13S C139 H13T 107.6 . . ?
C140 C139 H13S 108.7 . . ?
C140 C139 H13T 108.7 . . ?
O50 C140 C139 108.6(10) . . ?
O50 C140 H14D 110.0 . . ?
O50 C140 H14E 110.0 . . ?
C139 C140 H14D 110.0 . . ?
C139 C140 H14E 110.0 . . ?
H14D C140 H14E 108.4 . . ?
O50 C141 H14F 110.0 . . ?
O50 C141 H14G 110.0 . . ?
H14F C141 H14G 108.3 . . ?
C142 C141 O50 108.7(9) . . ?
C142 C141 H14F 110.0 . . ?
C142 C141 H14G 110.0 . . ?
O49 C142 C141 109.6(10) . . ?
O49 C142 H14H 109.8 . . ?
O49 C142 H14I 109.8 . . ?
C141 C142 H14H 109.8 . . ?
C141 C142 H14I 109.8 . . ?
H14H C142 H14I 108.2 . . ?
O49 C143 H14J 109.6 . . ?
O49 C143 H14K 109.6 . . ?
O49 C143 C144 110.3(9) . . ?
H14J C143 H14K 108.1 . . ?
C144 C143 H14J 109.6 . . ?
C144 C143 H14K 109.6 . . ?
N8 C144 C143 112.5(10) . . ?
N8 C144 H14L 109.1 . . ?
N8 C144 H14M 109.1 . . ?
C143 C144 H14L 109.1 . . ?
C143 C144 H14M 109.1 . . ?
H14L C144 H14M 107.8 . . ?
N7 C145 H14N 108.8 . . ?
N7 C145 H14O 108.8 . . ?
N7 C145 C146 114.0(12) . . ?
H14N C145 H14O 107.7 . . ?
C146 C145 H14N 108.8 . . ?
C146 C145 H14O 108.8 . . ?
O52 C146 C145 108.6(10) . . ?
O52 C146 H14P 110.0 . . ?
O52 C146 H14Q 110.0 . . ?
C145 C146 H14P 110.0 . . ?
C145 C146 H14Q 110.0 . . ?
H14P C146 H14Q 108.4 . . ?
O52 C147 H14R 109.8 . . ?
O52 C147 H14S 109.8 . . ?
O52 C147 C148 109.3(8) . . ?
H14R C147 H14S 108.3 . . ?
C148 C147 H14R 109.8 . . ?
C148 C147 H14S 109.8 . . ?
O51 C148 C147 109.0(8) . . ?
O51 C148 H14T 109.9 . . ?
O51 C148 H14U 109.9 . . ?
C147 C148 H14T 109.9 . . ?
C147 C148 H14U 109.9 . . ?
H14T C148 H14U 108.3 . . ?
O51 C149 H14V 110.1 . . ?
O51 C149 H14W 110.1 . . ?
O51 C149 C150 107.9(8) . . ?
H14V C149 H14W 108.4 . . ?
C150 C149 H14V 110.1 . . ?
C150 C149 H14W 110.1 . . ?
N8 C150 C149 114.1(9) . . ?
N8 C150 H15D 108.7 . . ?
N8 C150 H15E 108.7 . . ?
C149 C150 H15D 108.7 . . ?
C149 C150 H15E 108.7 . . ?
H15D C150 H15E 107.6 . . ?
N7 C151 H15F 108.8 . . ?
N7 C151 H15G 108.8 . . ?
N7 C151 C152 113.6(9) . . ?
H15F C151 H15G 107.7 . . ?
C152 C151 H15F 108.8 . . ?
C152 C151 H15G 108.8 . . ?
O54 C152 C151 110.5(11) . . ?
O54 C152 H15H 109.5 . . ?
O54 C152 H15I 109.5 . . ?
C151 C152 H15H 109.5 . . ?
C151 C152 H15I 109.5 . . ?
H15H C152 H15I 108.1 . . ?
O54 C153 H15J 109.9 . . ?
O54 C153 H15K 109.9 . . ?
O54 C153 C154 108.8(8) . . ?
H15J C153 H15K 108.3 . . ?
C154 C153 H15J 109.9 . . ?
C154 C153 H15K 109.9 . . ?
O53 C154 C153 109.6(9) . . ?
O53 C154 H15L 109.8 . . ?
O53 C154 H15M 109.8 . . ?
C153 C154 H15L 109.8 . . ?
C153 C154 H15M 109.8 . . ?
H15L C154 H15M 108.2 . . ?
O53 C155 H15N 109.7 . . ?
O53 C155 H15O 109.7 . . ?
O53 C155 C156 109.7(10) . . ?
H15N C155 H15O 108.2 . . ?
C156 C155 H15N 109.7 . . ?
C156 C155 H15O 109.7 . . ?
N8 C156 C155 113.0(8) . . ?
N8 C156 H15P 109.0 . . ?
N8 C156 H15Q 109.0 . . ?
C155 C156 H15P 109.0 . . ?
C155 C156 H15Q 109.0 . . ?
H15P C156 H15Q 107.8 . . ?
O55 K3 O56 60.17(19) . . ?
O55 K3 O57 94.6(2) . . ?
O55 K3 O58 131.6(3) . . ?
O55 K3 O60 124.4(2) . . ?
O55 K3 N9 61.3(2) . . ?
O55 K3 N10 120.5(2) . . ?
O56 K3 O57 120.1(2) . . ?
O56 K3 O58 95.7(2) . . ?
O56 K3 O60 98.0(2) . . ?
O56 K3 N9 121.1(2) . . ?
O56 K3 N10 60.6(2) . . ?
O57 K3 N9 58.7(3) . . ?
O57 K3 N10 119.6(3) . . ?
O58 K3 O57 59.9(3) . . ?
O58 K3 O60 98.5(3) . . ?
O58 K3 N9 118.1(3) . . ?
O58 K3 N10 60.0(3) . . ?
O59 K3 O55 98.1(2) . . ?
O59 K3 O56 134.7(2) . . ?
O59 K3 O57 99.5(3) . . ?
O59 K3 O58 124.6(2) . . ?
O59 K3 O60 59.9(2) . . ?
O59 K3 N9 60.6(3) . . ?
O59 K3 N10 119.5(3) . . ?
O60 K3 O57 136.4(2) . . ?
O60 K3 N9 120.3(3) . . ?
O60 K3 N10 59.9(2) . . ?
N9 K3 N10 177.9(3) . . ?
C164 O55 K3 116.2(6) . . ?
C164 O55 C165 110.7(8) . . ?
C165 O55 K3 115.5(6) . . ?
C166 O56 K3 114.3(5) . . ?
C167 O56 K3 114.7(5) . . ?
C167 O56 C166 111.8(8) . . ?
C170 O57 K3 113.4(8) . . ?
C171 O57 K3 113.3(8) . . ?
C171 O57 C170 111.2(11) . . ?
C172 O58 K3 112.1(7) . . ?
C173 O58 K3 116.9(8) . . ?
C173 O58 C172 114.9(12) . . ?
C158 O59 K3 118.5(6) . . ?
C159 O59 K3 117.4(5) . . ?
C159 O59 C158 111.3(10) . . ?
C160 O60 K3 113.3(6) . . ?
C160 O60 C161 111.7(8) . . ?
C161 O60 K3 116.4(7) . . ?
C157 N9 K3 109.7(7) . . ?
C157 N9 C163 108.5(11) . . ?
C163 N9 K3 106.0(6) . . ?
C169 N9 K3 111.9(8) . . ?
C169 N9 C157 110.2(10) . . ?
C169 N9 C163 110.5(11) . . ?
C162 N10 K3 108.6(6) . . ?
C162 N10 C168 108.7(10) . . ?
C162 N10 C174 111.6(11) . . ?
C168 N10 K3 109.3(6) . . ?
C168 N10 C174 111.1(10) . . ?
C174 N10 K3 107.5(8) . . ?
N9 C157 H15R 108.9 . . ?
N9 C157 H15S 108.9 . . ?
N9 C157 C158 113.3(9) . . ?
H15R C157 H15S 107.7 . . ?
C158 C157 H15R 108.9 . . ?
C158 C157 H15S 108.9 . . ?
O59 C158 C157 108.3(11) . . ?
O59 C158 H15T 110.0 . . ?
O59 C158 H15U 110.0 . . ?
C157 C158 H15T 110.0 . . ?
C157 C158 H15U 110.0 . . ?
H15T C158 H15U 108.4 . . ?
O59 C159 H15V 109.9 . . ?
O59 C159 H15W 109.9 . . ?
O59 C159 C160 108.9(10) . . ?
H15V C159 H15W 108.3 . . ?
C160 C159 H15V 109.9 . . ?
C160 C159 H15W 109.9 . . ?
O60 C160 C159 111.0(9) . . ?
O60 C160 H16D 109.4 . . ?
O60 C160 H16E 109.4 . . ?
C159 C160 H16D 109.4 . . ?
C159 C160 H16E 109.4 . . ?
H16D C160 H16E 108.0 . . ?
O60 C161 H16F 110.2 . . ?
O60 C161 H16G 110.2 . . ?
O60 C161 C162 107.7(9) . . ?
H16F C161 H16G 108.5 . . ?
C162 C161 H16F 110.2 . . ?
C162 C161 H16G 110.2 . . ?
N10 C162 C161 113.9(10) . . ?
N10 C162 H16H 108.8 . . ?
N10 C162 H16I 108.8 . . ?
C161 C162 H16H 108.8 . . ?
C161 C162 H16I 108.8 . . ?
H16H C162 H16I 107.7 . . ?
N9 C163 H16J 108.9 . . ?
N9 C163 H16K 108.9 . . ?
N9 C163 C164 113.2(11) . . ?
H16J C163 H16K 107.8 . . ?
C164 C163 H16J 108.9 . . ?
C164 C163 H16K 108.9 . . ?
O55 C164 C163 107.3(10) . . ?
O55 C164 H16L 110.3 . . ?
O55 C164 H16M 110.3 . . ?
C163 C164 H16L 110.3 . . ?
C163 C164 H16M 110.3 . . ?
H16L C164 H16M 108.5 . . ?
O55 C165 H16N 110.2 . . ?
O55 C165 H16O 110.2 . . ?
O55 C165 C166 107.3(9) . . ?
H16N C165 H16O 108.5 . . ?
C166 C165 H16N 110.2 . . ?
C166 C165 H16O 110.2 . . ?
O56 C166 C165 108.2(8) . . ?
O56 C166 H16P 110.0 . . ?
O56 C166 H16Q 110.0 . . ?
C165 C166 H16P 110.0 . . ?
C165 C166 H16Q 110.0 . . ?
H16P C166 H16Q 108.4 . . ?
O56 C167 H16R 109.6 . . ?
O56 C167 H16S 109.6 . . ?
O56 C167 C168 110.3(10) . . ?
H16R C167 H16S 108.1 . . ?
C168 C167 H16R 109.6 . . ?
C168 C167 H16S 109.6 . . ?
N10 C168 C167 111.9(9) . . ?
N10 C168 H16T 109.2 . . ?
N10 C168 H16U 109.2 . . ?
C167 C168 H16T 109.2 . . ?
C167 C168 H16U 109.2 . . ?
H16T C168 H16U 107.9 . . ?
N9 C169 H16V 109.6 . . ?
N9 C169 H16W 109.6 . . ?
H16V C169 H16W 108.2 . . ?
C170 C169 N9 110.1(13) . . ?
C170 C169 H16V 109.6 . . ?
C170 C169 H16W 109.6 . . ?
O57 C170 C169 110.4(10) . . ?
O57 C170 H17A 109.6 . . ?
O57 C170 H17B 109.6 . . ?
C169 C170 H17A 109.6 . . ?
C169 C170 H17B 109.6 . . ?
H17A C170 H17B 108.1 . . ?
O57 C171 H17C 110.1 . . ?
O57 C171 H17D 110.1 . . ?
O57 C171 C172 108.2(13) . . ?
H17C C171 H17D 108.4 . . ?
C172 C171 H17C 110.1 . . ?
C172 C171 H17D 110.1 . . ?
O58 C172 H17E 109.4 . . ?
O58 C172 H17F 109.4 . . ?
C171 C172 O58 111.0(13) . . ?
C171 C172 H17E 109.4 . . ?
C171 C172 H17F 109.4 . . ?
H17E C172 H17F 108.0 . . ?
O58 C173 H17G 110.0 . . ?
O58 C173 H17H 110.0 . . ?
O58 C173 C174 108.4(12) . . ?
H17G C173 H17H 108.4 . . ?
C174 C173 H17G 110.0 . . ?
C174 C173 H17H 110.0 . . ?
N10 C174 H17I 108.6 . . ?
N10 C174 H17J 108.6 . . ?
C173 C174 N10 114.6(12) . . ?
C173 C174 H17I 108.6 . . ?
C173 C174 H17J 108.6 . . ?
H17I C174 H17J 107.6 . . ?
O61 K4 N11 60.0(3) . . ?
O61 K4 N12 118.7(3) . . ?
O62 K4 O61 58.9(3) . . ?
O62 K4 O65 105.6(3) . . ?
O62 K4 N11 117.8(3) . . ?
O62 K4 N12 60.4(3) . . ?
O63 K4 O61 115.8(2) . . ?
O63 K4 O62 94.1(2) . . ?
O63 K4 O64 61.9(2) . . ?
O63 K4 O65 90.8(2) . . ?
O63 K4 O66 128.0(3) . . ?
O63 K4 N11 122.4(2) . . ?
O63 K4 N12 61.2(3) . . ?
O64 K4 O61 93.6(2) . . ?
O64 K4 O62 132.6(2) . . ?
O64 K4 O65 114.3(3) . . ?
O64 K4 N11 61.3(2) . . ?
O64 K4 N12 122.3(3) . . ?
O65 K4 O61 148.7(2) . . ?
O65 K4 N11 120.5(3) . . ?
O65 K4 N12 58.5(3) . . ?
O66 K4 O61 108.2(3) . . ?
O66 K4 O62 133.2(3) . . ?
O66 K4 O64 89.9(2) . . ?
O66 K4 O65 60.6(3) . . ?
O66 K4 N11 60.1(3) . . ?
O66 K4 N12 118.5(3) . . ?
N12 K4 N11 176.4(3) . . ?
C176 O61 K4 112.2(7) . . ?
C176 O61 C177 110.7(10) . . ?
C177 O61 K4 114.8(8) . . ?
C178 O62 K4 115.2(8) . . ?
C178 O62 C179 111.5(12) . . ?
C179 O62 K4 119.9(8) . . ?
C190 O63 K4 116.5(7) . . ?
C190 O63 C191 109.5(9) . . ?
C191 O63 K4 118.4(6) . . ?
C188 O64 K4 115.8(6) . . ?
C188 O64 C189 113.1(8) . . ?
C189 O64 K4 109.8(6) . . ?
C184 O65 K4 117.0(8) . . ?
C184 O65 C185 112.0(10) . . ?
C185 O65 K4 116.2(9) . . ?
C182 O66 K4 124.5(7) . . ?
C182 O66 C183 111.9(10) . . ?
C183 O66 K4 113.8(7) . . ?
C175 N11 K4 110.2(8) . . ?
C175 N11 C187 111.7(10) . . ?
C181 N11 K4 105.3(7) . . ?
C181 N11 C175 110.9(10) . . ?
C181 N11 C187 112.4(10) . . ?
C187 N11 K4 106.0(7) . . ?
C180 N12 K4 107.1(10) . . ?
C180 N12 C186 110.7(12) . . ?
C180 N12 C192 109.8(12) . . ?
C186 N12 K4 112.7(9) . . ?
C186 N12 C192 107.7(11) . . ?
C192 N12 K4 108.9(7) . . ?
N11 C175 H17K 108.3 . . ?
N11 C175 H17L 108.3 . . ?
N11 C175 C176 116.0(12) . . ?
H17K C175 H17L 107.4 . . ?
C176 C175 H17K 108.3 . . ?
C176 C175 H17L 108.3 . . ?
O61 C176 C175 109.6(12) . . ?
O61 C176 H17M 109.7 . . ?
O61 C176 H17N 109.7 . . ?
C175 C176 H17M 109.7 . . ?
C175 C176 H17N 109.7 . . ?
H17M C176 H17N 108.2 . . ?
O61 C177 H17O 110.0 . . ?
O61 C177 H17P 110.0 . . ?
O61 C177 C178 108.7(11) . . ?
H17O C177 H17P 108.3 . . ?
C178 C177 H17O 110.0 . . ?
C178 C177 H17P 110.0 . . ?
O62 C178 C177 110.3(12) . . ?
O62 C178 H17Q 109.6 . . ?
O62 C178 H17R 109.6 . . ?
C177 C178 H17Q 109.6 . . ?
C177 C178 H17R 109.6 . . ?
H17Q C178 H17R 108.1 . . ?
O62 C179 H17S 110.0 . . ?
O62 C179 H17T 110.0 . . ?
O62 C179 C180 108.5(14) . . ?
H17S C179 H17T 108.4 . . ?
C180 C179 H17S 110.0 . . ?
C180 C179 H17T 110.0 . . ?
N12 C180 C179 116.8(13) . . ?
N12 C180 H18D 108.1 . . ?
N12 C180 H18E 108.1 . . ?
C179 C180 H18D 108.1 . . ?
C179 C180 H18E 108.1 . . ?
H18D C180 H18E 107.3 . . ?
N11 C181 H18F 108.3 . . ?
N11 C181 H18G 108.3 . . ?
N11 C181 C182 116.1(10) . . ?
H18F C181 H18G 107.4 . . ?
C182 C181 H18F 108.3 . . ?
C182 C181 H18G 108.3 . . ?
O66 C182 C181 108.6(10) . . ?
O66 C182 H18H 110.0 . . ?
O66 C182 H18I 110.0 . . ?
C181 C182 H18H 110.0 . . ?
C181 C182 H18I 110.0 . . ?
H18H C182 H18I 108.3 . . ?
O66 C183 H18J 110.1 . . ?
O66 C183 H18K 110.1 . . ?
O66 C183 C184 108.0(12) . . ?
H18J C183 H18K 108.4 . . ?
C184 C183 H18J 110.1 . . ?
C184 C183 H18K 110.1 . . ?
O65 C184 C183 109.5(11) . . ?
O65 C184 H18L 109.8 . . ?
O65 C184 H18M 109.8 . . ?
C183 C184 H18L 109.8 . . ?
C183 C184 H18M 109.8 . . ?
H18L C184 H18M 108.2 . . ?
O65 C185 H18N 110.1 . . ?
O65 C185 H18O 110.1 . . ?
O65 C185 C186 107.8(10) . . ?
H18N C185 H18O 108.5 . . ?
C186 C185 H18N 110.1 . . ?
C186 C185 H18O 110.1 . . ?
N12 C186 C185 113.3(12) . . ?
N12 C186 H18P 108.9 . . ?
N12 C186 H18Q 108.9 . . ?
C185 C186 H18P 108.9 . . ?
C185 C186 H18Q 108.9 . . ?
H18P C186 H18Q 107.7 . . ?
N11 C187 H18R 108.7 . . ?
N11 C187 H18S 108.7 . . ?
N11 C187 C188 114.4(10) . . ?
H18R C187 H18S 107.6 . . ?
C188 C187 H18R 108.7 . . ?
C188 C187 H18S 108.7 . . ?
O64 C188 C187 107.3(9) . . ?
O64 C188 H18T 110.3 . . ?
O64 C188 H18U 110.3 . . ?
C187 C188 H18T 110.3 . . ?
C187 C188 H18U 110.3 . . ?
H18T C188 H18U 108.5 . . ?
O64 C189 H18V 109.4 . . ?
O64 C189 H18W 109.4 . . ?
H18V C189 H18W 108.0 . . ?
C190 C189 O64 111.2(8) . . ?
C190 C189 H18V 109.4 . . ?
C190 C189 H18W 109.4 . . ?
O63 C190 C189 107.7(9) . . ?
O63 C190 H19D 110.2 . . ?
O63 C190 H19E 110.2 . . ?
C189 C190 H19D 110.2 . . ?
C189 C190 H19E 110.2 . . ?
H19D C190 H19E 108.5 . . ?
O63 C191 H19F 109.7 . . ?
O63 C191 H19G 109.7 . . ?
O63 C191 C192 109.7(11) . . ?
H19F C191 H19G 108.2 . . ?
C192 C191 H19F 109.7 . . ?
C192 C191 H19G 109.7 . . ?
N12 C192 H19H 109.7 . . ?
N12 C192 H19I 109.7 . . ?
C191 C192 N12 109.7(11) . . ?
C191 C192 H19H 109.7 . . ?
C191 C192 H19I 109.7 . . ?
H19H C192 H19I 108.2 . . ?

loop_
_geom_bond_atom_site_label_1
_geom_bond_atom_site_label_2
_geom_bond_distance
_geom_bond_site_symmetry_2
_geom_bond_publ_flag
U1 U2 3.3672(5) . ?
U1 O2 2.149(6) . ?
U1 O6 2.168(5) . ?
U1 O10 2.207(6) . ?
U1 N1 2.315(8) . ?
U1 N2 1.950(7) . ?
U2 O1 1.845(6) . ?
U2 O14 2.216(6) . ?
U2 O18 2.264(6) . ?
U2 N1 1.892(8) . ?
U2 N2 2.251(7) . ?
Si1 O2 1.618(6) . ?
Si1 O3 1.628(6) . ?
Si1 O4 1.629(6) . ?
Si1 O5 1.637(6) . ?
Si2 O6 1.590(6) . ?
Si2 O7 1.633(6) . ?
Si2 O8 1.634(6) . ?
Si2 O9 1.639(6) . ?
Si3 O10 1.588(6) . ?
Si3 O11 1.637(6) . ?
Si3 O12 1.649(6) . ?
Si3 O13 1.649(7) . ?
Si4 O14 1.569(6) . ?
Si4 O15 1.655(6) . ?
Si4 O16 1.620(7) . ?
Si4 O17 1.633(7) . ?
Si5 O18 1.578(6) . ?
Si5 O19 1.650(7) . ?
Si5 O20 1.641(6) . ?
Si5 O21 1.630(7) . ?
O3 C1 1.433(10) . ?
O4 C5 1.419(10) . ?
O5 C9 1.435(10) . ?
O7 C13 1.433(10) . ?
O8 C17 1.441(11) . ?
O9 C21 1.428(9) . ?
O11 C25 1.447(11) . ?
O12 C29 1.441(10) . ?
O13 C33 1.440(12) . ?
O15 C37 1.423(12) . ?
O16 C41 1.415(11) . ?
O17 C45 1.435(12) . ?
O19 C49 1.422(13) . ?
O20 C53 1.431(12) . ?
O21 C57 1.432(11) . ?
C1 C2 1.531(12) . ?
C1 C3 1.532(11) . ?
C1 C4 1.535(11) . ?
C2 H2A 0.9800 . ?
C2 H2B 0.9800 . ?
C2 H2C 0.9800 . ?
C3 H3A 0.9800 . ?
C3 H3B 0.9800 . ?
C3 H3C 0.9800 . ?
C4 H4A 0.9800 . ?
C4 H4B 0.9800 . ?
C4 H4C 0.9800 . ?
C5 C6 1.513(12) . ?
C5 C7 1.522(12) . ?
C5 C8 1.510(14) . ?
C6 H6A 0.9800 . ?
C6 H6B 0.9800 . ?
C6 H6C 0.9800 . ?
C7 H7A 0.9800 . ?
C7 H7B 0.9800 . ?
C7 H7C 0.9800 . ?
C8 H8A 0.9800 . ?
C8 H8B 0.9800 . ?
C8 H8C 0.9800 . ?
C9 C10 1.485(15) . ?
C9 C11 1.520(15) . ?
C9 C12 1.513(15) . ?
C10 H10A 0.9800 . ?
C10 H10B 0.9800 . ?
C10 H10C 0.9800 . ?
C11 H11A 0.9800 . ?
C11 H11B 0.9800 . ?
C11 H11C 0.9800 . ?
C12 H12A 0.9800 . ?
C12 H12B 0.9800 . ?
C12 H12C 0.9800 . ?
C13 C14 1.517(12) . ?
C13 C15 1.525(10) . ?
C13 C16 1.529(12) . ?
C14 H14A 0.9800 . ?
C14 H14B 0.9800 . ?
C14 H14C 0.9800 . ?
C15 H15A 0.9800 . ?
C15 H15B 0.9800 . ?
C15 H15C 0.9800 . ?
C16 H16A 0.9800 . ?
C16 H16B 0.9800 . ?
C16 H16C 0.9800 . ?
C17 C18 1.482(17) . ?
C17 C19 1.495(15) . ?
C17 C20 1.476(14) . ?
C18 H18A 0.9800 . ?
C18 H18B 0.9800 . ?
C18 H18C 0.9800 . ?
C19 H19A 0.9800 . ?
C19 H19B 0.9800 . ?
C19 H19C 0.9800 . ?
C20 H20A 0.9800 . ?
C20 H20B 0.9800 . ?
C20 H20C 0.9800 . ?
C21 C22 1.495(14) . ?
C21 C23 1.505(14) . ?
C21 C24 1.521(14) . ?
C22 H22A 0.9800 . ?
C22 H22B 0.9800 . ?
C22 H22C 0.9800 . ?
C23 H23A 0.9800 . ?
C23 H23B 0.9800 . ?
C23 H23C 0.9800 . ?
C24 H24A 0.9800 . ?
C24 H24B 0.9800 . ?
C24 H24C 0.9800 . ?
C25 C26 1.502(16) . ?
C25 C27 1.533(15) . ?
C25 C28 1.513(15) . ?
C26 H26A 0.9800 . ?
C26 H26B 0.9800 . ?
C26 H26C 0.9800 . ?
C27 H27A 0.9800 . ?
C27 H27B 0.9800 . ?
C27 H27C 0.9800 . ?
C28 H28A 0.9800 . ?
C28 H28B 0.9800 . ?
C28 H28C 0.9800 . ?
C29 C30 1.509(13) . ?
C29 C31 1.523(13) . ?
C29 C32 1.512(13) . ?
C30 H30A 0.9800 . ?
C30 H30B 0.9800 . ?
C30 H30C 0.9800 . ?
C31 H31A 0.9800 . ?
C31 H31B 0.9800 . ?
C31 H31C 0.9800 . ?
C32 H32A 0.9800 . ?
C32 H32B 0.9800 . ?
C32 H32C 0.9800 . ?
C33 C34 1.529(14) . ?
C33 C35 1.515(15) . ?
C33 C36 1.495(14) . ?
C34 H34A 0.9800 . ?
C34 H34B 0.9800 . ?
C34 H34C 0.9800 . ?
C35 H35A 0.9800 . ?
C35 H35B 0.9800 . ?
C35 H35C 0.9800 . ?
C36 H36A 0.9800 . ?
C36 H36B 0.9800 . ?
C36 H36C 0.9800 . ?
C37 C38 1.528(14) . ?
C37 C39 1.533(13) . ?
C37 C40 1.517(12) . ?
C38 H38A 0.9800 . ?
C38 H38B 0.9800 . ?
C38 H38C 0.9800 . ?
C39 H39A 0.9800 . ?
C39 H39B 0.9800 . ?
C39 H39C 0.9800 . ?
C40 H40A 0.9800 . ?
C40 H40B 0.9800 . ?
C40 H40C 0.9800 . ?
C41 C42 1.528(17) . ?
C41 C43 1.531(14) . ?
C41 C44 1.500(16) . ?
C42 H42A 0.9800 . ?
C42 H42B 0.9800 . ?
C42 H42C 0.9800 . ?
C43 H43A 0.9800 . ?
C43 H43B 0.9800 . ?
C43 H43C 0.9800 . ?
C44 H44A 0.9800 . ?
C44 H44B 0.9800 . ?
C44 H44C 0.9800 . ?
C45 C46 1.550(13) . ?
C45 C47 1.525(15) . ?
C45 C48 1.506(14) . ?
C46 H46A 0.9800 . ?
C46 H46B 0.9800 . ?
C46 H46C 0.9800 . ?
C47 H47A 0.9800 . ?
C47 H47B 0.9800 . ?
C47 H47C 0.9800 . ?
C48 H48A 0.9800 . ?
C48 H48B 0.9800 . ?
C48 H48C 0.9800 . ?
C49 C50 1.520(16) . ?
C49 C51 1.534(15) . ?
C49 C52 1.503(16) . ?
C50 H50A 0.9800 . ?
C50 H50B 0.9800 . ?
C50 H50C 0.9800 . ?
C51 H51A 0.9800 . ?
C51 H51B 0.9800 . ?
C51 H51C 0.9800 . ?
C52 H52A 0.9800 . ?
C52 H52B 0.9800 . ?
C52 H52C 0.9800 . ?
C53 C54 1.546(16) . ?
C53 C55 1.509(14) . ?
C53 C56 1.524(14) . ?
C54 H54A 0.9800 . ?
C54 H54B 0.9800 . ?
C54 H54C 0.9800 . ?
C55 H55A 0.9800 . ?
C55 H55B 0.9800 . ?
C55 H55C 0.9800 . ?
C56 H56A 0.9800 . ?
C56 H56B 0.9800 . ?
C56 H56C 0.9800 . ?
C57 C58 1.445(17) . ?
C57 C59 1.502(15) . ?
C57 C60 1.470(15) . ?
C58 H58A 0.9800 . ?
C58 H58B 0.9800 . ?
C58 H58C 0.9800 . ?
C59 H59A 0.9800 . ?
C59 H59B 0.9800 . ?
C59 H59C 0.9800 . ?
C60 H60A 0.9800 . ?
C60 H60B 0.9800 . ?
C60 H60C 0.9800 . ?
U3 U4 3.3619(5) . ?
U3 O23 2.162(6) . ?
U3 O27 2.202(6) . ?
U3 O31 2.178(5) . ?
U3 N3 1.966(7) . ?
U3 N4 2.261(7) . ?
U4 O22 1.834(6) . ?
U4 O35 2.222(6) . ?
U4 O39 2.250(6) . ?
U4 N3 2.253(7) . ?
U4 N4 1.892(7) . ?
Si6 O23 1.606(6) . ?
Si6 O24 1.649(6) . ?
Si6 O25 1.624(6) . ?
Si6 O26 1.641(6) . ?
Si7 O27 1.610(6) . ?
Si7 O28 1.632(7) . ?
Si7 O29 1.636(6) . ?
Si7 O30 1.630(6) . ?
Si8 O31 1.580(6) . ?
Si8 O32 1.635(7) . ?
Si8 O33 1.641(5) . ?
Si8 O34 1.632(6) . ?
Si9 O35 1.574(6) . ?
Si9 O36 1.639(6) . ?
Si9 O37 1.640(6) . ?
Si9 O38 1.629(7) . ?
Si10 O39 1.571(6) . ?
Si10 O40 1.650(6) . ?
Si10 O41 1.634(7) . ?
Si10 O42 1.645(6) . ?
O24 C61 1.411(10) . ?
O25 C65 1.446(10) . ?
O26 C69 1.448(10) . ?
O28 C73 1.455(12) . ?
O29 C77 1.458(11) . ?
O30 C81 1.453(10) . ?
O32 C85 1.448(11) . ?
O33 C89 1.440(9) . ?
O34 C93 1.424(10) . ?
O36 C97 1.405(11) . ?
O37 C101 1.421(11) . ?
O38 C105 1.427(10) . ?
O40 C109 1.431(11) . ?
O41 C113 1.427(11) . ?
O42 C117 1.424(10) . ?
C61 C62 1.512(12) . ?
C61 C63 1.519(13) . ?
C61 C64 1.531(11) . ?
C62 H62A 0.9800 . ?
C62 H62B 0.9800 . ?
C62 H62C 0.9800 . ?
C63 H63A 0.9800 . ?
C63 H63B 0.9800 . ?
C63 H63C 0.9800 . ?
C64 H64A 0.9800 . ?
C64 H64B 0.9800 . ?
C64 H64C 0.9800 . ?
C65 C66 1.518(14) . ?
C65 C67 1.530(12) . ?
C65 C68 1.518(14) . ?
C66 H66A 0.9800 . ?
C66 H66B 0.9800 . ?
C66 H66C 0.9800 . ?
C67 H67A 0.9800 . ?
C67 H67B 0.9800 . ?
C67 H67C 0.9800 . ?
C68 H68A 0.9800 . ?
C68 H68B 0.9800 . ?
C68 H68C 0.9800 . ?
C69 C70 1.518(12) . ?
C69 C71 1.497(13) . ?
C69 C72 1.524(13) . ?
C70 H70A 0.9800 . ?
C70 H70B 0.9800 . ?
C70 H70C 0.9800 . ?
C71 H71A 0.9800 . ?
C71 H71B 0.9800 . ?
C71 H71C 0.9800 . ?
C72 H72A 0.9800 . ?
C72 H72B 0.9800 . ?
C72 H72C 0.9800 . ?
C73 C74 1.528(14) . ?
C73 C75 1.510(13) . ?
C73 C76 1.540(14) . ?
C74 H74A 0.9800 . ?
C74 H74B 0.9800 . ?
C74 H74C 0.9800 . ?
C75 H75A 0.9800 . ?
C75 H75B 0.9800 . ?
C75 H75C 0.9800 . ?
C76 H76A 0.9800 . ?
C76 H76B 0.9800 . ?
C76 H76C 0.9800 . ?
C77 C78 1.506(13) . ?
C77 C79 1.504(18) . ?
C77 C80 1.503(15) . ?
C78 H78A 0.9800 . ?
C78 H78B 0.9800 . ?
C78 H78C 0.9800 . ?
C79 H79A 0.9800 . ?
C79 H79B 0.9800 . ?
C79 H79C 0.9800 . ?
C80 H80A 0.9800 . ?
C80 H80B 0.9800 . ?
C80 H80C 0.9800 . ?
C81 C82 1.498(14) . ?
C81 C83 1.506(13) . ?
C81 C84 1.506(14) . ?
C82 H82A 0.9800 . ?
C82 H82B 0.9800 . ?
C82 H82C 0.9800 . ?
C83 H83A 0.9800 . ?
C83 H83B 0.9800 . ?
C83 H83C 0.9800 . ?
C84 H84A 0.9800 . ?
C84 H84B 0.9800 . ?
C84 H84C 0.9800 . ?
C85 C86 1.521(13) . ?
C85 C87 1.492(16) . ?
C85 C88 1.459(16) . ?
C86 H86A 0.9800 . ?
C86 H86B 0.9800 . ?
C86 H86C 0.9800 . ?
C87 H87A 0.9800 . ?
C87 H87B 0.9800 . ?
C87 H87C 0.9800 . ?
C88 H88A 0.9800 . ?
C88 H88B 0.9800 . ?
C88 H88C 0.9800 . ?
C89 C90 1.532(14) . ?
C89 C91 1.519(14) . ?
C89 C92 1.522(13) . ?
C90 H90A 0.9800 . ?
C90 H90B 0.9800 . ?
C90 H90C 0.9800 . ?
C91 H91A 0.9800 . ?
C91 H91B 0.9800 . ?
C91 H91C 0.9800 . ?
C92 H92A 0.9800 . ?
C92 H92B 0.9800 . ?
C92 H92C 0.9800 . ?
C93 C94 1.522(11) . ?
C93 C95 1.532(14) . ?
C93 C96 1.508(13) . ?
C94 H94A 0.9800 . ?
C94 H94B 0.9800 . ?
C94 H94C 0.9800 . ?
C95 H95A 0.9800 . ?
C95 H95B 0.9800 . ?
C95 H95C 0.9800 . ?
C96 H96A 0.9800 . ?
C96 H96B 0.9800 . ?
C96 H96C 0.9800 . ?
C97 C98 1.510(12) . ?
C97 C99 1.527(11) . ?
C97 C100 1.537(12) . ?
C98 H98A 0.9800 . ?
C98 H98B 0.9800 . ?
C98 H98C 0.9800 . ?
C99 H99A 0.9800 . ?
C99 H99B 0.9800 . ?
C99 H99C 0.9800 . ?
C100 H10D 0.9800 . ?
C100 H10E 0.9800 . ?
C100 H10F 0.9800 . ?
C101 C102 1.539(15) . ?
C101 C103 1.509(15) . ?
C101 C104 1.536(14) . ?
C102 H10G 0.9800 . ?
C102 H10H 0.9800 . ?
C102 H10I 0.9800 . ?
C103 H10J 0.9800 . ?
C103 H10K 0.9800 . ?
C103 H10L 0.9800 . ?
C104 H10M 0.9800 . ?
C104 H10N 0.9800 . ?
C104 H10O 0.9800 . ?
C105 C106 1.475(13) . ?
C105 C107 1.530(11) . ?
C105 C108 1.523(13) . ?
C106 H10P 0.9800 . ?
C106 H10Q 0.9800 . ?
C106 H10R 0.9800 . ?
C107 H10S 0.9800 . ?
C107 H10T 0.9800 . ?
C107 H10U 0.9800 . ?
C108 H10V 0.9800 . ?
C108 H10W 0.9800 . ?
C108 H10X 0.9800 . ?
C109 C110 1.528(14) . ?
C109 C111 1.531(14) . ?
C109 C112 1.524(13) . ?
C110 H11D 0.9800 . ?
C110 H11E 0.9800 . ?
C110 H11F 0.9800 . ?
C111 H11G 0.9800 . ?
C111 H11H 0.9800 . ?
C111 H11I 0.9800 . ?
C112 H11J 0.9800 . ?
C112 H11K 0.9800 . ?
C112 H11L 0.9800 . ?
C113 C114 1.507(15) . ?
C113 C115 1.522(14) . ?
C113 C116 1.556(15) . ?
C114 H11M 0.9800 . ?
C114 H11N 0.9800 . ?
C114 H11O 0.9800 . ?
C115 H11P 0.9800 . ?
C115 H11Q 0.9800 . ?
C115 H11R 0.9800 . ?
C116 H11S 0.9800 . ?
C116 H11T 0.9800 . ?
C116 H11U 0.9800 . ?
C117 C118 1.507(13) . ?
C117 C119 1.518(13) . ?
C117 C120 1.533(14) . ?
C118 H11V 0.9800 . ?
C118 H11W 0.9800 . ?
C118 H11X 0.9800 . ?
C119 H11Y 0.9800 . ?
C119 H 0.9800 . ?
C119 HA 0.9800 . ?
C120 H12D 0.9800 . ?
C120 H12E 0.9800 . ?
C120 H12F 0.9800 . ?
K1 O43 2.859(7) . ?
K1 O44 2.856(7) . ?
K1 O45 2.813(8) . ?
K1 O46 2.797(7) . ?
K1 O47 2.866(8) . ?
K1 O48 2.824(6) . ?
K1 N5 2.995(9) . ?
K1 N6 3.011(8) . ?
O43 C122 1.402(12) . ?
O43 C123 1.403(12) . ?
O44 C124 1.420(13) . ?
O44 C125 1.418(12) . ?
O45 C130 1.437(12) . ?
O45 C131 1.415(14) . ?
O46 C128 1.419(13) . ?
O46 C129 1.409(14) . ?
O47 C134 1.403(13) . ?
O47 C135 1.406(10) . ?
O48 C136 1.416(12) . ?
O48 C137 1.441(12) . ?
N5 C121 1.493(16) . ?
N5 C127 1.491(14) . ?
N5 C133 1.479(14) . ?
N6 C126 1.464(14) . ?
N6 C132 1.461(14) . ?
N6 C138 1.475(14) . ?
C121 H12G 0.9900 . ?
C121 H12H 0.9900 . ?
C121 C122 1.498(17) . ?
C122 H12I 0.9900 . ?
C122 H12J 0.9900 . ?
C123 H12K 0.9900 . ?
C123 H12L 0.9900 . ?
C123 C124 1.476(15) . ?
C124 H12M 0.9900 . ?
C124 H12N 0.9900 . ?
C125 H12O 0.9900 . ?
C125 H12P 0.9900 . ?
C125 C126 1.509(15) . ?
C126 H12Q 0.9900 . ?
C126 H12R 0.9900 . ?
C127 H12S 0.9900 . ?
C127 H12T 0.9900 . ?
C127 C128 1.506(18) . ?
C128 H12U 0.9900 . ?
C128 H12V 0.9900 . ?
C129 H12W 0.9900 . ?
C129 H12X 0.9900 . ?
C129 C130 1.490(18) . ?
C130 H13A 0.9900 . ?
C130 H13B 0.9900 . ?
C131 H13C 0.9900 . ?
C131 H13D 0.9900 . ?
C131 C132 1.519(16) . ?
C132 H13E 0.9900 . ?
C132 H13F 0.9900 . ?
C133 H13G 0.9900 . ?
C133 H13H 0.9900 . ?
C133 C134 1.495(15) . ?
C134 H13I 0.9900 . ?
C134 H13J 0.9900 . ?
C135 H13K 0.9900 . ?
C135 H13L 0.9900 . ?
C135 C136 1.472(15) . ?
C136 H13M 0.9900 . ?
C136 H13N 0.9900 . ?
C137 H13O 0.9900 . ?
C137 H13P 0.9900 . ?
C137 C138 1.478(16) . ?
C138 H13Q 0.9900 . ?
C138 H13R 0.9900 . ?
K2 O49 2.861(8) . ?
K2 O50 2.819(7) . ?
K2 O51 2.793(6) . ?
K2 O52 2.770(8) . ?
K2 O53 2.833(7) . ?
K2 O54 2.855(7) . ?
K2 N7 2.998(10) . ?
K2 N8 2.999(9) . ?
O49 C142 1.412(11) . ?
O49 C143 1.414(13) . ?
O50 C140 1.434(15) . ?
O50 C141 1.467(15) . ?
O51 C148 1.413(11) . ?
O51 C149 1.425(12) . ?
O52 C146 1.413(14) . ?
O52 C147 1.420(11) . ?
O53 C154 1.411(11) . ?
O53 C155 1.397(13) . ?
O54 C152 1.429(14) . ?
O54 C153 1.422(12) . ?
N7 C139 1.494(18) . ?
N7 C145 1.462(16) . ?
N7 C151 1.472(15) . ?
N8 C144 1.480(14) . ?
N8 C150 1.452(13) . ?
N8 C156 1.466(13) . ?
C139 H13S 0.9900 . ?
C139 H13T 0.9900 . ?
C139 C140 1.503(19) . ?
C140 H14D 0.9900 . ?
C140 H14E 0.9900 . ?
C141 H14F 0.9900 . ?
C141 H14G 0.9900 . ?
C141 C142 1.461(17) . ?
C142 H14H 0.9900 . ?
C142 H14I 0.9900 . ?
C143 H14J 0.9900 . ?
C143 H14K 0.9900 . ?
C143 C144 1.488(15) . ?
C144 H14L 0.9900 . ?
C144 H14M 0.9900 . ?
C145 H14N 0.9900 . ?
C145 H14O 0.9900 . ?
C145 C146 1.493(15) . ?
C146 H14P 0.9900 . ?
C146 H14Q 0.9900 . ?
C147 H14R 0.9900 . ?
C147 H14S 0.9900 . ?
C147 C148 1.490(15) . ?
C148 H14T 0.9900 . ?
C148 H14U 0.9900 . ?
C149 H14V 0.9900 . ?
C149 H14W 0.9900 . ?
C149 C150 1.518(15) . ?
C150 H15D 0.9900 . ?
C150 H15E 0.9900 . ?
C151 H15F 0.9900 . ?
C151 H15G 0.9900 . ?
C151 C152 1.506(17) . ?
C152 H15H 0.9900 . ?
C152 H15I 0.9900 . ?
C153 H15J 0.9900 . ?
C153 H15K 0.9900 . ?
C153 C154 1.479(16) . ?
C154 H15L 0.9900 . ?
C154 H15M 0.9900 . ?
C155 H15N 0.9900 . ?
C155 H15O 0.9900 . ?
C155 C156 1.495(14) . ?
C156 H15P 0.9900 . ?
C156 H15Q 0.9900 . ?
K3 O55 2.803(7) . ?
K3 O56 2.820(6) . ?
K3 O57 2.873(9) . ?
K3 O58 2.847(9) . ?
K3 O59 2.795(7) . ?
K3 O60 2.848(8) . ?
K3 N9 3.022(10) . ?
K3 N10 3.026(9) . ?
O55 C164 1.409(13) . ?
O55 C165 1.428(11) . ?
O56 C166 1.440(11) . ?
O56 C167 1.393(13) . ?
O57 C170 1.426(16) . ?
O57 C171 1.413(15) . ?
O58 C172 1.455(16) . ?
O58 C173 1.400(16) . ?
O59 C158 1.424(13) . ?
O59 C159 1.410(12) . ?
O60 C160 1.406(10) . ?
O60 C161 1.416(13) . ?
N9 C157 1.474(14) . ?
N9 C163 1.479(15) . ?
N9 C169 1.468(17) . ?
N10 C162 1.474(16) . ?
N10 C168 1.484(12) . ?
N10 C174 1.485(18) . ?
C157 H15R 0.9900 . ?
C157 H15S 0.9900 . ?
C157 C158 1.548(18) . ?
C158 H15T 0.9900 . ?
C158 H15U 0.9900 . ?
C159 H15V 0.9900 . ?
C159 H15W 0.9900 . ?
C159 C160 1.495(16) . ?
C160 H16D 0.9900 . ?
C160 H16E 0.9900 . ?
C161 H16F 0.9900 . ?
C161 H16G 0.9900 . ?
C161 C162 1.499(13) . ?
C162 H16H 0.9900 . ?
C162 H16I 0.9900 . ?
C163 H16J 0.9900 . ?
C163 H16K 0.9900 . ?
C163 C164 1.531(15) . ?
C164 H16L 0.9900 . ?
C164 H16M 0.9900 . ?
C165 H16N 0.9900 . ?
C165 H16O 0.9900 . ?
C165 C166 1.514(15) . ?
C166 H16P 0.9900 . ?
C166 H16Q 0.9900 . ?
C167 H16R 0.9900 . ?
C167 H16S 0.9900 . ?
C167 C168 1.520(16) . ?
C168 H16T 0.9900 . ?
C168 H16U 0.9900 . ?
C169 H16V 0.9900 . ?
C169 H16W 0.9900 . ?
C169 C170 1.45(2) . ?
C170 H17A 0.9900 . ?
C170 H17B 0.9900 . ?
C171 H17C 0.9900 . ?
C171 H17D 0.9900 . ?
C171 C172 1.45(2) . ?
C172 H17E 0.9900 . ?
C172 H17F 0.9900 . ?
C173 H17G 0.9900 . ?
C173 H17H 0.9900 . ?
C173 C174 1.48(2) . ?
C174 H17I 0.9900 . ?
C174 H17J 0.9900 . ?
K4 O61 2.900(9) . ?
K4 O62 2.810(9) . ?
K4 O63 2.739(7) . ?
K4 O64 2.799(7) . ?
K4 O65 2.832(8) . ?
K4 O66 2.767(8) . ?
K4 N11 3.005(11) . ?
K4 N12 2.995(12) . ?
O61 C176 1.411(16) . ?
O61 C177 1.419(15) . ?
O62 C178 1.385(17) . ?
O62 C179 1.449(16) . ?
O63 C190 1.407(12) . ?
O63 C191 1.430(14) . ?
O64 C188 1.401(13) . ?
O64 C189 1.476(12) . ?
O65 C184 1.428(16) . ?
O65 C185 1.430(16) . ?
O66 C182 1.378(14) . ?
O66 C183 1.465(14) . ?
N11 C175 1.458(17) . ?
N11 C181 1.457(14) . ?
N11 C187 1.478(14) . ?
N12 C180 1.446(18) . ?
N12 C186 1.458(18) . ?
N12 C192 1.522(15) . ?
C175 H17K 0.9900 . ?
C175 H17L 0.9900 . ?
C175 C176 1.476(18) . ?
C176 H17M 0.9900 . ?
C176 H17N 0.9900 . ?
C177 H17O 0.9900 . ?
C177 H17P 0.9900 . ?
C177 C178 1.491(19) . ?
C178 H17Q 0.9900 . ?
C178 H17R 0.9900 . ?
C179 H17S 0.9900 . ?
C179 H17T 0.9900 . ?
C179 C180 1.46(2) . ?
C180 H18D 0.9900 . ?
C180 H18E 0.9900 . ?
C181 H18F 0.9900 . ?
C181 H18G 0.9900 . ?
C181 C182 1.523(17) . ?
C182 H18H 0.9900 . ?
C182 H18I 0.9900 . ?
C183 H18J 0.9900 . ?
C183 H18K 0.9900 . ?
C183 C184 1.52(2) . ?
C184 H18L 0.9900 . ?
C184 H18M 0.9900 . ?
C185 H18N 0.9900 . ?
C185 H18O 0.9900 . ?
C185 C186 1.471(19) . ?
C186 H18P 0.9900 . ?
C186 H18Q 0.9900 . ?
C187 H18R 0.9900 . ?
C187 H18S 0.9900 . ?
C187 C188 1.508(16) . ?
C188 H18T 0.9900 . ?
C188 H18U 0.9900 . ?
C189 H18V 0.9900 . ?
C189 H18W 0.9900 . ?
C189 C190 1.468(16) . ?
C190 H19D 0.9900 . ?
C190 H19E 0.9900 . ?
C191 H19F 0.9900 . ?
C191 H19G 0.9900 . ?
C191 C192 1.516(17) . ?
C192 H19H 0.9900 . ?
C192 H19I 0.9900 . ?

loop_
_geom_torsion_atom_site_label_1
_geom_torsion_atom_site_label_2
_geom_torsion_atom_site_label_3
_geom_torsion_atom_site_label_4
_geom_torsion
_geom_torsion_site_symmetry_1
_geom_torsion_site_symmetry_2
_geom_torsion_site_symmetry_3
_geom_torsion_site_symmetry_4
_geom_torsion_publ_flag
Si1 O3 C1 C2 -87.5(8) . . . . ?
Si1 O3 C1 C3 154.4(7) . . . . ?
Si1 O3 C1 C4 35.2(11) . . . . ?
Si1 O4 C5 C6 34.2(11) . . . . ?
Si1 O4 C5 C7 152.0(8) . . . . ?
Si1 O4 C5 C8 -88.2(9) . . . . ?
Si1 O5 C9 C10 -165.9(8) . . . . ?
Si1 O5 C9 C11 -44.1(12) . . . . ?
Si1 O5 C9 C12 76.6(11) . . . . ?
Si2 O7 C13 C14 38.1(9) . . . . ?
Si2 O7 C13 C15 -83.8(9) . . . . ?
Si2 O7 C13 C16 158.7(6) . . . . ?
Si2 O8 C17 C18 78.2(12) . . . . ?
Si2 O8 C17 C19 -162.7(8) . . . . ?
Si2 O8 C17 C20 -44.7(13) . . . . ?
Si2 O9 C21 C22 -83.1(11) . . . . ?
Si2 O9 C21 C23 158.9(8) . . . . ?
Si2 O9 C21 C24 37.5(12) . . . . ?
Si3 O11 C25 C26 -101.9(10) . . . . ?
Si3 O11 C25 C27 21.9(14) . . . . ?
Si3 O11 C25 C28 140.4(9) . . . . ?
Si3 O12 C29 C30 -156.0(7) . . . . ?
Si3 O12 C29 C31 84.3(10) . . . . ?
Si3 O12 C29 C32 -38.6(11) . . . . ?
Si3 O13 C33 C34 156.7(7) . . . . ?
Si3 O13 C33 C35 -86.3(10) . . . . ?
Si3 O13 C33 C36 36.2(12) . . . . ?
Si4 O15 C37 C38 43.4(11) . . . . ?
Si4 O15 C37 C39 -78.1(10) . . . . ?
Si4 O15 C37 C40 161.4(7) . . . . ?
Si4 O16 C41 C42 49.4(14) . . . . ?
Si4 O16 C41 C43 169.9(9) . . . . ?
Si4 O16 C41 C44 -69.2(14) . . . . ?
Si4 O17 C45 C46 41.0(12) . . . . ?
Si4 O17 C45 C47 -78.5(10) . . . . ?
Si4 O17 C45 C48 161.6(6) . . . . ?
Si5 O19 C49 C50 -41.4(12) . . . . ?
Si5 O19 C49 C51 -160.1(7) . . . . ?
Si5 O19 C49 C52 84.6(12) . . . . ?
Si5 O20 C53 C54 -84.7(11) . . . . ?
Si5 O20 C53 C55 36.3(13) . . . . ?
Si5 O20 C53 C56 155.6(8) . . . . ?
Si5 O21 C57 C58 141.8(10) . . . . ?
Si5 O21 C57 C59 24.1(15) . . . . ?
Si5 O21 C57 C60 -99.9(11) . . . . ?
O2 Si1 O3 C1 37.6(8) . . . . ?
O2 Si1 O4 C5 166.3(7) . . . . ?
O2 Si1 O5 C9 64.8(8) . . . . ?
O3 Si1 O4 C5 -69.4(8) . . . . ?
O3 Si1 O5 C9 -60.3(8) . . . . ?
O4 Si1 O3 C1 -83.8(8) . . . . ?
O4 Si1 O5 C9 -176.6(7) . . . . ?
O5 Si1 O3 C1 164.1(7) . . . . ?
O5 Si1 O4 C5 42.7(8) . . . . ?
O6 Si2 O7 C13 41.0(7) . . . . ?
O6 Si2 O8 C17 68.4(8) . . . . ?
O6 Si2 O9 C21 171.7(7) . . . . ?
O7 Si2 O8 C17 -56.5(8) . . . . ?
O7 Si2 O9 C21 -65.6(8) . . . . ?
O8 Si2 O7 C13 167.5(6) . . . . ?
O8 Si2 O9 C21 48.5(8) . . . . ?
O9 Si2 O7 C13 -78.5(6) . . . . ?
O9 Si2 O8 C17 -173.6(7) . . . . ?
O10 Si3 O11 C25 169.0(8) . . . . ?
O10 Si3 O12 C29 76.9(8) . . . . ?
O10 Si3 O13 C33 41.0(8) . . . . ?
O11 Si3 O12 C29 -162.6(7) . . . . ?
O11 Si3 O13 C33 -81.1(8) . . . . ?
O12 Si3 O11 C25 45.6(9) . . . . ?
O12 Si3 O13 C33 165.1(7) . . . . ?
O13 Si3 O11 C25 -67.5(9) . . . . ?
O13 Si3 O12 C29 -45.7(8) . . . . ?
O14 U2 N1 U1 104.3(3) . . . . ?
O14 Si4 O15 C37 35.0(9) . . . . ?
O14 Si4 O16 C41 22.5(12) . . . . ?
O14 Si4 O17 C45 163.1(8) . . . . ?
O15 Si4 O16 C41 -102.6(10) . . . . ?
O15 Si4 O17 C45 -71.6(8) . . . . ?
O16 Si4 O15 C37 161.7(7) . . . . ?
O16 Si4 O17 C45 38.1(8) . . . . ?
O17 Si4 O15 C37 -86.8(8) . . . . ?
O17 Si4 O16 C41 142.1(10) . . . . ?
O18 U2 N1 U1 -144.9(3) . . . . ?
O18 Si5 O19 C49 69.2(9) . . . . ?
O18 Si5 O20 C53 38.2(10) . . . . ?
O18 Si5 O21 C57 176.0(8) . . . . ?
O19 Si5 O18 U2 -52(2) . . . . ?
O19 Si5 O20 C53 166.0(8) . . . . ?
O19 Si5 O21 C57 51.7(9) . . . . ?
O20 Si5 O18 U2 69(2) . . . . ?
O20 Si5 O19 C49 -57.8(9) . . . . ?
O20 Si5 O21 C57 -58.6(9) . . . . ?
O21 Si5 O18 U2 -169.5(19) . . . . ?
O21 Si5 O19 C49 -171.6(8) . . . . ?
O21 Si5 O20 C53 -83.3(9) . . . . ?
N2 U2 N1 U1 -0.5(3) . . . . ?
Si6 O24 C61 C62 33.0(11) . . . . ?
Si6 O24 C61 C63 -89.6(9) . . . . ?
Si6 O24 C61 C64 153.2(7) . . . . ?
Si6 O25 C65 C66 -46.6(11) . . . . ?
Si6 O25 C65 C67 76.2(10) . . . . ?
Si6 O25 C65 C68 -166.9(7) . . . . ?
Si6 O26 C69 C70 37.5(11) . . . . ?
Si6 O26 C69 C71 -83.6(9) . . . . ?
Si6 O26 C69 C72 155.5(6) . . . . ?
Si7 O28 C73 C74 -84.7(10) . . . . ?
Si7 O28 C73 C75 37.6(12) . . . . ?
Si7 O28 C73 C76 157.9(8) . . . . ?
Si7 O29 C77 C78 148.4(8) . . . . ?
Si7 O29 C77 C79 -91.1(11) . . . . ?
Si7 O29 C77 C80 31.8(14) . . . . ?
Si7 O30 C81 C82 -155.1(7) . . . . ?
Si7 O30 C81 C83 -36.1(12) . . . . ?
Si7 O30 C81 C84 85.3(10) . . . . ?
Si8 O32 C85 C86 -41.6(12) . . . . ?
Si8 O32 C85 C87 -156.6(8) . . . . ?
Si8 O32 C85 C88 80.8(11) . . . . ?
Si8 O33 C89 C90 -93.1(10) . . . . ?
Si8 O33 C89 C91 26.5(12) . . . . ?
Si8 O33 C89 C92 149.4(7) . . . . ?
Si8 O34 C93 C94 -82.4(9) . . . . ?
Si8 O34 C93 C95 158.7(7) . . . . ?
Si8 O34 C93 C96 39.4(10) . . . . ?
Si9 O36 C97 C98 -79.2(9) . . . . ?
Si9 O36 C97 C99 163.8(6) . . . . ?
Si9 O36 C97 C100 41.9(9) . . . . ?
Si9 O37 C101 C102 40.8(12) . . . . ?
Si9 O37 C101 C103 162.6(7) . . . . ?
Si9 O37 C101 C104 -79.6(11) . . . . ?
Si9 O38 C105 C106 51.3(11) . . . . ?
Si9 O38 C105 C107 -74.2(10) . . . . ?
Si9 O38 C105 C108 171.4(7) . . . . ?
Si10 O40 C109 C110 41.0(12) . . . . ?
Si10 O40 C109 C111 -80.7(10) . . . . ?
Si10 O40 C109 C112 160.9(7) . . . . ?
Si10 O41 C113 C114 -44.5(12) . . . . ?
Si10 O41 C113 C115 81.9(10) . . . . ?
Si10 O41 C113 C116 -162.1(6) . . . . ?
Si10 O42 C117 C118 79.1(11) . . . . ?
Si10 O42 C117 C119 -162.5(8) . . . . ?
Si10 O42 C117 C120 -43.3(11) . . . . ?
O23 Si6 O24 C61 42.8(9) . . . . ?
O23 Si6 O25 C65 64.5(8) . . . . ?
O23 Si6 O26 C69 158.2(7) . . . . ?
O24 Si6 O25 C65 -60.0(8) . . . . ?
O24 Si6 O26 C69 -78.4(8) . . . . ?
O25 Si6 O24 C61 169.4(7) . . . . ?
O25 Si6 O26 C69 34.0(8) . . . . ?
O26 Si6 O24 C61 -77.7(8) . . . . ?
O26 Si6 O25 C65 -176.6(7) . . . . ?
O27 Si7 O28 C73 45.4(8) . . . . ?
O27 Si7 O29 C77 164.3(9) . . . . ?
O27 Si7 O30 C81 76.1(8) . . . . ?
O28 Si7 O29 C77 -72.6(10) . . . . ?
O28 Si7 O30 C81 -46.9(8) . . . . ?
O29 Si7 O28 C73 -76.2(8) . . . . ?
O29 Si7 O30 C81 -163.8(7) . . . . ?
O30 Si7 O28 C73 170.6(7) . . . . ?
O30 Si7 O29 C77 40.3(10) . . . . ?
O31 Si8 O32 C85 65.5(8) . . . . ?
O31 Si8 O33 C89 170.8(7) . . . . ?
O31 Si8 O34 C93 43.2(7) . . . . ?
O32 Si8 O33 C89 47.8(8) . . . . ?
O32 Si8 O34 C93 169.4(6) . . . . ?
O33 Si8 O32 C85 -176.8(7) . . . . ?
O33 Si8 O34 C93 -75.7(7) . . . . ?
O34 Si8 O32 C85 -59.5(8) . . . . ?
O34 Si8 O33 C89 -66.6(8) . . . . ?
O35 U4 N4 U3 104.0(3) . . . . ?
O35 Si9 O36 C97 35.9(8) . . . . ?
O35 Si9 O37 C101 162.0(7) . . . . ?
O35 Si9 O38 C105 16.7(10) . . . . ?
O36 Si9 O37 C101 -73.3(8) . . . . ?
O36 Si9 O38 C105 -107.7(8) . . . . ?
O37 Si9 O36 C97 -85.9(7) . . . . ?
O37 Si9 O38 C105 136.9(8) . . . . ?
O38 Si9 O36 C97 162.4(6) . . . . ?
O38 Si9 O37 C101 36.7(8) . . . . ?
O39 U4 N4 U3 -145.4(3) . . . . ?
O39 Si10 O40 C109 28.3(9) . . . . ?
O39 Si10 O41 C113 67.2(8) . . . . ?
O39 Si10 O42 C117 -178.1(8) . . . . ?
O40 Si10 O39 U4 83.9(17) . . . . ?
O40 Si10 O41 C113 -59.0(8) . . . . ?
O40 Si10 O42 C117 -51.6(9) . . . . ?
O41 Si10 O39 U4 -36.7(17) . . . . ?
O41 Si10 O40 C109 154.4(8) . . . . ?
O41 Si10 O42 C117 59.3(9) . . . . ?
O42 Si10 O39 U4 -152.8(15) . . . . ?
O42 Si10 O40 C109 -95.1(8) . . . . ?
O42 Si10 O41 C113 -173.5(7) . . . . ?
N3 U4 N4 U3 -0.8(3) . . . . ?
K1 O43 C122 C121 53.3(13) . . . . ?
K1 O43 C123 C124 -52.9(11) . . . . ?
K1 O44 C124 C123 -47.2(11) . . . . ?
K1 O44 C125 C126 55.1(11) . . . . ?
K1 O45 C130 C129 -48.8(11) . . . . ?
K1 O45 C131 C132 45.5(12) . . . . ?
K1 O46 C128 C127 58.1(10) . . . . ?
K1 O46 C129 C130 -45.7(11) . . . . ?
K1 O47 C134 C133 51.8(12) . . . . ?
K1 O47 C135 C136 -47.8(10) . . . . ?
K1 O48 C136 C135 -49.2(9) . . . . ?
K1 O48 C137 C138 54.0(10) . . . . ?
K1 N5 C121 C122 44.1(11) . . . . ?
K1 N5 C127 C128 40.4(12) . . . . ?
K1 N5 C133 C134 43.4(13) . . . . ?
K1 N6 C126 C125 40.5(10) . . . . ?
K1 N6 C132 C131 47.6(13) . . . . ?
K1 N6 C138 C137 42.1(11) . . . . ?
O43 C123 C124 O44 67.5(13) . . . . ?
O44 C125 C126 N6 -65.4(13) . . . . ?
O45 C131 C132 N6 -63.4(14) . . . . ?
O46 C129 C130 O45 62.7(12) . . . . ?
O47 C135 C136 O48 65.4(11) . . . . ?
O48 C137 C138 N6 -66.8(12) . . . . ?
N5 C121 C122 O43 -67.2(14) . . . . ?
N5 C127 C128 O46 -68.0(13) . . . . ?
N5 C133 C134 O47 -66.1(15) . . . . ?
C121 N5 C127 C128 159.4(11) . . . . ?
C121 N5 C133 C134 -76.6(13) . . . . ?
C122 O43 C123 C124 175.1(10) . . . . ?
C123 O43 C122 C121 -175.8(11) . . . . ?
C124 O44 C125 C126 -171.9(9) . . . . ?
C125 O44 C124 C123 179.4(10) . . . . ?
C126 N6 C132 C131 -73.6(13) . . . . ?
C126 N6 C138 C137 162.3(10) . . . . ?
C127 N5 C121 C122 -74.3(12) . . . . ?
C127 N5 C133 C134 161.9(12) . . . . ?
C128 O46 C129 C130 -179.2(9) . . . . ?
C129 O46 C128 C127 -167.1(9) . . . . ?
C130 O45 C131 C132 -176.1(9) . . . . ?
C131 O45 C130 C129 170.1(10) . . . . ?
C132 N6 C126 C125 160.8(9) . . . . ?
C132 N6 C138 C137 -76.4(12) . . . . ?
C133 N5 C121 C122 164.4(9) . . . . ?
C133 N5 C127 C128 -78.9(13) . . . . ?
C134 O47 C135 C136 177.8(9) . . . . ?
C135 O47 C134 C133 -174.4(10) . . . . ?
C136 O48 C137 C138 -172.5(8) . . . . ?
C137 O48 C136 C135 177.6(7) . . . . ?
C138 N6 C126 C125 -78.8(11) . . . . ?
C138 N6 C132 C131 166.1(10) . . . . ?
K2 O49 C142 C141 47.9(11) . . . . ?
K2 O49 C143 C144 -56.5(11) . . . . ?
K2 O50 C140 C139 -47.0(13) . . . . ?
K2 O50 C141 C142 49.2(11) . . . . ?
K2 O51 C148 C147 55.7(9) . . . . ?
K2 O51 C149 C150 -39.9(11) . . . . ?
K2 O52 C146 C145 -60.9(13) . . . . ?
K2 O52 C147 C148 38.3(10) . . . . ?
K2 O53 C154 C153 45.0(9) . . . . ?
K2 O53 C155 C156 -57.6(9) . . . . ?
K2 O54 C152 C151 -48.4(12) . . . . ?
K2 O54 C153 C154 53.1(10) . . . . ?
K2 N7 C139 C140 -48.1(12) . . . . ?
K2 N7 C145 C146 -35.0(14) . . . . ?
K2 N7 C151 C152 -44.7(14) . . . . ?
K2 N8 C144 C143 -40.0(11) . . . . ?
K2 N8 C150 C149 -50.9(10) . . . . ?
K2 N8 C156 C155 -38.0(11) . . . . ?
O49 C143 C144 N8 66.6(12) . . . . ?
O50 C141 C142 O49 -64.0(12) . . . . ?
O51 C149 C150 N8 62.0(12) . . . . ?
O52 C147 C148 O51 -62.6(10) . . . . ?
O53 C155 C156 N8 65.6(12) . . . . ?
O54 C153 C154 O53 -65.9(10) . . . . ?
N7 C139 C140 O50 65.7(15) . . . . ?
N7 C145 C146 O52 65.6(17) . . . . ?
N7 C151 C152 O54 64.6(15) . . . . ?
C139 N7 C145 C146 82.2(14) . . . . ?
C139 N7 C151 C152 -162.6(12) . . . . ?
C140 O50 C141 C142 -170.9(10) . . . . ?
C141 O50 C140 C139 174.3(11) . . . . ?
C142 O49 C143 C144 169.6(10) . . . . ?
C143 O49 C142 C141 -179.1(10) . . . . ?
C144 N8 C150 C149 -170.9(9) . . . . ?
C144 N8 C156 C155 82.5(12) . . . . ?
C145 N7 C139 C140 -166.4(11) . . . . ?
C145 N7 C151 C152 75.4(14) . . . . ?
C146 O52 C147 C148 173.4(10) . . . . ?
C147 O52 C146 C145 162.2(11) . . . . ?
C148 O51 C149 C150 -175.4(8) . . . . ?
C149 O51 C148 C147 -164.4(8) . . . . ?
C150 N8 C144 C143 78.4(11) . . . . ?
C150 N8 C156 C155 -157.9(10) . . . . ?
C151 N7 C139 C140 71.1(15) . . . . ?
C151 N7 C145 C146 -155.4(12) . . . . ?
C152 O54 C153 C154 -174.1(9) . . . . ?
C153 O54 C152 C151 -179.6(9) . . . . ?
C154 O53 C155 C156 169.2(8) . . . . ?
C155 O53 C154 C153 177.4(8) . . . . ?
C156 N8 C144 C143 -160.4(9) . . . . ?
C156 N8 C150 C149 70.4(12) . . . . ?
K3 O55 C164 C163 54.2(12) . . . . ?
K3 O55 C165 C166 -50.5(10) . . . . ?
K3 O56 C166 C165 -49.8(10) . . . . ?
K3 O56 C167 C168 57.9(10) . . . . ?
K3 O57 C170 C169 59.4(14) . . . . ?
K3 O57 C171 C172 -51.5(15) . . . . ?
K3 O58 C172 C171 -49.9(13) . . . . ?
K3 O58 C173 C174 52.8(13) . . . . ?
K3 O59 C158 C157 52.3(10) . . . . ?
K3 O59 C159 C160 -44.4(10) . . . . ?
K3 O60 C160 C159 -49.1(11) . . . . ?
K3 O60 C161 C162 54.6(12) . . . . ?
K3 N9 C157 C158 41.0(12) . . . . ?
K3 N9 C163 C164 46.9(14) . . . . ?
K3 N9 C169 C170 41.2(12) . . . . ?
K3 N10 C162 C161 43.6(13) . . . . ?
K3 N10 C168 C167 39.0(13) . . . . ?
K3 N10 C174 C173 44.8(13) . . . . ?
O55 C165 C166 O56 66.4(11) . . . . ?
O56 C167 C168 N10 -66.8(13) . . . . ?
O57 C171 C172 O58 69.4(16) . . . . ?
O58 C173 C174 N10 -67.5(15) . . . . ?
O59 C159 C160 O60 62.6(12) . . . . ?
O60 C161 C162 N10 -67.5(15) . . . . ?
N9 C157 C158 O59 -62.9(13) . . . . ?
N9 C163 C164 O55 -70.7(15) . . . . ?
N9 C169 C170 O57 -68.6(15) . . . . ?
C157 N9 C163 C164 164.6(11) . . . . ?
C157 N9 C169 C170 -81.1(13) . . . . ?
C158 O59 C159 C160 174.5(8) . . . . ?
C159 O59 C158 C157 -167.1(9) . . . . ?
C160 O60 C161 C162 -173.1(11) . . . . ?
C161 O60 C160 C159 177.2(10) . . . . ?
C162 N10 C168 C167 -79.4(13) . . . . ?
C162 N10 C174 C173 163.8(11) . . . . ?
C163 N9 C157 C158 -74.3(13) . . . . ?
C163 N9 C169 C170 159.0(10) . . . . ?
C164 O55 C165 C166 174.9(9) . . . . ?
C165 O55 C164 C163 -171.4(10) . . . . ?
C166 O56 C167 C168 -169.9(9) . . . . ?
C167 O56 C166 C165 177.8(9) . . . . ?
C168 N10 C162 C161 162.3(11) . . . . ?
C168 N10 C174 C173 -74.7(14) . . . . ?
C169 N9 C157 C158 164.6(11) . . . . ?
C169 N9 C163 C164 -74.5(14) . . . . ?
C170 O57 C171 C172 179.3(13) . . . . ?
C171 O57 C170 C169 -171.5(13) . . . . ?
C172 O58 C173 C174 -172.7(11) . . . . ?
C173 O58 C172 C171 173.5(12) . . . . ?
C174 N10 C162 C161 -74.7(14) . . . . ?
C174 N10 C168 C167 157.4(12) . . . . ?
K4 O61 C176 C175 57.9(12) . . . . ?
K4 O61 C177 C178 -42.3(13) . . . . ?
K4 O62 C178 C177 -54.4(12) . . . . ?
K4 O62 C179 C180 39.4(14) . . . . ?
K4 O63 C190 C189 -47.7(11) . . . . ?
K4 O63 C191 C192 53.2(13) . . . . ?
K4 O64 C188 C187 54.9(11) . . . . ?
K4 O64 C189 C190 -50.2(10) . . . . ?
K4 O65 C184 C183 -37.4(15) . . . . ?
K4 O65 C185 C186 58.0(15) . . . . ?
K4 O66 C182 C181 31.9(13) . . . . ?
K4 O66 C183 C184 -56.3(11) . . . . ?
K4 N11 C175 C176 35.6(14) . . . . ?
K4 N11 C181 C182 51.6(13) . . . . ?
K4 N11 C187 C188 45.2(12) . . . . ?
K4 N12 C180 C179 50.4(16) . . . . ?
K4 N12 C186 C185 36.3(15) . . . . ?
K4 N12 C192 C191 44.2(14) . . . . ?
O61 C177 C178 O62 64.8(15) . . . . ?
O62 C179 C180 N12 -62.4(17) . . . . ?
O63 C191 C192 N12 -65.3(15) . . . . ?
O64 C189 C190 O63 66.3(12) . . . . ?
O65 C185 C186 N12 -62.5(18) . . . . ?
O66 C183 C184 O65 61.5(14) . . . . ?
N11 C175 C176 O61 -65.5(15) . . . . ?
N11 C181 C182 O66 -58.4(15) . . . . ?
N11 C187 C188 O64 -70.0(14) . . . . ?
C175 N11 C181 C182 170.7(12) . . . . ?
C175 N11 C187 C188 -74.8(14) . . . . ?
C176 O61 C177 C178 -170.6(12) . . . . ?
C177 O61 C176 C175 -172.5(11) . . . . ?
C178 O62 C179 C180 178.4(11) . . . . ?
C179 O62 C178 C177 164.5(11) . . . . ?
C180 N12 C186 C185 -83.5(17) . . . . ?
C180 N12 C192 C191 161.1(14) . . . . ?
C181 N11 C175 C176 -80.6(15) . . . . ?
C181 N11 C187 C188 159.8(11) . . . . ?
C182 O66 C183 C184 156.1(10) . . . . ?
C183 O66 C182 C181 175.4(9) . . . . ?
C184 O65 C185 C186 -163.8(13) . . . . ?
C185 O65 C184 C183 -175.2(12) . . . . ?
C186 N12 C180 C179 173.6(14) . . . . ?
C186 N12 C192 C191 -78.3(15) . . . . ?
C187 N11 C175 C176 153.1(12) . . . . ?
C187 N11 C181 C182 -63.4(15) . . . . ?
C188 O64 C189 C190 178.7(9) . . . . ?
C189 O64 C188 C187 -177.2(9) . . . . ?
C190 O63 C191 C192 -170.0(10) . . . . ?
C191 O63 C190 C189 174.6(9) . . . . ?
C192 N12 C180 C179 -67.7(18) . . . . ?
C192 N12 C186 C185 156.4(13) . . . . ?

loop_
_platon_squeeze_void_nr
_platon_squeeze_void_average_x
_platon_squeeze_void_average_y
_platon_squeeze_void_average_z
_platon_squeeze_void_volume
_platon_squeeze_void_count_electrons
_platon_squeeze_void_content
1 0.000 0.000 0.000 84 -2 ' '
2 0.529 -0.004 0.232 205 41 '0.8 toluene'
3 0.000 0.000 0.500 42 -4 ' '
4 0.471 0.004 0.768 204 41 '0.8 toluene'
5 1.498 0.500 0.500 904 191 '4 toluene'
6 0.221 0.375 0.978 438 92 '2 toluene'
7 0.060 0.463 0.751 33 0 ' '
8 0.050 0.455 0.915 22 0 ' '
9 0.779 0.625 1.022 436 92 '2 toluene'
10 0.940 0.537 0.249 34 0 ' '
11 0.950 0.545 0.084 23 0 ' '

loop_
_twin_individual_id
_twin_individual_mass_fraction_refined
_oxdiff_twin_reflns_isolated
_oxdiff_twin_reflns_overlapped
_twin_individual_twin_lattice_type
_twin_individual_twin_matrix_11
_twin_individual_twin_matrix_12
_twin_individual_twin_matrix_13
_twin_individual_twin_matrix_21
_twin_individual_twin_matrix_22
_twin_individual_twin_matrix_23
_twin_individual_twin_matrix_31
_twin_individual_twin_matrix_32
_twin_individual_twin_matrix_33
1 0.6313(7) 84013 38882 ref 1.0000 0.0000 0.0000 0.0000 1.0000 0.0000 0.0000 0.0000 1.0000
2 0.3687(7) 0 38882 nmt 0.9905 -0.0174 -0.0066 0.0399 0.9922 -0.0312 0.0255 0.0445 1.0153

loop_
_exptl_oxdiff_crystal_face_indexfrac_h
_exptl_oxdiff_crystal_face_indexfrac_k
_exptl_oxdiff_crystal_face_indexfrac_l
_exptl_oxdiff_crystal_face_x
_exptl_oxdiff_crystal_face_y
_exptl_oxdiff_crystal_face_z
-0.9997 -2.0019 -1.0002 0.1589 0.0862 -0.0743
0.0001 -0.9989 2.0006 0.0201 0.0151 0.0922
1.0000 -2.0010 -1.0017 -0.0280 0.1386 -0.0380
1.0000 -2.0017 -2.0022 -0.0229 0.1550 -0.0860
-1.9998 2.0005 1.0025 0.1214 -0.1648 0.0198
-0.9999 1.0006 1.0015 0.0582 -0.0906 0.0339
1.9998 -2.0005 -1.0025 -0.1214 0.1648 -0.0198
0.9999 -1.0006 -1.0015 -0.0582 0.0906 -0.0339
-1.9998 0.9994 0.0018 0.1566 -0.1004 -0.0323
-1.0000 0.9984 -1.9999 0.0734 -0.0413 -0.1103
0.9998 -0.0010 -2.0017 -0.0833 0.0591 -0.0780
1.9998 -0.9994 -0.0018 -0.1566 0.1004 0.0323
1.0000 -0.9984 1.9999 -0.0734 0.0413 0.1103
-0.9998 0.0010 2.0017 0.0833 -0.0591 0.0780
-1.9996 -0.9999 2.0022 0.2069 -0.0373 0.0558
-0.9997 -0.9994 2.0014 0.1135 -0.0111 0.0740
1.9996 1.0006 -1.0017 -0.2119 0.0209 -0.0077
0.9997 0.9994 -2.0014 -0.1135 0.0111 -0.0740
0.9996 2.0005 -1.0007 -0.1487 -0.0533 -0.0219
1.9995 2.0024 0.9994 -0.2523 -0.0600 0.0925
0.0002 -2.0000 0.9999 0.0553 0.0795 0.0400
-1.0227 -16.6686 -0.8981 0.6032 0.7872 -0.1286
1.0727 16.1150 2.1454 -0.5974 -0.7798 0.1872
0.7732 18.3434 -4.3722 -0.6038 -0.7876 -0.1226
1.3402 8.2679 13.1188 -0.4409 -0.5764 0.6880
-7.1815 17.3382 -5.1522 0.1735 -0.9351 -0.3089
-0.9998 -1.0008 0.0005 0.1236 0.0218 -0.0222
-3.9892 -15.6273 4.9256 0.8195 0.5640 0.1015
0.0002 -2.0014 -1.0009 0.0654 0.1124 -0.0561
1.3780 -18.8984 2.5481 0.4288 0.9005 0.0718
3.9103 15.8724 -6.0187 -0.8140 -0.5599 -0.1545
4.1735 11.2061 5.6911 -0.7568 -0.5212 0.3944
-3.5896 19.4076 -4.3364 -0.2286 -0.9536 -0.1960
-2.9312 15.2052 6.7759 -0.2193 -0.9170 0.3332
